data_7014549
loop_
_publ_author_name
'Ye, Hong-De'
'Ding, Guan-Yu'
'Xie, Ming-Shi'
'Li, Yi-Zhi'
'Yan, Hong'

_publ_section_title
;
 Reactivity of the 16e Cp*Co half-sandwich complex containing a
 chelating 1,2-dicarba-closo-dodecaborane-1,2-dithiolate ligand towards
 alkynes.
;
_journal_issue 10
_journal_name_full 'Dalton transactions (Cambridge, England : 2003)'
_journal_page_first 2306
_journal_page_last 2313
_journal_paper_doi 10.1039/c0dt00933d
_journal_volume 40
_journal_year 2011
_chemical_formula_moiety 'C38 H45 B10 Co Fe2 O2 S2,C H2 Cl2'
_chemical_formula_sum 'C39 H47 B10 Cl2 Co Fe2 O2 S2'
_chemical_formula_weight 961.52
_chemical_name_systematic
;
?
;
_space_group_IT_number 4
_symmetry_cell_setting monoclinic
_symmetry_space_group_name_Hall 'P 2yb'
_symmetry_space_group_name_H-M 'P 1 21 1'
_atom_sites_solution_hydrogens geom
_atom_sites_solution_primary direct
_atom_sites_solution_secondary difmap
_audit_creation_method SHELXL-97
_cell_angle_alpha 90.00
_cell_angle_beta 107.4100(10)
_cell_angle_gamma 90.00
_cell_formula_units_Z 4
_cell_length_a 11.4165(8)
_cell_length_b 34.409(2)
_cell_length_c 11.6256(8)
_cell_measurement_reflns_used 2247
_cell_measurement_temperature 291(2)
_cell_measurement_theta_max 18.05
_cell_measurement_theta_min 2.27
_cell_volume 4357.7(5)
_computing_cell_refinement SMART
_computing_data_collection 'SMART (Bruker, 2000)'
_computing_data_reduction 'SAINT (Bruker, 2000)'
_computing_molecular_graphics SHELXTL
_computing_publication_material SHELXTL
_computing_structure_refinement SHELXTL
_computing_structure_solution 'SHELXL (Sheldrick, 2000)'
_diffrn_ambient_temperature 291(2)
_diffrn_measured_fraction_theta_full 0.997
_diffrn_measured_fraction_theta_max 0.997
_diffrn_measurement_device_type 'Bruker CCD area detector'
_diffrn_measurement_method 'phi and omega scans'
_diffrn_radiation_monochromator graphite
_diffrn_radiation_source 'fine-focus sealed tube'
_diffrn_radiation_type MoK\a
_diffrn_radiation_wavelength 0.71073
_diffrn_reflns_av_R_equivalents 0.0322
_diffrn_reflns_av_sigmaI/netI 0.0789
_diffrn_reflns_limit_h_max 13
_diffrn_reflns_limit_h_min -14
_diffrn_reflns_limit_k_max 41
_diffrn_reflns_limit_k_min -42
_diffrn_reflns_limit_l_max 14
_diffrn_reflns_limit_l_min -10
_diffrn_reflns_number 24098
_diffrn_reflns_theta_full 26.00
_diffrn_reflns_theta_max 26.00
_diffrn_reflns_theta_min 1.84
_exptl_absorpt_coefficient_mu 1.287
_exptl_absorpt_correction_T_max 0.7650
_exptl_absorpt_correction_T_min 0.7146
_exptl_absorpt_correction_type multi-scan
_exptl_absorpt_process_details 'SADABS (Bruker, 2000)'
_exptl_crystal_colour red
_exptl_crystal_density_diffrn 1.466
_exptl_crystal_density_method 'not measured'
_exptl_crystal_description block
_exptl_crystal_F_000 1968
_exptl_crystal_size_max 0.28
_exptl_crystal_size_mid 0.24
_exptl_crystal_size_min 0.22
_refine_diff_density_max 0.519
_refine_diff_density_min -0.536
_refine_diff_density_rms 0.081
_refine_ls_abs_structure_details 'Flack H D (1983), Acta Cryst. A39, 876-881'
_refine_ls_abs_structure_Flack 0.025(14)
_refine_ls_extinction_method none
_refine_ls_goodness_of_fit_ref 1.145
_refine_ls_hydrogen_treatment constr
_refine_ls_matrix_type fullcycle
_refine_ls_number_parameters 1055
_refine_ls_number_reflns 16519
_refine_ls_number_restraints 1
_refine_ls_restrained_S_all 1.145
_refine_ls_R_factor_all 0.0805
_refine_ls_R_factor_gt 0.0588
_refine_ls_shift/su_max 0.000
_refine_ls_shift/su_mean 0.000
_refine_ls_structure_factor_coef Fsqd
_refine_ls_weighting_details 'calc w=1/[\s^2^(Fo^2^)+(0.0682P)^2^+0.0000P] where P=(Fo^2^+2Fc^2^)/3'
_refine_ls_weighting_scheme calc
_refine_ls_wR_factor_gt 0.1342
_refine_ls_wR_factor_ref 0.1397
_reflns_number_gt 12142
_reflns_number_total 16519
_reflns_threshold_expression >2sigma(I)
_cod_data_source_file C0DT00933D.TXT
_cod_data_source_block COMPLEX-7
_cod_original_sg_symbol_H-M 'P 2(1)'
_cod_database_code 7014549

loop_
_symmetry_equiv_pos_as_xyz
'x, y, z'
'-x, y+1/2, -z'

loop_
_atom_site_label
_atom_site_type_symbol
_atom_site_fract_x
_atom_site_fract_y
_atom_site_fract_z
_atom_site_U_iso_or_equiv
_atom_site_adp_type
_atom_site_occupancy
_atom_site_symmetry_multiplicity
_atom_site_calc_flag
_atom_site_refinement_flags
_atom_site_disorder_assembly
_atom_site_disorder_group
B3 B 1.2249(6) 0.1077(2) 0.6692(6) 0.0396(14) Uani 1 1 d . . .
H3 H 1.2255 0.0935 0.7540 0.048 Uiso 1 1 calc R . .
B4 B 1.1770(7) 0.0831(2) 0.5273(7) 0.0417(15) Uani 1 1 d . . .
H4 H 1.1474 0.0526 0.5173 0.050 Uiso 1 1 calc R . .
B5 B 1.1051(7) 0.1175(2) 0.4175(6) 0.0399(15) Uani 1 1 d . . .
H5 H 1.0294 0.1091 0.3379 0.048 Uiso 1 1 calc R . .
B6 B 1.1073(7) 0.16360(19) 0.4876(6) 0.0388(15) Uani 1 1 d . . .
H6 H 1.0331 0.1849 0.4543 0.047 Uiso 1 1 calc R . .
B7 B 1.2682(7) 0.1773(2) 0.5552(7) 0.0438(17) Uani 1 1 d . . .
H7 H 1.2989 0.2077 0.5658 0.053 Uiso 1 1 calc R . .
B8 B 1.3334(7) 0.1409(2) 0.6642(7) 0.0454(17) Uani 1 1 d . . .
H8 H 1.4077 0.1481 0.7464 0.054 Uiso 1 1 calc R . .
B9 B 1.3319(7) 0.0963(2) 0.5958(7) 0.0474(17) Uani 1 1 d . . .
H9 H 1.4035 0.0742 0.6309 0.057 Uiso 1 1 calc R . .
B10 B 1.2598(6) 0.1039(2) 0.4378(7) 0.0449(16) Uani 1 1 d . . .
H10 H 1.2863 0.0869 0.3694 0.054 Uiso 1 1 calc R . .
B11 B 1.2174(7) 0.1543(2) 0.4121(7) 0.0460(17) Uani 1 1 d . . .
H11 H 1.2147 0.1699 0.3288 0.055 Uiso 1 1 calc R . .
B12 B 1.3579(7) 0.1405(2) 0.5219(7) 0.0436(16) Uani 1 1 d . . .
H12 H 1.4472 0.1472 0.5085 0.052 Uiso 1 1 calc R . .
B13 B 0.5675(7) 0.4234(2) 0.1267(7) 0.0425(16) Uani 1 1 d . . .
H13 H 0.4957 0.4013 0.0938 0.051 Uiso 1 1 calc R . .
B14 B 0.5596(7) 0.4694(2) 0.0549(6) 0.0420(15) Uani 1 1 d . . .
H14 H 0.4814 0.4766 -0.0240 0.050 Uiso 1 1 calc R . .
B15 B 0.6299(7) 0.5053(2) 0.1651(7) 0.0416(15) Uani 1 1 d . . .
H15 H 0.5996 0.5358 0.1566 0.050 Uiso 1 1 calc R . .
B16 B 0.6776(6) 0.4802(2) 0.3052(6) 0.0392(14) Uani 1 1 d . . .
H16 H 0.6764 0.4950 0.3887 0.047 Uiso 1 1 calc R . .
B17 B 0.7922(7) 0.4443(2) 0.2990(7) 0.0437(16) Uani 1 1 d . . .
H17 H 0.8681 0.4362 0.3788 0.052 Uiso 1 1 calc R . .
B18 B 0.7176(7) 0.4098(2) 0.1903(6) 0.0424(15) Uani 1 1 d . . .
H18 H 0.7434 0.3789 0.1992 0.051 Uiso 1 1 calc R . .
B19 B 0.6736(7) 0.4365(2) 0.0482(7) 0.0431(15) Uani 1 1 d . . .
H19 H 0.6726 0.4234 -0.0384 0.052 Uiso 1 1 calc R . .
B20 B 0.7152(7) 0.4848(2) 0.0727(7) 0.0430(16) Uani 1 1 d . . .
H20 H 0.7413 0.5027 0.0059 0.052 Uiso 1 1 calc R . .
B21 B 0.7897(7) 0.4899(2) 0.2312(7) 0.0451(17) Uani 1 1 d . . .
H21 H 0.8644 0.5109 0.2672 0.054 Uiso 1 1 calc R . .
B22 B 0.8093(7) 0.4468(2) 0.1558(7) 0.0465(17) Uani 1 1 d . . .
H22 H 0.8972 0.4393 0.1408 0.056 Uiso 1 1 calc R . .
C1 C 1.0936(5) 0.12030(16) 0.5612(5) 0.0332(11) Uani 1 1 d . . .
C2 C 1.1866(5) 0.15461(17) 0.6404(5) 0.0358(12) Uani 1 1 d . . .
C3 C 0.7810(6) 0.23152(17) 0.4578(6) 0.0420(13) Uani 1 1 d . . .
C4 C 0.8896(5) 0.19496(16) 0.6419(5) 0.0358(12) Uani 1 1 d . . .
H4A H 0.8989 0.2193 0.6785 0.043 Uiso 1 1 calc R . .
C5 C 0.8268(5) 0.19528(16) 0.5192(5) 0.0343(11) Uani 1 1 d . . .
C6 C 0.7930(6) 0.16065(16) 0.4501(6) 0.0413(13) Uani 1 1 d . . .
H6A H 0.7315 0.1639 0.3774 0.050 Uiso 1 1 calc R . .
C7 C 0.8352(5) 0.12397(17) 0.4723(5) 0.0379(12) Uani 1 1 d . . .
C8 C 0.7893(5) 0.09024(17) 0.3950(5) 0.0375(12) Uani 1 1 d . . .
C9 C 0.8452(6) 0.26788(17) 0.4820(5) 0.0425(13) Uani 1 1 d . . .
C10 C 0.9754(6) 0.27209(16) 0.5353(5) 0.0399(13) Uani 1 1 d . . .
H10A H 1.0331 0.2510 0.5696 0.048 Uiso 1 1 calc R . .
C11 C 1.0062(6) 0.31112(16) 0.5277(6) 0.0406(13) Uani 1 1 d . . .
H11A H 1.0893 0.3220 0.5553 0.049 Uiso 1 1 calc R . .
C12 C 0.8972(6) 0.33226(18) 0.4704(6) 0.0440(14) Uani 1 1 d . . .
H12A H 0.8923 0.3602 0.4528 0.053 Uiso 1 1 calc R . .
C13 C 0.7982(6) 0.30643(17) 0.4449(6) 0.0439(13) Uani 1 1 d . . .
H13A H 0.7120 0.3131 0.4057 0.053 Uiso 1 1 calc R . .
C14 C 0.8843(7) 0.25101(19) 0.2203(6) 0.0484(15) Uani 1 1 d . . .
H14A H 0.8397 0.2263 0.2099 0.058 Uiso 1 1 calc R . .
C15 C 1.0089(7) 0.25830(19) 0.2659(6) 0.0493(15) Uani 1 1 d . . .
H15A H 1.0712 0.2385 0.3007 0.059 Uiso 1 1 calc R . .
C16 C 1.0341(6) 0.29707(19) 0.2517(5) 0.0461(14) Uani 1 1 d . . .
H16A H 1.1152 0.3094 0.2750 0.055 Uiso 1 1 calc R . .
C17 C 0.9280(6) 0.31433(19) 0.2023(6) 0.0443(14) Uani 1 1 d . . .
H17A H 0.9183 0.3422 0.1852 0.053 Uiso 1 1 calc R . .
C18 C 0.8391(6) 0.29040(18) 0.1856(6) 0.0437(13) Uani 1 1 d . . .
H18A H 0.7525 0.2972 0.1491 0.052 Uiso 1 1 calc R . .
C19 C 0.6592(5) 0.08913(17) 0.3136(6) 0.0405(13) Uani 1 1 d . . .
C20 C 0.5570(5) 0.11266(19) 0.3090(6) 0.0426(13) Uani 1 1 d . . .
H20A H 0.5562 0.1346 0.3624 0.051 Uiso 1 1 calc R . .
C21 C 0.4552(6) 0.0987(2) 0.2168(5) 0.0473(15) Uani 1 1 d . . .
H21A H 0.3725 0.1098 0.1934 0.057 Uiso 1 1 calc R . .
C22 C 0.4944(6) 0.06800(19) 0.1588(5) 0.0485(16) Uani 1 1 d . . .
H22A H 0.4430 0.0538 0.0887 0.058 Uiso 1 1 calc R . .
C23 C 0.6171(6) 0.06076(19) 0.2161(6) 0.0460(14) Uani 1 1 d . . .
H23A H 0.6671 0.0404 0.1950 0.055 Uiso 1 1 calc R . .
C24 C 0.7253(6) 0.14945(18) 0.1167(5) 0.0417(13) Uani 1 1 d . . .
H24A H 0.8070 0.1537 0.1736 0.050 Uiso 1 1 calc R . .
C25 C 0.6255(6) 0.17153(18) 0.1139(5) 0.0433(14) Uani 1 1 d . . .
H25A H 0.6228 0.1946 0.1625 0.052 Uiso 1 1 calc R . .
C26 C 0.5298(6) 0.1556(2) 0.0221(6) 0.0471(14) Uani 1 1 d . . .
H26A H 0.4452 0.1652 -0.0052 0.057 Uiso 1 1 calc R . .
C27 C 0.5773(6) 0.12226(18) -0.0262(6) 0.0463(14) Uani 1 1 d . . .
H27A H 0.5306 0.1053 -0.0915 0.056 Uiso 1 1 calc R . .
C28 C 0.6973(6) 0.11906(18) 0.0349(5) 0.0433(13) Uani 1 1 d . . .
H28A H 0.7544 0.0994 0.0222 0.052 Uiso 1 1 calc R . .
C29 C 0.8282(5) 0.12441(17) 0.8054(5) 0.0388(12) Uani 1 1 d . . .
C30 C 0.8344(5) 0.16343(17) 0.8394(5) 0.0387(12) Uani 1 1 d . . .
C31 C 0.9523(5) 0.17208(18) 0.9104(5) 0.0405(13) Uani 1 1 d . . .
C32 C 1.0204(6) 0.13687(19) 0.9292(6) 0.0441(14) Uani 1 1 d . . .
C33 C 0.9479(6) 0.10757(18) 0.8683(5) 0.0410(13) Uani 1 1 d . . .
C34 C 0.7208(6) 0.1887(2) 0.8019(6) 0.0514(16) Uani 1 1 d . . .
H34A H 0.6794 0.1876 0.8625 0.077 Uiso 1 1 calc R . .
H34B H 0.6670 0.1795 0.7267 0.077 Uiso 1 1 calc R . .
H34C H 0.7441 0.2151 0.7928 0.077 Uiso 1 1 calc R . .
C35 C 0.9921(6) 0.21103(18) 0.9672(6) 0.0441(14) Uani 1 1 d . . .
H35A H 0.9500 0.2312 0.9136 0.066 Uiso 1 1 calc R . .
H35B H 1.0790 0.2139 0.9823 0.066 Uiso 1 1 calc R . .
H35C H 0.9727 0.2128 1.0419 0.066 Uiso 1 1 calc R . .
C36 C 1.1496(7) 0.1331(2) 1.0141(6) 0.0541(17) Uani 1 1 d . . .
H36A H 1.1463 0.1243 1.0914 0.081 Uiso 1 1 calc R . .
H36B H 1.1896 0.1580 1.0228 0.081 Uiso 1 1 calc R . .
H36C H 1.1947 0.1148 0.9818 0.081 Uiso 1 1 calc R . .
C37 C 0.9845(6) 0.06540(17) 0.8683(6) 0.0435(13) Uani 1 1 d . . .
H37A H 1.0659 0.0637 0.8609 0.065 Uiso 1 1 calc R . .
H37B H 0.9280 0.0523 0.8015 0.065 Uiso 1 1 calc R . .
H37C H 0.9828 0.0534 0.9423 0.065 Uiso 1 1 calc R . .
C38 C 0.7199(6) 0.1010(2) 0.7279(6) 0.0492(15) Uani 1 1 d . . .
H38A H 0.6773 0.0891 0.7785 0.074 Uiso 1 1 calc R . .
H38B H 0.7494 0.0812 0.6854 0.074 Uiso 1 1 calc R . .
H38C H 0.6650 0.1179 0.6710 0.074 Uiso 1 1 calc R . .
C39 C 0.5513(5) 0.46661(18) 0.1985(5) 0.0380(12) Uani 1 1 d . . .
C40 C 0.6416(5) 0.43075(18) 0.2742(5) 0.0398(13) Uani 1 1 d . . .
C41 C 0.2287(5) 0.35570(17) 0.0992(5) 0.0387(12) Uani 1 1 d . . .
C42 C 0.3453(5) 0.39213(16) 0.2791(5) 0.0367(12) Uani 1 1 d . . .
H42 H 0.3558 0.3678 0.3154 0.044 Uiso 1 1 calc R . .
C43 C 0.2820(5) 0.39162(16) 0.1598(5) 0.0367(12) Uani 1 1 d . . .
C44 C 0.2470(5) 0.42673(17) 0.0918(5) 0.0391(13) Uani 1 1 d . . .
H44 H 0.1824 0.4237 0.0212 0.047 Uiso 1 1 calc R . .
C45 C 0.2907(5) 0.46349(17) 0.1115(5) 0.0393(12) Uani 1 1 d . . .
C46 C 0.2429(5) 0.49846(16) 0.0358(5) 0.0360(12) Uani 1 1 d . . .
C47 C 0.2966(6) 0.31841(17) 0.1258(6) 0.0420(13) Uani 1 1 d . . .
C48 C 0.2482(6) 0.28149(17) 0.0894(6) 0.0425(13) Uani 1 1 d . . .
H48 H 0.1618 0.2760 0.0472 0.051 Uiso 1 1 calc R . .
C49 C 0.3420(6) 0.25362(18) 0.1216(6) 0.0438(14) Uani 1 1 d . . .
H49 H 0.3327 0.2256 0.1062 0.053 Uiso 1 1 calc R . .
C50 C 0.4510(6) 0.27309(18) 0.1780(5) 0.0445(14) Uani 1 1 d . . .
H50 H 0.5323 0.2612 0.2098 0.053 Uiso 1 1 calc R . .
C51 C 0.4231(6) 0.31222(19) 0.1849(6) 0.0466(15) Uani 1 1 d . . .
H51 H 0.4828 0.3326 0.2207 0.056 Uiso 1 1 calc R . .
C52 C 0.3634(6) 0.33238(19) -0.1271(6) 0.0473(15) Uani 1 1 d . . .
H52 H 0.3316 0.3590 -0.1315 0.057 Uiso 1 1 calc R . .
C53 C 0.2929(6) 0.2985(2) -0.1743(6) 0.0499(15) Uani 1 1 d . . .
H53 H 0.2048 0.2971 -0.2170 0.060 Uiso 1 1 calc R . .
C54 C 0.3771(6) 0.26758(19) -0.1435(6) 0.0474(14) Uani 1 1 d . . .
H54 H 0.3576 0.2401 -0.1618 0.057 Uiso 1 1 calc R . .
C55 C 0.4919(6) 0.28218(19) -0.0852(6) 0.0463(14) Uani 1 1 d . . .
H55 H 0.5679 0.2671 -0.0566 0.056 Uiso 1 1 calc R . .
C56 C 0.4821(6) 0.32189(19) -0.0813(6) 0.0481(15) Uani 1 1 d . . .
H56 H 0.5500 0.3397 -0.0447 0.058 Uiso 1 1 calc R . .
C57 C 0.1169(5) 0.49777(17) -0.0485(5) 0.0355(11) Uani 1 1 d . . .
C58 C 0.0182(5) 0.47384(17) -0.0526(5) 0.0357(11) Uani 1 1 d . . .
H58 H 0.0188 0.4519 0.0012 0.043 Uiso 1 1 calc R . .
C59 C -0.0856(5) 0.48760(17) -0.1461(5) 0.0404(13) Uani 1 1 d . . .
H59 H -0.1682 0.4763 -0.1693 0.048 Uiso 1 1 calc R . .
C60 C -0.0468(6) 0.51960(19) -0.2023(6) 0.0465(14) Uani 1 1 d . . .
H60 H -0.0980 0.5342 -0.2716 0.056 Uiso 1 1 calc R . .
C61 C 0.0806(6) 0.52643(17) -0.1426(5) 0.0409(13) Uani 1 1 d . . .
H61 H 0.1321 0.5468 -0.1610 0.049 Uiso 1 1 calc R . .
C62 C 0.1944(6) 0.43769(18) -0.2383(6) 0.0452(14) Uani 1 1 d . . .
H62 H 0.2753 0.4336 -0.1796 0.054 Uiso 1 1 calc R . .
C63 C 0.0914(6) 0.41469(18) -0.2492(6) 0.0432(14) Uani 1 1 d . . .
H63 H 0.0875 0.3918 -0.2005 0.052 Uiso 1 1 calc R . .
C64 C -0.0079(6) 0.43103(19) -0.3413(5) 0.0448(13) Uani 1 1 d . . .
H64 H -0.0920 0.4209 -0.3684 0.054 Uiso 1 1 calc R . .
C65 C 0.0354(6) 0.46387(19) -0.3878(6) 0.0470(14) Uani 1 1 d . . .
H65 H -0.0122 0.4805 -0.4537 0.056 Uiso 1 1 calc R . .
C66 C 0.1640(6) 0.46785(18) -0.3227(5) 0.0440(14) Uani 1 1 d . . .
H66 H 0.2197 0.4880 -0.3351 0.053 Uiso 1 1 calc R . .
C67 C 0.2899(6) 0.42345(18) 0.4784(5) 0.0408(13) Uani 1 1 d . . .
C68 C 0.2884(5) 0.46300(18) 0.4415(5) 0.0394(12) Uani 1 1 d . . .
C69 C 0.4029(5) 0.47967(18) 0.5046(5) 0.0404(13) Uani 1 1 d . . .
C70 C 0.4815(6) 0.45051(19) 0.5722(6) 0.0446(14) Uani 1 1 d . . .
C71 C 0.4155(6) 0.41593(19) 0.5551(6) 0.0427(13) Uani 1 1 d . . .
C72 C 0.1859(6) 0.39469(19) 0.4492(6) 0.0461(14) Uani 1 1 d . . .
H72A H 0.1397 0.3977 0.5053 0.069 Uiso 1 1 calc R . .
H72B H 0.2184 0.3688 0.4548 0.069 Uiso 1 1 calc R . .
H72C H 0.1334 0.3992 0.3688 0.069 Uiso 1 1 calc R . .
C73 C 0.1756(5) 0.48400(18) 0.3675(5) 0.0413(13) Uani 1 1 d . . .
H73A H 0.1254 0.4665 0.3088 0.062 Uiso 1 1 calc R . .
H73B H 0.1994 0.5056 0.3271 0.062 Uiso 1 1 calc R . .
H73C H 0.1301 0.4933 0.4192 0.062 Uiso 1 1 calc R . .
C74 C 0.4370(5) 0.52122(17) 0.5012(5) 0.0406(13) Uani 1 1 d . . .
H74A H 0.3851 0.5331 0.4292 0.061 Uiso 1 1 calc R . .
H74B H 0.5211 0.5231 0.5018 0.061 Uiso 1 1 calc R . .
H74C H 0.4270 0.5344 0.5705 0.061 Uiso 1 1 calc R . .
C75 C 0.6095(6) 0.4554(2) 0.6516(6) 0.0537(17) Uani 1 1 d . . .
H75A H 0.6083 0.4631 0.7306 0.081 Uiso 1 1 calc R . .
H75B H 0.6500 0.4750 0.6186 0.081 Uiso 1 1 calc R . .
H75C H 0.6527 0.4312 0.6568 0.081 Uiso 1 1 calc R . .
C76 C 0.4583(6) 0.37786(18) 0.6128(6) 0.0442(14) Uani 1 1 d . . .
H76A H 0.5431 0.3742 0.6181 0.066 Uiso 1 1 calc R . .
H76B H 0.4102 0.3574 0.5653 0.066 Uiso 1 1 calc R . .
H76C H 0.4492 0.3774 0.6922 0.066 Uiso 1 1 calc R . .
C77 C 0.8506(6) 0.31667(19) 0.8878(6) 0.0481(15) Uani 1 1 d . . .
H77A H 0.9131 0.3127 0.9645 0.058 Uiso 1 1 calc R . .
H77B H 0.7800 0.3004 0.8838 0.058 Uiso 1 1 calc R . .
C78 C 0.4623(6) 0.26113(18) 0.4872(5) 0.0438(14) Uani 1 1 d . . .
H78A H 0.4958 0.2674 0.4220 0.053 Uiso 1 1 calc R . .
H78B H 0.4500 0.2332 0.4863 0.053 Uiso 1 1 calc R . .
Cl1 Cl 0.90298(15) 0.30916(6) 0.77549(15) 0.0511(4) Uani 1 1 d . . .
Cl2 Cl 0.80656(14) 0.36998(5) 0.86028(14) 0.0501(4) Uani 1 1 d . . .
Cl3 Cl 0.56831(14) 0.27366(5) 0.62136(14) 0.0478(4) Uani 1 1 d . . .
Cl4 Cl 0.32758(14) 0.28259(5) 0.46065(14) 0.0445(3) Uani 1 1 d . . .
Co1 Co 0.95858(7) 0.15381(3) 0.74587(7) 0.03785(18) Uani 1 1 d . . .
Co2 Co 0.41576(7) 0.43306(3) 0.38436(7) 0.03638(17) Uani 1 1 d . . .
Fe1 Fe 0.92222(9) 0.28936(4) 0.35899(9) 0.0484(2) Uani 1 1 d . . .
Fe2 Fe 0.59654(8) 0.11559(4) 0.15206(8) 0.0428(2) Uani 1 1 d . . .
Fe3 Fe 0.37705(8) 0.29458(4) 0.00881(8) 0.0447(2) Uani 1 1 d . . .
Fe4 Fe 0.05649(8) 0.47127(4) -0.21063(8) 0.0430(2) Uani 1 1 d . . .
O1 O 0.6728(4) 0.23064(13) 0.3831(4) 0.0483(11) Uani 1 1 d . . .
O2 O 0.8539(4) 0.06025(13) 0.4052(4) 0.0470(10) Uani 1 1 d . . .
O3 O 0.1252(4) 0.35619(13) 0.0216(4) 0.0492(11) Uani 1 1 d . . .
O4 O 0.3073(4) 0.52659(13) 0.0456(4) 0.0495(11) Uani 1 1 d . . .
S1 S 0.95760(13) 0.11240(5) 0.60376(14) 0.0380(3) Uani 1 1 d . . .
S2 S 1.13971(14) 0.18127(5) 0.75108(14) 0.0424(3) Uani 1 1 d . . .
S3 S 0.41447(12) 0.47458(5) 0.24249(13) 0.0356(3) Uani 1 1 d . . .
S4 S 0.59515(14) 0.40510(5) 0.38690(14) 0.0411(3) Uani 1 1 d . . .

loop_
_atom_site_aniso_label
_atom_site_aniso_U_11
_atom_site_aniso_U_22
_atom_site_aniso_U_33
_atom_site_aniso_U_23
_atom_site_aniso_U_13
_atom_site_aniso_U_12
B3 0.038(3) 0.039(4) 0.040(3) 0.005(3) 0.008(3) 0.004(3)
B4 0.045(4) 0.034(3) 0.047(4) -0.002(3) 0.014(3) 0.008(3)
B5 0.042(4) 0.043(4) 0.036(3) -0.004(3) 0.013(3) 0.011(3)
B6 0.049(4) 0.034(4) 0.038(3) 0.005(3) 0.020(3) 0.006(3)
B7 0.049(4) 0.040(4) 0.055(4) -0.003(3) 0.035(4) -0.005(3)
B8 0.038(3) 0.060(5) 0.040(4) -0.003(3) 0.015(3) -0.006(3)
B9 0.039(4) 0.050(4) 0.054(4) 0.007(3) 0.014(3) 0.010(3)
B10 0.040(4) 0.048(4) 0.048(4) -0.009(3) 0.016(3) 0.005(3)
B11 0.052(4) 0.052(4) 0.041(4) 0.009(3) 0.025(3) 0.009(3)
B12 0.047(4) 0.045(4) 0.043(4) -0.007(3) 0.020(3) 0.002(3)
B13 0.042(4) 0.040(4) 0.045(4) 0.000(3) 0.012(3) -0.001(3)
B14 0.042(4) 0.046(4) 0.038(4) 0.007(3) 0.012(3) 0.009(3)
B15 0.051(4) 0.037(4) 0.044(4) 0.008(3) 0.025(3) 0.001(3)
B16 0.038(3) 0.043(4) 0.038(3) 0.001(3) 0.014(3) -0.007(3)
B17 0.041(4) 0.048(4) 0.041(4) 0.006(3) 0.011(3) 0.000(3)
B18 0.047(4) 0.043(4) 0.038(4) 0.007(3) 0.013(3) 0.007(3)
B19 0.052(4) 0.042(4) 0.038(3) 0.008(3) 0.017(3) 0.011(3)
B20 0.048(4) 0.044(4) 0.044(4) 0.009(3) 0.024(3) 0.007(3)
B21 0.043(4) 0.050(4) 0.046(4) 0.007(3) 0.020(3) -0.011(3)
B22 0.040(4) 0.055(4) 0.049(4) 0.012(3) 0.020(3) 0.010(3)
C1 0.036(3) 0.031(3) 0.033(3) 0.000(2) 0.010(2) 0.001(2)
C2 0.042(3) 0.031(3) 0.038(3) -0.001(2) 0.018(2) -0.007(2)
C3 0.042(3) 0.035(3) 0.049(4) 0.001(2) 0.013(3) 0.004(2)
C4 0.044(3) 0.033(3) 0.038(3) -0.003(2) 0.024(2) 0.000(2)
C5 0.031(3) 0.036(3) 0.039(3) 0.000(2) 0.015(2) 0.008(2)
C6 0.046(3) 0.035(3) 0.041(3) 0.004(2) 0.009(3) -0.004(2)
C7 0.035(3) 0.038(3) 0.041(3) -0.005(2) 0.012(2) 0.001(2)
C8 0.044(3) 0.042(3) 0.028(3) -0.005(2) 0.014(2) 0.001(2)
C9 0.053(4) 0.037(3) 0.037(3) 0.005(2) 0.012(3) -0.001(3)
C10 0.050(3) 0.028(3) 0.046(3) 0.001(2) 0.020(3) -0.001(2)
C11 0.053(3) 0.028(3) 0.048(3) 0.004(2) 0.025(3) 0.002(2)
C12 0.053(4) 0.035(3) 0.046(3) 0.005(2) 0.017(3) 0.002(3)
C13 0.054(4) 0.037(3) 0.044(3) 0.006(2) 0.018(3) 0.003(3)
C14 0.061(4) 0.042(3) 0.048(4) 0.002(3) 0.025(3) -0.001(3)
C15 0.060(4) 0.045(4) 0.044(3) -0.001(3) 0.018(3) 0.004(3)
C16 0.048(3) 0.049(4) 0.041(3) 0.008(3) 0.014(3) 0.004(3)
C17 0.040(3) 0.047(3) 0.048(3) 0.009(3) 0.017(3) -0.003(3)
C18 0.050(3) 0.039(3) 0.047(3) 0.001(3) 0.022(3) -0.007(3)
C19 0.040(3) 0.036(3) 0.044(3) -0.001(2) 0.009(3) -0.010(2)
C20 0.032(3) 0.049(4) 0.045(3) -0.003(3) 0.009(2) -0.012(2)
C21 0.041(3) 0.056(4) 0.037(3) 0.004(3) 0.001(3) -0.012(3)
C22 0.054(4) 0.052(4) 0.031(3) 0.003(3) 0.000(3) -0.016(3)
C23 0.052(4) 0.041(3) 0.041(3) -0.002(3) 0.007(3) -0.014(3)
C24 0.043(3) 0.043(3) 0.035(3) 0.005(2) 0.006(3) -0.004(3)
C25 0.053(4) 0.042(3) 0.039(3) -0.001(2) 0.020(3) -0.002(3)
C26 0.039(3) 0.049(3) 0.052(4) 0.009(3) 0.012(3) 0.002(3)
C27 0.050(4) 0.041(3) 0.043(3) 0.000(3) 0.008(3) -0.011(3)
C28 0.050(3) 0.039(3) 0.040(3) 0.005(2) 0.012(3) 0.006(3)
C29 0.044(3) 0.038(3) 0.034(3) 0.004(2) 0.010(2) -0.004(2)
C30 0.039(3) 0.038(3) 0.041(3) 0.003(2) 0.014(2) -0.002(2)
C31 0.039(3) 0.043(3) 0.042(3) -0.001(2) 0.015(3) -0.005(2)
C32 0.042(3) 0.047(3) 0.041(3) 0.005(3) 0.011(3) 0.001(3)
C33 0.045(3) 0.043(3) 0.040(3) 0.003(2) 0.020(3) 0.004(3)
C34 0.048(4) 0.055(4) 0.055(4) 0.020(3) 0.021(3) 0.018(3)
C35 0.040(3) 0.045(3) 0.049(3) -0.005(3) 0.017(3) -0.012(3)
C36 0.060(4) 0.047(4) 0.044(4) 0.009(3) -0.002(3) 0.005(3)
C37 0.049(3) 0.043(3) 0.042(3) 0.014(3) 0.019(3) 0.002(3)
C38 0.056(4) 0.057(4) 0.036(3) -0.010(3) 0.015(3) -0.018(3)
C39 0.038(3) 0.038(3) 0.038(3) 0.005(2) 0.012(2) -0.001(2)
C40 0.043(3) 0.038(3) 0.041(3) 0.009(3) 0.016(3) 0.001(3)
C41 0.039(3) 0.040(3) 0.039(3) 0.000(2) 0.014(3) -0.006(2)
C42 0.039(3) 0.031(3) 0.039(3) 0.005(2) 0.009(2) 0.006(2)
C43 0.036(3) 0.037(3) 0.037(3) 0.001(2) 0.010(2) 0.000(2)
C44 0.042(3) 0.040(3) 0.030(3) 0.004(2) 0.003(2) -0.006(2)
C45 0.041(3) 0.035(3) 0.038(3) 0.001(2) 0.006(2) -0.003(2)
C46 0.030(3) 0.033(3) 0.045(3) -0.005(2) 0.011(2) 0.003(2)
C47 0.041(3) 0.039(3) 0.046(3) -0.005(3) 0.014(3) -0.002(2)
C48 0.044(3) 0.039(3) 0.045(3) 0.001(2) 0.014(3) -0.004(2)
C49 0.048(3) 0.039(3) 0.042(3) -0.005(2) 0.010(3) -0.001(2)
C50 0.048(3) 0.040(3) 0.039(3) -0.015(2) 0.005(3) 0.004(3)
C51 0.045(3) 0.042(3) 0.050(4) -0.020(3) 0.009(3) 0.005(3)
C52 0.045(3) 0.044(3) 0.062(4) 0.003(3) 0.030(3) 0.008(3)
C53 0.036(3) 0.067(4) 0.044(3) 0.004(3) 0.009(3) -0.003(3)
C54 0.056(4) 0.043(3) 0.044(3) -0.011(3) 0.016(3) -0.010(3)
C55 0.040(3) 0.051(4) 0.049(3) -0.006(3) 0.014(3) 0.010(3)
C56 0.039(3) 0.047(4) 0.060(4) -0.009(3) 0.017(3) -0.009(3)
C57 0.032(3) 0.039(3) 0.036(3) 0.002(2) 0.012(2) -0.001(2)
C58 0.035(3) 0.032(3) 0.036(3) -0.004(2) 0.004(2) -0.004(2)
C59 0.034(3) 0.034(3) 0.047(3) -0.004(2) 0.002(2) 0.008(2)
C60 0.044(3) 0.043(3) 0.046(4) 0.005(3) 0.005(3) 0.012(3)
C61 0.044(3) 0.036(3) 0.044(3) 0.005(2) 0.014(3) 0.006(2)
C62 0.046(3) 0.046(3) 0.044(3) -0.004(3) 0.014(3) 0.006(3)
C63 0.047(4) 0.043(3) 0.047(3) 0.001(3) 0.025(3) 0.008(3)
C64 0.049(3) 0.054(4) 0.032(3) -0.004(3) 0.014(3) -0.008(3)
C65 0.050(4) 0.050(4) 0.040(3) 0.002(3) 0.011(3) -0.001(3)
C66 0.052(4) 0.041(3) 0.037(3) -0.009(3) 0.011(3) -0.008(3)
C67 0.042(3) 0.046(3) 0.035(3) 0.004(2) 0.013(2) -0.005(3)
C68 0.036(3) 0.042(3) 0.042(3) -0.002(2) 0.014(2) -0.002(2)
C69 0.039(3) 0.043(3) 0.041(3) -0.004(2) 0.014(2) -0.003(2)
C70 0.042(3) 0.047(3) 0.042(3) -0.003(3) 0.008(3) -0.001(3)
C71 0.041(3) 0.048(3) 0.042(3) 0.006(3) 0.016(3) 0.001(3)
C72 0.046(3) 0.046(3) 0.050(4) -0.006(3) 0.020(3) -0.010(3)
C73 0.042(3) 0.049(4) 0.038(3) -0.005(2) 0.019(3) 0.010(2)
C74 0.037(3) 0.043(3) 0.041(3) -0.012(2) 0.010(2) -0.007(2)
C75 0.048(4) 0.050(4) 0.053(4) -0.017(3) -0.001(3) 0.008(3)
C76 0.044(3) 0.052(4) 0.042(3) 0.010(3) 0.020(3) 0.005(3)
C77 0.043(3) 0.060(4) 0.044(3) 0.019(3) 0.017(3) 0.019(3)
C78 0.056(4) 0.043(3) 0.040(3) -0.005(2) 0.026(3) 0.019(3)
Cl1 0.0535(9) 0.0501(9) 0.0504(9) -0.0198(7) 0.0166(7) 0.0047(7)
Cl2 0.0445(8) 0.0547(9) 0.0513(9) -0.0182(7) 0.0147(7) 0.0198(7)
Cl3 0.0452(8) 0.0464(8) 0.0502(8) 0.0162(6) 0.0119(6) 0.0196(6)
Cl4 0.0426(7) 0.0445(8) 0.0464(8) 0.0150(6) 0.0135(6) 0.0075(6)
Co1 0.0360(4) 0.0367(4) 0.0404(4) 0.0016(3) 0.0106(3) 0.0011(3)
Co2 0.0354(4) 0.0332(4) 0.0402(4) 0.0028(3) 0.0108(3) -0.0004(3)
Fe1 0.0634(6) 0.0408(5) 0.0467(5) 0.0058(4) 0.0251(4) 0.0031(4)
Fe2 0.0406(5) 0.0411(5) 0.0440(5) -0.0004(4) 0.0086(4) -0.0018(4)
Fe3 0.0423(5) 0.0506(5) 0.0426(5) -0.0061(4) 0.0149(4) 0.0021(4)
Fe4 0.0438(5) 0.0395(5) 0.0424(5) -0.0027(4) 0.0082(4) 0.0041(4)
O1 0.050(3) 0.039(2) 0.047(2) 0.0090(19) 0.001(2) 0.0066(19)
O2 0.045(2) 0.043(2) 0.047(3) -0.0126(19) 0.0035(19) -0.0002(19)
O3 0.047(3) 0.039(2) 0.053(3) 0.0041(19) 0.001(2) -0.0068(19)
O4 0.046(2) 0.048(3) 0.043(2) 0.0188(19) -0.004(2) -0.012(2)
S1 0.0344(7) 0.0356(7) 0.0435(8) 0.0008(6) 0.0109(6) -0.0012(5)
S2 0.0437(8) 0.0465(9) 0.0400(8) -0.0130(6) 0.0171(6) -0.0110(6)
S3 0.0322(7) 0.0315(7) 0.0417(7) 0.0015(6) 0.0091(6) -0.0043(5)
S4 0.0390(8) 0.0418(8) 0.0437(8) 0.0116(6) 0.0144(7) 0.0088(6)

loop_
_atom_type_symbol
_atom_type_description
_atom_type_scat_dispersion_real
_atom_type_scat_dispersion_imag
_atom_type_scat_source
C C 0.0033 0.0016 'International Tables Vol C Tables 4.2.6.8 and 6.1.1.4'
H H 0.0000 0.0000 'International Tables Vol C Tables 4.2.6.8 and 6.1.1.4'
B B 0.0013 0.0007 'International Tables Vol C Tables 4.2.6.8 and 6.1.1.4'
O O 0.0106 0.0060 'International Tables Vol C Tables 4.2.6.8 and 6.1.1.4'
S S 0.1246 0.1234 'International Tables Vol C Tables 4.2.6.8 and 6.1.1.4'
Fe Fe 0.3463 0.8444 'International Tables Vol C Tables 4.2.6.8 and 6.1.1.4'
Co Co 0.3494 0.9721 'International Tables Vol C Tables 4.2.6.8 and 6.1.1.4'
Cl Cl 0.1484 0.1585 'International Tables Vol C Tables 4.2.6.8 and 6.1.1.4'

loop_
_geom_angle_atom_site_label_1
_geom_angle_atom_site_label_2
_geom_angle_atom_site_label_3
_geom_angle
_geom_angle_site_symmetry_1
_geom_angle_site_symmetry_3
_geom_angle_publ_flag
C2 B3 B8 59.8(4) . . ?
C2 B3 C1 59.2(4) . . ?
B8 B3 C1 107.2(5) . . ?
C2 B3 B9 107.5(5) . . ?
B8 B3 B9 60.5(4) . . ?
C1 B3 B9 106.9(5) . . ?
C2 B3 B4 106.3(5) . . ?
B8 B3 B4 108.2(5) . . ?
C1 B3 B4 58.6(4) . . ?
B9 B3 B4 60.3(4) . . ?
C2 B3 H3 122.6 . . ?
B8 B3 H3 121.4 . . ?
C1 B3 H3 122.9 . . ?
B9 B3 H3 121.6 . . ?
B4 B3 H3 122.3 . . ?
C1 B4 B5 59.4(4) . . ?
C1 B4 B10 105.5(5) . . ?
B5 B4 B10 60.7(4) . . ?
C1 B4 B9 104.9(5) . . ?
B5 B4 B9 110.1(5) . . ?
B10 B4 B9 61.3(4) . . ?
C1 B4 B3 58.1(4) . . ?
B5 B4 B3 107.5(5) . . ?
B10 B4 B3 106.5(5) . . ?
B9 B4 B3 58.3(4) . . ?
C1 B4 H4 124.4 . . ?
B5 B4 H4 120.4 . . ?
B10 B4 H4 122.0 . . ?
B9 B4 H4 121.7 . . ?
B3 B4 H4 123.3 . . ?
C1 B5 B4 59.0(4) . . ?
C1 B5 B10 104.4(5) . . ?
B4 B5 B10 59.7(4) . . ?
C1 B5 B6 60.0(3) . . ?
B4 B5 B6 109.2(5) . . ?
B10 B5 B6 107.3(5) . . ?
C1 B5 B11 104.7(5) . . ?
B4 B5 B11 108.3(5) . . ?
B10 B5 B11 60.2(4) . . ?
B6 B5 B11 58.7(4) . . ?
C1 B5 H5 124.3 . . ?
B4 B5 H5 120.9 . . ?
B10 B5 H5 122.9 . . ?
B6 B5 H5 121.3 . . ?
B11 B5 H5 122.7 . . ?
C1 B6 C2 56.7(3) . . ?
C1 B6 B11 105.7(5) . . ?
C2 B6 B11 104.0(5) . . ?
C1 B6 B5 58.2(4) . . ?
C2 B6 B5 103.7(5) . . ?
B11 B6 B5 61.7(4) . . ?
C1 B6 B7 103.5(5) . . ?
C2 B6 B7 57.7(4) . . ?
B11 B6 B7 59.1(4) . . ?
B5 B6 B7 107.5(5) . . ?
C1 B6 H6 124.7 . . ?
C2 B6 H6 125.5 . . ?
B11 B6 H6 122.3 . . ?
B5 B6 H6 122.0 . . ?
B7 B6 H6 123.2 . . ?
C2 B7 B12 104.6(5) . . ?
C2 B7 B11 104.7(5) . . ?
B12 B7 B11 61.2(4) . . ?
C2 B7 B8 57.2(4) . . ?
B12 B7 B8 59.9(4) . . ?
B11 B7 B8 107.7(5) . . ?
C2 B7 B6 59.2(4) . . ?
B12 B7 B6 107.4(5) . . ?
B11 B7 B6 58.6(4) . . ?
B8 B7 B6 106.1(5) . . ?
C2 B7 H7 124.8 . . ?
B12 B7 H7 121.9 . . ?
B11 B7 H7 122.2 . . ?
B8 B7 H7 122.6 . . ?
B6 B7 H7 122.5 . . ?
C2 B8 B3 59.6(4) . . ?
C2 B8 B9 107.6(5) . . ?
B3 B8 B9 60.7(4) . . ?
C2 B8 B12 106.1(5) . . ?
B3 B8 B12 110.5(6) . . ?
B9 B8 B12 62.8(4) . . ?
C2 B8 B7 60.1(4) . . ?
B3 B8 B7 110.1(5) . . ?
B9 B8 B7 110.7(5) . . ?
B12 B8 B7 59.0(4) . . ?
C2 B8 H8 123.5 . . ?
B3 B8 H8 120.2 . . ?
B9 B8 H8 120.0 . . ?
B12 B8 H8 121.3 . . ?
B7 B8 H8 120.6 . . ?
B8 B9 B3 58.8(4) . . ?
B8 B9 B4 107.8(5) . . ?
B3 B9 B4 61.4(4) . . ?
B8 B9 B10 106.2(5) . . ?
B3 B9 B10 107.2(5) . . ?
B4 B9 B10 59.0(4) . . ?
B8 B9 B12 59.5(4) . . ?
B3 B9 B12 106.3(5) . . ?
B4 B9 B12 106.5(5) . . ?
B10 B9 B12 58.8(4) . . ?
B8 B9 H9 122.6 . . ?
B3 B9 H9 122.0 . . ?
B4 B9 H9 121.6 . . ?
B10 B9 H9 123.0 . . ?
B12 B9 H9 123.0 . . ?
B4 B10 B12 109.0(5) . . ?
B4 B10 B5 59.6(4) . . ?
B12 B10 B5 109.0(5) . . ?
B4 B10 B9 59.7(4) . . ?
B12 B10 B9 61.2(4) . . ?
B5 B10 B9 108.0(5) . . ?
B4 B10 B11 109.0(5) . . ?
B12 B10 B11 60.1(4) . . ?
B5 B10 B11 61.1(4) . . ?
B9 B10 B11 109.2(5) . . ?
B4 B10 H10 121.6 . . ?
B12 B10 H10 120.8 . . ?
B5 B10 H10 121.5 . . ?
B9 B10 H10 121.3 . . ?
B11 B10 H10 120.8 . . ?
B6 B11 B7 62.3(4) . . ?
B6 B11 B12 108.3(5) . . ?
B7 B11 B12 58.5(4) . . ?
B6 B11 B10 106.8(5) . . ?
B7 B11 B10 106.1(5) . . ?
B12 B11 B10 59.1(4) . . ?
B6 B11 B5 59.6(4) . . ?
B7 B11 B5 108.3(5) . . ?
B12 B11 B5 106.3(5) . . ?
B10 B11 B5 58.7(4) . . ?
B6 B11 H11 120.9 . . ?
B7 B11 H11 121.6 . . ?
B12 B11 H11 122.7 . . ?
B10 B11 H11 123.4 . . ?
B5 B11 H11 122.5 . . ?
B7 B12 B8 61.1(4) . . ?
B7 B12 B10 108.8(5) . . ?
B8 B12 B10 105.8(5) . . ?
B7 B12 B11 60.3(4) . . ?
B8 B12 B11 107.9(5) . . ?
B10 B12 B11 60.8(4) . . ?
B7 B12 B9 108.3(5) . . ?
B8 B12 B9 57.8(4) . . ?
B10 B12 B9 60.0(4) . . ?
B11 B12 B9 108.8(5) . . ?
B7 B12 H12 120.7 . . ?
B8 B12 H12 123.1 . . ?
B10 B12 H12 122.0 . . ?
B11 B12 H12 121.0 . . ?
B9 B12 H12 122.1 . . ?
C40 B13 B18 58.1(4) . . ?
C40 B13 C39 58.5(4) . . ?
B18 B13 C39 105.2(5) . . ?
C40 B13 B14 106.4(5) . . ?
B18 B13 B14 110.4(5) . . ?
C39 B13 B14 57.8(4) . . ?
C40 B13 B19 105.8(5) . . ?
B18 B13 B19 62.9(4) . . ?
C39 B13 B19 102.4(5) . . ?
B14 B13 B19 58.7(4) . . ?
C40 B13 H13 123.5 . . ?
B18 B13 H13 120.4 . . ?
C39 B13 H13 125.6 . . ?
B14 B13 H13 121.6 . . ?
B19 B13 H13 123.3 . . ?
C39 B14 B19 105.6(5) . . ?
C39 B14 B13 60.0(4) . . ?
B19 B14 B13 60.7(4) . . ?
C39 B14 B15 58.7(4) . . ?
B19 B14 B15 107.4(5) . . ?
B13 B14 B15 109.3(5) . . ?
C39 B14 B20 104.2(5) . . ?
B19 B14 B20 58.2(4) . . ?
B13 B14 B20 107.3(5) . . ?
B15 B14 B20 59.9(4) . . ?
C39 B14 H14 124.1 . . ?
B19 B14 H14 122.7 . . ?
B13 B14 H14 120.5 . . ?
B15 B14 H14 121.3 . . ?
B20 B14 H14 123.6 . . ?
C39 B15 B16 56.8(3) . . ?
C39 B15 B14 58.1(4) . . ?
B16 B15 B14 105.6(5) . . ?
C39 B15 B20 104.2(5) . . ?
B16 B15 B20 106.6(5) . . ?
B14 B15 B20 60.6(4) . . ?
C39 B15 B21 101.8(5) . . ?
B16 B15 B21 58.8(4) . . ?
B14 B15 B21 106.2(5) . . ?
B20 B15 B21 59.2(4) . . ?
C39 B15 H15 126.0 . . ?
B16 B15 H15 123.2 . . ?
B14 B15 H15 122.2 . . ?
B20 B15 H15 122.2 . . ?
B21 B15 H15 124.1 . . ?
C39 B16 C40 58.6(4) . . ?
C39 B16 B21 106.4(5) . . ?
C40 B16 B21 103.9(5) . . ?
C39 B16 B15 59.6(4) . . ?
C40 B16 B15 107.0(5) . . ?
B21 B16 B15 62.1(4) . . ?
C39 B16 B17 104.7(5) . . ?
C40 B16 B17 57.4(4) . . ?
B21 B16 B17 58.5(4) . . ?
B15 B16 B17 108.7(5) . . ?
C39 B16 H16 123.4 . . ?
C40 B16 H16 124.3 . . ?
B21 B16 H16 122.8 . . ?
B15 B16 H16 120.2 . . ?
B17 B16 H16 123.3 . . ?
C40 B17 B22 104.2(5) . . ?
C40 B17 B21 106.6(5) . . ?
B22 B17 B21 61.0(4) . . ?
C40 B17 B18 56.7(4) . . ?
B22 B17 B18 60.9(4) . . ?
B21 B17 B18 110.0(5) . . ?
C40 B17 B16 59.7(4) . . ?
B22 B17 B16 107.1(5) . . ?
B21 B17 B16 59.6(4) . . ?
B18 B17 B16 106.8(5) . . ?
C40 B17 H17 124.7 . . ?
B22 B17 H17 122.4 . . ?
B21 B17 H17 120.6 . . ?
B18 B17 H17 121.7 . . ?
B16 B17 H17 122.3 . . ?
C40 B18 B13 60.1(4) . . ?
C40 B18 B17 60.5(4) . . ?
B13 B18 B17 109.4(5) . . ?
C40 B18 B22 105.6(5) . . ?
B13 B18 B22 106.8(5) . . ?
B17 B18 B22 58.9(4) . . ?
C40 B18 B19 105.2(5) . . ?
B13 B18 B19 60.2(4) . . ?
B17 B18 B19 104.7(5) . . ?
B22 B18 B19 56.9(4) . . ?
C40 B18 H18 122.7 . . ?
B13 B18 H18 120.6 . . ?
B17 B18 H18 121.8 . . ?
B22 B18 H18 123.9 . . ?
B19 B18 H18 124.4 . . ?
B22 B19 B20 62.4(4) . . ?
B22 B19 B14 111.0(6) . . ?
B20 B19 B14 62.7(4) . . ?
B22 B19 B13 106.4(5) . . ?
B20 B19 B13 110.8(5) . . ?
B14 B19 B13 60.6(4) . . ?
B22 B19 B18 59.9(4) . . ?
B20 B19 B18 110.3(5) . . ?
B14 B19 B18 107.0(5) . . ?
B13 B19 B18 56.8(4) . . ?
B22 B19 H19 120.9 . . ?
B20 B19 H19 118.2 . . ?
B14 B19 H19 120.2 . . ?
B13 B19 H19 122.9 . . ?
B18 B19 H19 123.1 . . ?
B19 B20 B22 58.3(4) . . ?
B19 B20 B21 106.7(5) . . ?
B22 B20 B21 59.4(4) . . ?
B19 B20 B15 107.7(5) . . ?
B22 B20 B15 108.1(5) . . ?
B21 B20 B15 61.4(4) . . ?
B19 B20 B14 59.1(4) . . ?
B22 B20 B14 105.0(5) . . ?
B21 B20 B14 107.1(5) . . ?
B15 B20 B14 59.5(4) . . ?
B19 B20 H20 122.8 . . ?
B22 B20 H20 123.2 . . ?
B21 B20 H20 121.7 . . ?
B15 B20 H20 120.8 . . ?
B14 B20 H20 123.3 . . ?
B17 B21 B22 58.9(4) . . ?
B17 B21 B16 62.0(4) . . ?
B22 B21 B16 107.3(5) . . ?
B17 B21 B20 108.2(5) . . ?
B22 B21 B20 60.0(4) . . ?
B16 B21 B20 106.9(5) . . ?
B17 B21 B15 109.1(5) . . ?
B22 B21 B15 106.9(5) . . ?
B16 B21 B15 59.1(4) . . ?
B20 B21 B15 59.4(4) . . ?
B17 B21 H21 120.6 . . ?
B22 B21 H21 122.7 . . ?
B16 B21 H21 121.9 . . ?
B20 B21 H21 122.1 . . ?
B15 B21 H21 122.1 . . ?
B19 B22 B17 110.8(5) . . ?
B19 B22 B18 63.2(4) . . ?
B17 B22 B18 60.2(4) . . ?
B19 B22 B21 108.3(5) . . ?
B17 B22 B21 60.0(4) . . ?
B18 B22 B21 108.7(5) . . ?
B19 B22 B20 59.3(4) . . ?
B17 B22 B20 109.5(5) . . ?
B18 B22 B20 110.5(5) . . ?
B21 B22 B20 60.5(4) . . ?
B19 B22 H22 120.3 . . ?
B17 B22 H22 120.7 . . ?
B18 B22 H22 119.9 . . ?
B21 B22 H22 122.0 . . ?
B20 B22 H22 121.0 . . ?
C2 C1 B3 59.8(4) . . ?
C2 C1 B4 110.5(4) . . ?
B3 C1 B4 63.3(4) . . ?
C2 C1 B5 110.8(4) . . ?
B3 C1 B5 113.4(4) . . ?
B4 C1 B5 61.6(4) . . ?
C2 C1 B6 62.1(4) . . ?
B3 C1 B6 113.0(5) . . ?
B4 C1 B6 112.8(5) . . ?
B5 C1 B6 61.8(4) . . ?
C2 C1 S1 114.6(3) . . ?
B3 C1 S1 113.9(4) . . ?
B4 C1 S1 122.7(4) . . ?
B5 C1 S1 125.9(4) . . ?
B6 C1 S1 118.6(4) . . ?
C1 C2 B3 61.0(4) . . ?
C1 C2 B8 109.3(5) . . ?
B3 C2 B8 60.6(4) . . ?
C1 C2 B7 111.4(4) . . ?
B3 C2 B7 113.1(5) . . ?
B8 C2 B7 62.7(4) . . ?
C1 C2 B6 61.2(4) . . ?
B3 C2 B6 113.2(5) . . ?
B8 C2 B6 113.6(5) . . ?
B7 C2 B6 63.1(4) . . ?
C1 C2 S2 118.8(4) . . ?
B3 C2 S2 117.8(4) . . ?
B8 C2 S2 121.6(4) . . ?
B7 C2 S2 120.5(4) . . ?
B6 C2 S2 117.5(4) . . ?
O1 C3 C9 119.1(5) . . ?
O1 C3 C5 116.4(5) . . ?
C9 C3 C5 124.3(6) . . ?
C5 C4 Co1 130.9(4) . . ?
C5 C4 H4A 114.6 . . ?
Co1 C4 H4A 114.6 . . ?
C4 C5 C6 122.8(5) . . ?
C4 C5 C3 120.6(5) . . ?
C6 C5 C3 116.3(5) . . ?
C7 C6 C5 130.9(6) . . ?
C7 C6 H6A 114.5 . . ?
C5 C6 H6A 114.5 . . ?
C6 C7 C8 125.6(6) . . ?
C6 C7 S1 121.1(5) . . ?
C8 C7 S1 113.2(4) . . ?
O2 C8 C7 120.1(5) . . ?
O2 C8 C19 118.8(5) . . ?
C7 C8 C19 120.7(5) . . ?
C3 C9 C10 125.1(5) . . ?
C3 C9 C13 128.2(6) . . ?
C10 C9 C13 106.3(5) . . ?
C3 C9 Fe1 118.9(4) . . ?
C10 C9 Fe1 70.0(3) . . ?
C13 C9 Fe1 69.9(3) . . ?
C11 C10 C9 108.5(5) . . ?
C11 C10 Fe1 70.2(4) . . ?
C9 C10 Fe1 68.8(3) . . ?
C11 C10 H10A 125.8 . . ?
C9 C10 H10A 125.8 . . ?
Fe1 C10 H10A 125.8 . . ?
C10 C11 C12 108.6(6) . . ?
C10 C11 Fe1 69.8(4) . . ?
C12 C11 Fe1 69.3(4) . . ?
C10 C11 H11A 125.7 . . ?
C12 C11 H11A 125.7 . . ?
Fe1 C11 H11A 125.7 . . ?
C13 C12 C11 108.2(5) . . ?
C13 C12 Fe1 70.3(4) . . ?
C11 C12 Fe1 70.0(4) . . ?
C13 C12 H12A 125.9 . . ?
C11 C12 H12A 125.9 . . ?
Fe1 C12 H12A 125.9 . . ?
C12 C13 C9 108.4(6) . . ?
C12 C13 Fe1 69.7(4) . . ?
C9 C13 Fe1 68.5(4) . . ?
C12 C13 H13A 125.8 . . ?
C9 C13 H13A 125.8 . . ?
Fe1 C13 H13A 125.8 . . ?
C15 C14 C18 100.1(6) . . ?
C15 C14 Fe1 68.1(4) . . ?
C18 C14 Fe1 65.8(4) . . ?
C15 C14 H14A 129.9 . . ?
C18 C14 H14A 129.9 . . ?
Fe1 C14 H14A 129.9 . . ?
C14 C15 C16 110.8(6) . . ?
C14 C15 Fe1 71.5(4) . . ?
C16 C15 Fe1 72.6(4) . . ?
C14 C15 H15A 124.6 . . ?
C16 C15 H15A 124.6 . . ?
Fe1 C15 H15A 124.6 . . ?
C17 C16 C15 106.8(6) . . ?
C17 C16 Fe1 70.4(4) . . ?
C15 C16 Fe1 67.3(4) . . ?
C17 C16 H16A 126.6 . . ?
C15 C16 H16A 126.6 . . ?
Fe1 C16 H16A 126.6 . . ?
C18 C17 C16 111.2(7) . . ?
C18 C17 Fe1 68.0(4) . . ?
C16 C17 Fe1 72.0(4) . . ?
C18 C17 H17A 124.3 . . ?
C16 C17 H17A 124.3 . . ?
Fe1 C17 H17A 124.3 . . ?
C17 C18 C14 110.9(6) . . ?
C17 C18 Fe1 74.7(4) . . ?
C14 C18 Fe1 71.1(4) . . ?
C17 C18 H18A 124.5 . . ?
C14 C18 H18A 124.5 . . ?
Fe1 C18 H18A 124.5 . . ?
C20 C19 C23 106.1(5) . . ?
C20 C19 C8 131.3(5) . . ?
C23 C19 C8 122.5(6) . . ?
C20 C19 Fe2 69.3(4) . . ?
C23 C19 Fe2 68.7(4) . . ?
C8 C19 Fe2 125.7(4) . . ?
C19 C20 C21 108.5(6) . . ?
C19 C20 Fe2 69.8(4) . . ?
C21 C20 Fe2 71.6(4) . . ?
C19 C20 H20A 125.7 . . ?
C21 C20 H20A 125.7 . . ?
Fe2 C20 H20A 125.7 . . ?
C22 C21 C20 108.4(6) . . ?
C22 C21 Fe2 68.8(4) . . ?
C20 C21 Fe2 67.9(3) . . ?
C22 C21 H21A 125.7 . . ?
C20 C21 H21A 125.7 . . ?
Fe2 C21 H21A 125.7 . . ?
C23 C22 C21 109.2(6) . . ?
C23 C22 Fe2 69.7(4) . . ?
C21 C22 Fe2 71.3(4) . . ?
C23 C22 H22A 125.4 . . ?
C21 C22 H22A 125.4 . . ?
Fe2 C22 H22A 125.4 . . ?
C22 C23 C19 107.6(6) . . ?
C22 C23 Fe2 70.4(4) . . ?
C19 C23 Fe2 68.7(3) . . ?
C22 C23 H23A 126.2 . . ?
C19 C23 H23A 126.2 . . ?
Fe2 C23 H23A 126.2 . . ?
C25 C24 C28 112.7(6) . . ?
C25 C24 Fe2 70.8(4) . . ?
C28 C24 Fe2 70.8(4) . . ?
C25 C24 H24A 123.6 . . ?
C28 C24 H24A 123.6 . . ?
Fe2 C24 H24A 123.6 . . ?
C24 C25 C26 104.9(6) . . ?
C24 C25 Fe2 69.8(4) . . ?
C26 C25 Fe2 69.6(4) . . ?
C24 C25 H25A 127.5 . . ?
C26 C25 H25A 127.5 . . ?
Fe2 C25 H25A 127.5 . . ?
C25 C26 C27 108.1(6) . . ?
C25 C26 Fe2 70.2(4) . . ?
C27 C26 Fe2 69.5(4) . . ?
C25 C26 H26A 126.0 . . ?
C27 C26 H26A 126.0 . . ?
Fe2 C26 H26A 126.0 . . ?
C28 C27 C26 107.4(6) . . ?
C28 C27 Fe2 70.7(4) . . ?
C26 C27 Fe2 68.5(4) . . ?
C28 C27 H27A 126.3 . . ?
C26 C27 H27A 126.3 . . ?
Fe2 C27 H27A 126.3 . . ?
C27 C28 C24 106.9(6) . . ?
C27 C28 Fe2 70.6(4) . . ?
C24 C28 Fe2 69.2(4) . . ?
C27 C28 H28A 126.6 . . ?
C24 C28 H28A 126.6 . . ?
Fe2 C28 H28A 126.6 . . ?
C30 C29 C33 106.2(5) . . ?
C30 C29 C38 129.8(6) . . ?
C33 C29 C38 123.8(6) . . ?
C30 C29 Co1 69.2(3) . . ?
C33 C29 Co1 72.8(3) . . ?
C38 C29 Co1 126.5(4) . . ?
C31 C30 C29 109.5(5) . . ?
C31 C30 C34 130.1(6) . . ?
C29 C30 C34 120.3(6) . . ?
C31 C30 Co1 69.4(3) . . ?
C29 C30 Co1 71.3(3) . . ?
C34 C30 Co1 127.4(4) . . ?
C30 C31 C32 107.3(5) . . ?
C30 C31 C35 124.5(6) . . ?
C32 C31 C35 127.8(6) . . ?
C30 C31 Co1 71.0(3) . . ?
C32 C31 Co1 73.1(4) . . ?
C35 C31 Co1 126.7(4) . . ?
C33 C32 C31 109.4(5) . . ?
C33 C32 C36 126.7(6) . . ?
C31 C32 C36 123.6(6) . . ?
C33 C32 Co1 73.3(4) . . ?
C31 C32 Co1 66.9(3) . . ?
C36 C32 Co1 130.2(5) . . ?
C32 C33 C29 107.4(5) . . ?
C32 C33 C37 126.0(6) . . ?
C29 C33 C37 126.7(6) . . ?
C32 C33 Co1 69.7(4) . . ?
C29 C33 Co1 66.9(3) . . ?
C37 C33 Co1 129.5(4) . . ?
C30 C34 H34A 109.5 . . ?
C30 C34 H34B 109.5 . . ?
H34A C34 H34B 109.5 . . ?
C30 C34 H34C 109.5 . . ?
H34A C34 H34C 109.5 . . ?
H34B C34 H34C 109.5 . . ?
C31 C35 H35A 109.5 . . ?
C31 C35 H35B 109.5 . . ?
H35A C35 H35B 109.5 . . ?
C31 C35 H35C 109.5 . . ?
H35A C35 H35C 109.5 . . ?
H35B C35 H35C 109.5 . . ?
C32 C36 H36A 109.5 . . ?
C32 C36 H36B 109.5 . . ?
H36A C36 H36B 109.5 . . ?
C32 C36 H36C 109.5 . . ?
H36A C36 H36C 109.5 . . ?
H36B C36 H36C 109.5 . . ?
C33 C37 H37A 109.5 . . ?
C33 C37 H37B 109.5 . . ?
H37A C37 H37B 109.5 . . ?
C33 C37 H37C 109.5 . . ?
H37A C37 H37C 109.5 . . ?
H37B C37 H37C 109.5 . . ?
C29 C38 H38A 109.5 . . ?
C29 C38 H38B 109.5 . . ?
H38A C38 H38B 109.5 . . ?
C29 C38 H38C 109.5 . . ?
H38A C38 H38C 109.5 . . ?
H38B C38 H38C 109.5 . . ?
B16 C39 C40 63.6(4) . . ?
B16 C39 B14 115.2(5) . . ?
C40 C39 B14 110.4(5) . . ?
B16 C39 B15 63.6(4) . . ?
C40 C39 B15 114.1(5) . . ?
B14 C39 B15 63.1(4) . . ?
B16 C39 B13 113.8(5) . . ?
C40 C39 B13 59.1(4) . . ?
B14 C39 B13 62.2(4) . . ?
B15 C39 B13 114.6(5) . . ?
B16 C39 S3 112.2(4) . . ?
C40 C39 S3 114.3(4) . . ?
B14 C39 S3 125.2(4) . . ?
B15 C39 S3 120.2(4) . . ?
B13 C39 S3 119.4(4) . . ?
B18 C40 C39 111.1(4) . . ?
B18 C40 B13 61.8(4) . . ?
C39 C40 B13 62.4(4) . . ?
B18 C40 B17 62.8(4) . . ?
C39 C40 B17 108.4(4) . . ?
B13 C40 B17 112.5(5) . . ?
B18 C40 B16 114.3(5) . . ?
C39 C40 B16 57.8(4) . . ?
B13 C40 B16 111.6(5) . . ?
B17 C40 B16 62.9(4) . . ?
B18 C40 S4 122.7(4) . . ?
C39 C40 S4 118.5(4) . . ?
B13 C40 S4 120.1(4) . . ?
B17 C40 S4 120.8(4) . . ?
B16 C40 S4 115.4(4) . . ?
O3 C41 C43 120.2(5) . . ?
O3 C41 C47 118.9(5) . . ?
C43 C41 C47 120.9(5) . . ?
C43 C42 Co2 131.8(4) . . ?
C43 C42 H42 114.1 . . ?
Co2 C42 H42 114.1 . . ?
C42 C43 C44 121.8(5) . . ?
C42 C43 C41 121.4(5) . . ?
C44 C43 C41 116.0(5) . . ?
C45 C44 C43 131.7(5) . . ?
C45 C44 H44 114.1 . . ?
C43 C44 H44 114.1 . . ?
C44 C45 C46 127.0(5) . . ?
C44 C45 S3 120.2(5) . . ?
C46 C45 S3 112.8(4) . . ?
O4 C46 C57 121.5(5) . . ?
O4 C46 C45 119.2(5) . . ?
C57 C46 C45 119.2(5) . . ?
C48 C47 C51 105.2(5) . . ?
C48 C47 C41 126.0(6) . . ?
C51 C47 C41 128.6(5) . . ?
C48 C47 Fe3 69.4(3) . . ?
C51 C47 Fe3 70.4(4) . . ?
C41 C47 Fe3 121.6(4) . . ?
C47 C48 C49 109.9(5) . . ?
C47 C48 Fe3 70.2(4) . . ?
C49 C48 Fe3 70.9(4) . . ?
C47 C48 H48 125.1 . . ?
C49 C48 H48 125.1 . . ?
Fe3 C48 H48 125.1 . . ?
C50 C49 C48 107.4(5) . . ?
C50 C49 Fe3 69.6(4) . . ?
C48 C49 Fe3 68.8(4) . . ?
C50 C49 H49 126.3 . . ?
C48 C49 H49 126.3 . . ?
Fe3 C49 H49 126.3 . . ?
C51 C50 C49 107.8(6) . . ?
C51 C50 Fe3 70.6(4) . . ?
C49 C50 Fe3 70.5(4) . . ?
C51 C50 H50 126.1 . . ?
C49 C50 H50 126.1 . . ?
Fe3 C50 H50 126.1 . . ?
C50 C51 C47 109.6(6) . . ?
C50 C51 Fe3 69.5(4) . . ?
C47 C51 Fe3 68.9(4) . . ?
C50 C51 H51 125.2 . . ?
C47 C51 H51 125.2 . . ?
Fe3 C51 H51 125.2 . . ?
C56 C52 C53 108.5(6) . . ?
C56 C52 Fe3 71.6(4) . . ?
C53 C52 Fe3 71.2(4) . . ?
C56 C52 H52 125.7 . . ?
C53 C52 H52 125.7 . . ?
Fe3 C52 H52 125.7 . . ?
C54 C53 C52 104.8(5) . . ?
C54 C53 Fe3 67.4(4) . . ?
C52 C53 Fe3 67.8(4) . . ?
C54 C53 H53 127.6 . . ?
C52 C53 H53 127.6 . . ?
Fe3 C53 H53 127.6 . . ?
C55 C54 C53 109.1(6) . . ?
C55 C54 Fe3 69.4(4) . . ?
C53 C54 Fe3 72.1(4) . . ?
C55 C54 H54 125.5 . . ?
C53 C54 H54 125.5 . . ?
Fe3 C54 H54 125.5 . . ?
C56 C55 C54 107.7(6) . . ?
C56 C55 Fe3 72.2(4) . . ?
C54 C55 Fe3 70.2(4) . . ?
C56 C55 H55 126.1 . . ?
C54 C55 H55 126.1 . . ?
Fe3 C55 H55 126.1 . . ?
C52 C56 C55 109.6(6) . . ?
C52 C56 Fe3 69.5(4) . . ?
C55 C56 Fe3 68.0(4) . . ?
C52 C56 H56 125.1 . . ?
C55 C56 H56 125.1 . . ?
Fe3 C56 H56 125.1 . . ?
C58 C57 C61 109.6(5) . . ?
C58 C57 C46 130.7(5) . . ?
C61 C57 C46 119.7(5) . . ?
C58 C57 Fe4 69.7(3) . . ?
C61 C57 Fe4 70.1(3) . . ?
C46 C57 Fe4 128.2(4) . . ?
C57 C58 C59 108.1(5) . . ?
C57 C58 Fe4 70.2(3) . . ?
C59 C58 Fe4 71.2(3) . . ?
C57 C58 H58 125.9 . . ?
C59 C58 H58 125.9 . . ?
Fe4 C58 H58 125.9 . . ?
C60 C59 C58 107.8(5) . . ?
C60 C59 Fe4 69.8(4) . . ?
C58 C59 Fe4 67.8(3) . . ?
C60 C59 H59 126.1 . . ?
C58 C59 H59 126.1 . . ?
Fe4 C59 H59 126.1 . . ?
C59 C60 C61 108.4(5) . . ?
C59 C60 Fe4 69.9(3) . . ?
C61 C60 Fe4 69.0(3) . . ?
C59 C60 H60 125.8 . . ?
C61 C60 H60 125.8 . . ?
Fe4 C60 H60 125.8 . . ?
C60 C61 C57 106.0(5) . . ?
C60 C61 Fe4 70.1(4) . . ?
C57 C61 Fe4 68.4(3) . . ?
C60 C61 H61 127.0 . . ?
C57 C61 H61 127.0 . . ?
Fe4 C61 H61 127.0 . . ?
C63 C62 C66 109.4(6) . . ?
C63 C62 Fe4 70.6(4) . . ?
C66 C62 Fe4 69.6(4) . . ?
C63 C62 H62 125.3 . . ?
C66 C62 H62 125.3 . . ?
Fe4 C62 H62 125.3 . . ?
C62 C63 C64 107.8(6) . . ?
C62 C63 Fe4 69.9(4) . . ?
C64 C63 Fe4 68.2(3) . . ?
C62 C63 H63 126.1 . . ?
C64 C63 H63 126.1 . . ?
Fe4 C63 H63 126.1 . . ?
C65 C64 C63 108.3(6) . . ?
C65 C64 Fe4 69.4(4) . . ?
C63 C64 Fe4 71.1(4) . . ?
C65 C64 H64 125.8 . . ?
C63 C64 H64 125.8 . . ?
Fe4 C64 H64 125.8 . . ?
C64 C65 C66 107.1(6) . . ?
C64 C65 Fe4 70.0(4) . . ?
C66 C65 Fe4 70.2(4) . . ?
C64 C65 H65 126.4 . . ?
C66 C65 H65 126.4 . . ?
Fe4 C65 H65 126.4 . . ?
C62 C66 C65 107.3(6) . . ?
C62 C66 Fe4 70.5(4) . . ?
C65 C66 Fe4 68.2(4) . . ?
C62 C66 H66 126.4 . . ?
C65 C66 H66 126.4 . . ?
Fe4 C66 H66 126.4 . . ?
C68 C67 C71 105.8(5) . . ?
C68 C67 C72 128.5(6) . . ?
C71 C67 C72 125.7(5) . . ?
C68 C67 Co2 68.7(3) . . ?
C71 C67 Co2 69.1(3) . . ?
C72 C67 Co2 127.6(4) . . ?
C69 C68 C67 107.8(5) . . ?
C69 C68 C73 127.0(6) . . ?
C67 C68 C73 124.2(5) . . ?
C69 C68 Co2 74.8(3) . . ?
C67 C68 Co2 70.8(3) . . ?
C73 C68 Co2 128.8(4) . . ?
C68 C69 C70 109.5(5) . . ?
C68 C69 C74 125.9(6) . . ?
C70 C69 C74 124.6(5) . . ?
C68 C69 Co2 66.1(3) . . ?
C70 C69 Co2 71.3(4) . . ?
C74 C69 Co2 128.9(4) . . ?
C71 C70 C69 107.5(5) . . ?
C71 C70 C75 125.1(6) . . ?
C69 C70 C75 127.3(6) . . ?
C71 C70 Co2 67.0(4) . . ?
C69 C70 Co2 70.5(3) . . ?
C75 C70 Co2 129.5(5) . . ?
C70 C71 C67 109.0(5) . . ?
C70 C71 C76 126.8(6) . . ?
C67 C71 C76 124.0(6) . . ?
C70 C71 Co2 74.8(4) . . ?
C67 C71 Co2 69.5(3) . . ?
C76 C71 Co2 126.1(4) . . ?
C67 C72 H72A 109.5 . . ?
C67 C72 H72B 109.5 . . ?
H72A C72 H72B 109.5 . . ?
C67 C72 H72C 109.5 . . ?
H72A C72 H72C 109.5 . . ?
H72B C72 H72C 109.5 . . ?
C68 C73 H73A 109.5 . . ?
C68 C73 H73B 109.5 . . ?
H73A C73 H73B 109.5 . . ?
C68 C73 H73C 109.5 . . ?
H73A C73 H73C 109.5 . . ?
H73B C73 H73C 109.5 . . ?
C69 C74 H74A 109.5 . . ?
C69 C74 H74B 109.5 . . ?
H74A C74 H74B 109.5 . . ?
C69 C74 H74C 109.5 . . ?
H74A C74 H74C 109.5 . . ?
H74B C74 H74C 109.5 . . ?
C70 C75 H75A 109.5 . . ?
C70 C75 H75B 109.5 . . ?
H75A C75 H75B 109.5 . . ?
C70 C75 H75C 109.5 . . ?
H75A C75 H75C 109.5 . . ?
H75B C75 H75C 109.5 . . ?
C71 C76 H76A 109.5 . . ?
C71 C76 H76B 109.5 . . ?
H76A C76 H76B 109.5 . . ?
C71 C76 H76C 109.5 . . ?
H76A C76 H76C 109.5 . . ?
H76B C76 H76C 109.5 . . ?
Cl1 C77 Cl2 99.3(3) . . ?
Cl1 C77 H77A 111.9 . . ?
Cl2 C77 H77A 111.9 . . ?
Cl1 C77 H77B 111.9 . . ?
Cl2 C77 H77B 111.9 . . ?
H77A C77 H77B 109.6 . . ?
Cl4 C78 Cl3 114.9(3) . . ?
Cl4 C78 H78A 108.5 . . ?
Cl3 C78 H78A 108.5 . . ?
Cl4 C78 H78B 108.5 . . ?
Cl3 C78 H78B 108.5 . . ?
H78A C78 H78B 107.5 . . ?
C4 Co1 C31 104.3(2) . . ?
C4 Co1 C30 89.8(2) . . ?
C31 Co1 C30 39.6(2) . . ?
C4 Co1 C29 112.1(2) . . ?
C31 Co1 C29 66.9(2) . . ?
C30 Co1 C29 39.4(2) . . ?
C4 Co1 C32 143.7(2) . . ?
C31 Co1 C32 40.0(2) . . ?
C30 Co1 C32 65.6(2) . . ?
C29 Co1 C32 65.6(2) . . ?
C4 Co1 C33 152.2(2) . . ?
C31 Co1 C33 65.4(2) . . ?
C30 Co1 C33 65.6(2) . . ?
C29 Co1 C33 40.3(2) . . ?
C32 Co1 C33 37.1(2) . . ?
C4 Co1 S1 95.69(17) . . ?
C31 Co1 S1 157.08(17) . . ?
C30 Co1 S1 131.19(16) . . ?
C29 Co1 S1 95.31(16) . . ?
C32 Co1 S1 120.53(18) . . ?
C33 Co1 S1 91.70(16) . . ?
C4 Co1 S2 84.60(17) . . ?
C31 Co1 S2 97.77(16) . . ?
C30 Co1 S2 133.60(16) . . ?
C29 Co1 S2 159.17(16) . . ?
C32 Co1 S2 93.53(17) . . ?
C33 Co1 S2 121.44(16) . . ?
S1 Co1 S2 95.21(6) . . ?
C42 Co2 C68 112.4(2) . . ?
C42 Co2 C71 106.7(3) . . ?
C68 Co2 C71 68.1(2) . . ?
C42 Co2 C67 89.7(2) . . ?
C68 Co2 C67 40.4(2) . . ?
C71 Co2 C67 41.4(2) . . ?
C42 Co2 C69 151.4(2) . . ?
C68 Co2 C69 39.1(2) . . ?
C71 Co2 C69 64.6(2) . . ?
C67 Co2 C69 65.5(2) . . ?
C42 Co2 C70 144.4(2) . . ?
C68 Co2 C70 66.4(2) . . ?
C71 Co2 C70 38.2(2) . . ?
C67 Co2 C70 66.4(2) . . ?
C69 Co2 C70 38.2(2) . . ?
C42 Co2 S3 95.37(18) . . ?
C68 Co2 S3 94.06(17) . . ?
C71 Co2 S3 155.55(19) . . ?
C67 Co2 S3 130.85(18) . . ?
C69 Co2 S3 90.95(17) . . ?
C70 Co2 S3 120.14(18) . . ?
C42 Co2 S4 84.20(17) . . ?
C68 Co2 S4 160.14(18) . . ?
C71 Co2 S4 97.34(18) . . ?
C67 Co2 S4 133.97(18) . . ?
C69 Co2 S4 123.06(17) . . ?
C70 Co2 S4 93.77(18) . . ?
S3 Co2 S4 95.16(6) . . ?
C18 Fe1 C15 67.3(3) . . ?
C18 Fe1 C14 43.1(3) . . ?
C15 Fe1 C14 40.3(3) . . ?
C18 Fe1 C9 123.7(2) . . ?
C15 Fe1 C9 125.5(3) . . ?
C14 Fe1 C9 106.8(2) . . ?
C18 Fe1 C17 37.3(2) . . ?
C15 Fe1 C17 65.4(3) . . ?
C14 Fe1 C17 67.6(3) . . ?
C9 Fe1 C17 157.3(2) . . ?
C18 Fe1 C12 121.6(3) . . ?
C15 Fe1 C12 157.5(3) . . ?
C14 Fe1 C12 159.9(3) . . ?
C9 Fe1 C12 69.1(2) . . ?
C17 Fe1 C12 108.2(3) . . ?
C18 Fe1 C10 161.1(2) . . ?
C15 Fe1 C10 110.1(3) . . ?
C14 Fe1 C10 122.5(2) . . ?
C9 Fe1 C10 41.3(2) . . ?
C17 Fe1 C10 160.4(2) . . ?
C12 Fe1 C10 68.2(2) . . ?
C18 Fe1 C13 107.7(3) . . ?
C15 Fe1 C13 162.1(3) . . ?
C14 Fe1 C13 124.1(3) . . ?
C9 Fe1 C13 41.6(2) . . ?
C17 Fe1 C13 121.9(3) . . ?
C12 Fe1 C13 40.0(3) . . ?
C10 Fe1 C13 68.6(2) . . ?
C18 Fe1 C11 157.5(2) . . ?
C15 Fe1 C11 123.5(3) . . ?
C14 Fe1 C11 157.8(3) . . ?
C9 Fe1 C11 68.7(2) . . ?
C17 Fe1 C11 124.9(2) . . ?
C12 Fe1 C11 40.7(2) . . ?
C10 Fe1 C11 39.9(2) . . ?
C13 Fe1 C11 67.8(3) . . ?
C18 Fe1 C16 64.5(3) . . ?
C15 Fe1 C16 40.1(3) . . ?
C14 Fe1 C16 67.9(3) . . ?
C9 Fe1 C16 162.8(2) . . ?
C17 Fe1 C16 37.6(2) . . ?
C12 Fe1 C16 121.6(3) . . ?
C10 Fe1 C16 126.5(2) . . ?
C13 Fe1 C16 155.0(2) . . ?
C11 Fe1 C16 109.7(3) . . ?
C20 Fe2 C24 126.2(2) . . ?
C20 Fe2 C19 41.0(2) . . ?
C24 Fe2 C19 112.0(2) . . ?
C20 Fe2 C23 69.6(3) . . ?
C24 Fe2 C23 127.3(3) . . ?
C19 Fe2 C23 42.6(2) . . ?
C20 Fe2 C26 125.3(3) . . ?
C24 Fe2 C26 65.6(2) . . ?
C19 Fe2 C26 162.8(3) . . ?
C23 Fe2 C26 153.0(3) . . ?
C20 Fe2 C25 110.0(2) . . ?
C24 Fe2 C25 39.4(2) . . ?
C19 Fe2 C25 126.7(2) . . ?
C23 Fe2 C25 164.2(3) . . ?
C26 Fe2 C25 40.3(3) . . ?
C20 Fe2 C22 68.6(2) . . ?
C24 Fe2 C22 160.1(3) . . ?
C19 Fe2 C22 69.3(2) . . ?
C23 Fe2 C22 40.0(3) . . ?
C26 Fe2 C22 119.2(3) . . ?
C25 Fe2 C22 155.6(3) . . ?
C20 Fe2 C27 161.4(2) . . ?
C24 Fe2 C27 65.7(2) . . ?
C19 Fe2 C27 154.4(3) . . ?
C23 Fe2 C27 116.6(3) . . ?
C26 Fe2 C27 42.0(3) . . ?
C25 Fe2 C27 69.1(2) . . ?
C22 Fe2 C27 104.1(2) . . ?
C20 Fe2 C28 159.7(2) . . ?
C24 Fe2 C28 40.0(3) . . ?
C19 Fe2 C28 122.5(2) . . ?
C23 Fe2 C28 106.0(3) . . ?
C26 Fe2 C28 67.7(3) . . ?
C25 Fe2 C28 68.6(2) . . ?
C22 Fe2 C28 121.4(3) . . ?
C27 Fe2 C28 38.7(2) . . ?
C20 Fe2 C21 40.5(2) . . ?
C24 Fe2 C21 159.9(3) . . ?
C19 Fe2 C21 68.3(2) . . ?
C23 Fe2 C21 67.5(3) . . ?
C26 Fe2 C21 107.8(3) . . ?
C25 Fe2 C21 123.1(3) . . ?
C22 Fe2 C21 40.0(3) . . ?
C27 Fe2 C21 123.2(2) . . ?
C28 Fe2 C21 157.6(2) . . ?
C55 Fe3 C54 40.4(3) . . ?
C55 Fe3 C52 67.5(3) . . ?
C54 Fe3 C52 68.1(3) . . ?
C55 Fe3 C48 154.1(3) . . ?
C54 Fe3 C48 120.1(3) . . ?
C52 Fe3 C48 127.7(2) . . ?
C55 Fe3 C47 163.9(3) . . ?
C54 Fe3 C47 154.4(3) . . ?
C52 Fe3 C47 108.7(2) . . ?
C48 Fe3 C47 40.5(2) . . ?
C55 Fe3 C50 107.6(3) . . ?
C54 Fe3 C50 125.3(3) . . ?
C52 Fe3 C50 154.8(3) . . ?
C48 Fe3 C50 67.6(3) . . ?
C47 Fe3 C50 68.8(2) . . ?
C55 Fe3 C56 39.8(3) . . ?
C54 Fe3 C56 66.7(3) . . ?
C52 Fe3 C56 38.8(3) . . ?
C48 Fe3 C56 164.3(3) . . ?
C47 Fe3 C56 127.7(3) . . ?
C50 Fe3 C56 121.7(3) . . ?
C55 Fe3 C49 119.5(3) . . ?
C54 Fe3 C49 107.4(3) . . ?
C52 Fe3 C49 164.4(3) . . ?
C48 Fe3 C49 40.4(2) . . ?
C47 Fe3 C49 68.5(2) . . ?
C50 Fe3 C49 39.9(3) . . ?
C56 Fe3 C49 154.7(3) . . ?
C55 Fe3 C51 126.8(3) . . ?
C54 Fe3 C51 162.7(3) . . ?
C52 Fe3 C51 121.9(3) . . ?
C48 Fe3 C51 66.8(3) . . ?
C47 Fe3 C51 40.7(2) . . ?
C50 Fe3 C51 39.9(2) . . ?
C56 Fe3 C51 111.2(3) . . ?
C49 Fe3 C51 66.7(3) . . ?
C55 Fe3 C53 68.1(3) . . ?
C54 Fe3 C53 40.5(3) . . ?
C52 Fe3 C53 41.0(3) . . ?
C48 Fe3 C53 108.4(2) . . ?
C47 Fe3 C53 120.1(3) . . ?
C50 Fe3 C53 162.4(3) . . ?
C56 Fe3 C53 66.7(3) . . ?
C49 Fe3 C53 126.0(3) . . ?
C51 Fe3 C53 156.1(3) . . ?
C58 Fe4 C65 160.9(2) . . ?
C58 Fe4 C57 40.1(2) . . ?
C65 Fe4 C57 155.9(2) . . ?
C58 Fe4 C64 125.8(2) . . ?
C65 Fe4 C64 40.7(2) . . ?
C57 Fe4 C64 162.7(2) . . ?
C58 Fe4 C61 69.3(2) . . ?
C65 Fe4 C61 118.3(3) . . ?
C57 Fe4 C61 41.5(2) . . ?
C64 Fe4 C61 154.5(3) . . ?
C58 Fe4 C66 156.9(2) . . ?
C65 Fe4 C66 41.7(2) . . ?
C57 Fe4 C66 121.2(2) . . ?
C64 Fe4 C66 68.6(2) . . ?
C61 Fe4 C66 105.3(2) . . ?
C58 Fe4 C62 123.6(2) . . ?
C65 Fe4 C62 68.4(3) . . ?
C57 Fe4 C62 109.6(2) . . ?
C64 Fe4 C62 67.7(3) . . ?
C61 Fe4 C62 124.2(3) . . ?
C66 Fe4 C62 39.9(2) . . ?
C58 Fe4 C60 68.8(2) . . ?
C65 Fe4 C60 104.8(3) . . ?
C57 Fe4 C60 68.4(2) . . ?
C64 Fe4 C60 120.2(3) . . ?
C61 Fe4 C60 40.8(2) . . ?
C66 Fe4 C60 122.6(3) . . ?
C62 Fe4 C60 159.9(3) . . ?
C58 Fe4 C59 41.0(2) . . ?
C65 Fe4 C59 122.7(3) . . ?
C57 Fe4 C59 67.9(2) . . ?
C64 Fe4 C59 108.1(2) . . ?
C61 Fe4 C59 68.6(2) . . ?
C66 Fe4 C59 159.6(2) . . ?
C62 Fe4 C59 159.2(2) . . ?
C60 Fe4 C59 40.3(2) . . ?
C58 Fe4 C63 110.4(2) . . ?
C65 Fe4 C63 68.3(3) . . ?
C57 Fe4 C63 126.5(2) . . ?
C64 Fe4 C63 40.7(3) . . ?
C61 Fe4 C63 161.5(2) . . ?
C66 Fe4 C63 67.3(2) . . ?
C62 Fe4 C63 39.5(2) . . ?
C60 Fe4 C63 157.5(3) . . ?
C59 Fe4 C63 124.2(2) . . ?
C7 S1 C1 104.6(3) . . ?
C7 S1 Co1 109.24(18) . . ?
C1 S1 Co1 107.64(18) . . ?
C2 S2 Co1 103.59(18) . . ?
C45 S3 C39 104.9(2) . . ?
C45 S3 Co2 109.3(2) . . ?
C39 S3 Co2 107.74(19) . . ?
C40 S4 Co2 104.32(19) . . ?

loop_
_geom_bond_atom_site_label_1
_geom_bond_atom_site_label_2
_geom_bond_distance
_geom_bond_site_symmetry_2
_geom_bond_publ_flag
B3 C2 1.679(9) . ?
B3 B8 1.697(10) . ?
B3 C1 1.698(8) . ?
B3 B9 1.731(10) . ?
B3 B4 1.788(10) . ?
B3 H3 1.1000 . ?
B4 C1 1.709(8) . ?
B4 B5 1.753(10) . ?
B4 B10 1.754(11) . ?
B4 B9 1.767(10) . ?
B4 H4 1.1000 . ?
B5 C1 1.716(9) . ?
B5 B10 1.773(9) . ?
B5 B6 1.780(9) . ?
B5 B11 1.817(11) . ?
B5 H5 1.1000 . ?
B6 C1 1.748(8) . ?
B6 C2 1.763(9) . ?
B6 B11 1.763(9) . ?
B6 B7 1.830(11) . ?
B6 H6 1.1000 . ?
B7 C2 1.735(8) . ?
B7 B12 1.742(10) . ?
B7 B11 1.774(11) . ?
B7 B8 1.779(11) . ?
B7 H7 1.1000 . ?
B8 C2 1.682(9) . ?
B8 B9 1.727(11) . ?
B8 B12 1.759(10) . ?
B8 H8 1.1000 . ?
B9 B10 1.794(11) . ?
B9 B12 1.816(11) . ?
B9 H9 1.1000 . ?
B10 B12 1.772(11) . ?
B10 B11 1.801(11) . ?
B10 H10 1.1000 . ?
B11 B12 1.789(11) . ?
B11 H11 1.1000 . ?
B12 H12 1.1000 . ?
B13 C40 1.688(9) . ?
B13 B18 1.715(10) . ?
B13 C39 1.743(9) . ?
B13 B14 1.779(10) . ?
B13 B19 1.779(10) . ?
B13 H13 1.1000 . ?
B14 C39 1.703(9) . ?
B14 B19 1.744(10) . ?
B14 B15 1.788(11) . ?
B14 B20 1.807(10) . ?
B14 H14 1.1000 . ?
B15 C39 1.714(9) . ?
B15 B16 1.779(10) . ?
B15 B20 1.795(10) . ?
B15 B21 1.832(11) . ?
B15 H15 1.1000 . ?
B16 C39 1.663(9) . ?
B16 C40 1.762(9) . ?
B16 B21 1.775(9) . ?
B16 B17 1.816(10) . ?
B16 H16 1.1000 . ?
B17 C40 1.720(9) . ?
B17 B22 1.735(11) . ?
B17 B21 1.754(10) . ?
B17 B18 1.757(11) . ?
B17 H17 1.1000 . ?
B18 C40 1.652(9) . ?
B18 B22 1.769(10) . ?
B18 B19 1.825(10) . ?
B18 H18 1.1000 . ?
B19 B22 1.712(11) . ?
B19 B20 1.729(10) . ?
B19 H19 1.1000 . ?
B20 B22 1.783(10) . ?
B20 B21 1.791(11) . ?
B20 H20 1.1000 . ?
B21 B22 1.772(11) . ?
B21 H21 1.1000 . ?
B22 H22 1.1000 . ?
C1 C2 1.668(8) . ?
C1 S1 1.786(5) . ?
C2 S2 1.788(6) . ?
C3 O1 1.280(6) . ?
C3 C9 1.435(8) . ?
C3 C5 1.454(8) . ?
C4 C5 1.392(8) . ?
C4 Co1 1.875(6) . ?
C4 H4A 0.9300 . ?
C5 C6 1.424(8) . ?
C6 C7 1.348(8) . ?
C6 H6A 0.9300 . ?
C7 C8 1.465(8) . ?
C7 S1 1.780(6) . ?
C8 O2 1.253(6) . ?
C8 C19 1.504(8) . ?
C9 C10 1.436(9) . ?
C9 C13 1.447(8) . ?
C9 Fe1 2.029(6) . ?
C10 C11 1.398(8) . ?
C10 Fe1 2.045(6) . ?
C10 H10A 0.9800 . ?
C11 C12 1.423(9) . ?
C11 Fe1 2.050(6) . ?
C11 H11A 0.9800 . ?
C12 C13 1.398(9) . ?
C12 Fe1 2.040(6) . ?
C12 H12A 0.9800 . ?
C13 Fe1 2.048(6) . ?
C13 H13A 0.9800 . ?
C14 C15 1.384(10) . ?
C14 C18 1.464(9) . ?
C14 Fe1 2.027(7) . ?
C14 H14A 0.9800 . ?
C15 C16 1.385(9) . ?
C15 Fe1 1.984(6) . ?
C15 H15A 0.9800 . ?
C16 C17 1.316(9) . ?
C16 Fe1 2.052(6) . ?
C16 H16A 0.9800 . ?
C17 C18 1.276(9) . ?
C17 Fe1 2.032(6) . ?
C17 H17A 0.9800 . ?
C18 Fe1 1.954(6) . ?
C18 H18A 0.9800 . ?
C19 C20 1.408(9) . ?
C19 C23 1.464(8) . ?
C19 Fe2 2.016(6) . ?
C20 C21 1.409(8) . ?
C20 Fe2 2.009(6) . ?
C20 H20A 0.9800 . ?
C21 C22 1.395(10) . ?
C21 Fe2 2.058(6) . ?
C21 H21A 0.9800 . ?
C22 C23 1.382(9) . ?
C22 Fe2 2.025(6) . ?
C22 H22A 0.9800 . ?
C23 Fe2 2.016(6) . ?
C23 H23A 0.9800 . ?
C24 C25 1.362(9) . ?
C24 C28 1.385(9) . ?
C24 Fe2 2.012(6) . ?
C24 H24A 0.9800 . ?
C25 C26 1.392(9) . ?
C25 Fe2 2.025(6) . ?
C25 H25A 0.9800 . ?
C26 C27 1.451(9) . ?
C26 Fe2 2.017(6) . ?
C26 H26A 0.9800 . ?
C27 C28 1.345(9) . ?
C27 Fe2 2.030(6) . ?
C27 H27A 0.9800 . ?
C28 Fe2 2.032(6) . ?
C28 H28A 0.9800 . ?
C29 C30 1.395(8) . ?
C29 C33 1.464(8) . ?
C29 C38 1.524(8) . ?
C29 Co1 2.082(6) . ?
C30 C31 1.384(8) . ?
C30 C34 1.513(8) . ?
C30 Co1 2.055(6) . ?
C31 C32 1.421(9) . ?
C31 C35 1.503(8) . ?
C31 Co1 2.035(6) . ?
C32 C33 1.360(9) . ?
C32 C36 1.515(9) . ?
C32 Co1 2.117(6) . ?
C33 C37 1.510(8) . ?
C33 Co1 2.162(6) . ?
C34 H34A 0.9600 . ?
C34 H34B 0.9600 . ?
C34 H34C 0.9600 . ?
C35 H35A 0.9600 . ?
C35 H35B 0.9600 . ?
C35 H35C 0.9600 . ?
C36 H36A 0.9600 . ?
C36 H36B 0.9600 . ?
C36 H36C 0.9600 . ?
C37 H37A 0.9600 . ?
C37 H37B 0.9600 . ?
C37 H37C 0.9600 . ?
C38 H38A 0.9600 . ?
C38 H38B 0.9600 . ?
C38 H38C 0.9600 . ?
C39 C40 1.678(8) . ?
C39 S3 1.804(6) . ?
C40 S4 1.787(6) . ?
C41 O3 1.254(7) . ?
C41 C43 1.463(8) . ?
C41 C47 1.483(8) . ?
C42 C43 1.358(8) . ?
C42 Co2 1.881(6) . ?
C42 H42 0.9300 . ?
C43 C44 1.434(8) . ?
C44 C45 1.354(8) . ?
C44 H44 0.9300 . ?
C45 C46 1.495(8) . ?
C45 S3 1.781(6) . ?
C46 O4 1.200(7) . ?
C46 C57 1.479(7) . ?
C47 C48 1.399(8) . ?
C47 C51 1.418(9) . ?
C47 Fe3 2.028(6) . ?
C48 C49 1.402(9) . ?
C48 Fe3 2.017(6) . ?
C48 H48 0.9800 . ?
C49 C50 1.393(9) . ?
C49 Fe3 2.044(7) . ?
C49 H49 0.9800 . ?
C50 C51 1.391(8) . ?
C50 Fe3 2.033(6) . ?
C50 H50 0.9800 . ?
C51 Fe3 2.047(6) . ?
C51 H51 0.9800 . ?
C52 C56 1.349(9) . ?
C52 C53 1.430(10) . ?
C52 Fe3 2.016(7) . ?
C52 H52 0.9800 . ?
C53 C54 1.407(9) . ?
C53 Fe3 2.061(6) . ?
C53 H53 0.9800 . ?
C54 C55 1.377(9) . ?
C54 Fe3 2.000(6) . ?
C54 H54 0.9800 . ?
C55 C56 1.373(9) . ?
C55 Fe3 1.989(6) . ?
C55 H55 0.9800 . ?
C56 Fe3 2.042(7) . ?
C56 H56 0.9800 . ?
C57 C58 1.384(8) . ?
C57 C61 1.439(8) . ?
C57 Fe4 2.020(6) . ?
C58 C59 1.428(8) . ?
C58 Fe4 2.013(6) . ?
C58 H58 0.9800 . ?
C59 C60 1.417(9) . ?
C59 Fe4 2.059(6) . ?
C59 H59 0.9800 . ?
C60 C61 1.431(9) . ?
C60 Fe4 2.058(6) . ?
C60 H60 0.9800 . ?
C61 Fe4 2.043(6) . ?
C61 H61 0.9800 . ?
C62 C63 1.391(9) . ?
C62 C66 1.399(9) . ?
C62 Fe4 2.054(6) . ?
C62 H62 0.9800 . ?
C63 C64 1.422(9) . ?
C63 Fe4 2.064(6) . ?
C63 H63 0.9800 . ?
C64 C65 1.405(9) . ?
C64 Fe4 2.024(6) . ?
C64 H64 0.9800 . ?
C65 C66 1.444(9) . ?
C65 Fe4 2.017(6) . ?
C65 H65 0.9800 . ?
C66 Fe4 2.044(6) . ?
C66 H66 0.9800 . ?
C67 C68 1.426(8) . ?
C67 C71 1.468(9) . ?
C67 C72 1.504(8) . ?
C67 Co2 2.076(6) . ?
C68 C69 1.414(8) . ?
C68 C73 1.502(8) . ?
C68 Co2 2.048(6) . ?
C69 C70 1.417(9) . ?
C69 C74 1.486(8) . ?
C69 Co2 2.161(6) . ?
C70 C71 1.390(9) . ?
C70 C75 1.486(9) . ?
C70 Co2 2.170(6) . ?
C71 C76 1.486(8) . ?
C71 Co2 2.071(6) . ?
C72 H72A 0.9600 . ?
C72 H72B 0.9600 . ?
C72 H72C 0.9600 . ?
C73 H73A 0.9600 . ?
C73 H73B 0.9600 . ?
C73 H73C 0.9600 . ?
C74 H74A 0.9600 . ?
C74 H74B 0.9600 . ?
C74 H74C 0.9600 . ?
C75 H75A 0.9600 . ?
C75 H75B 0.9600 . ?
C75 H75C 0.9600 . ?
C76 H76A 0.9600 . ?
C76 H76B 0.9600 . ?
C76 H76C 0.9600 . ?
C77 Cl1 1.611(6) . ?
C77 Cl2 1.904(6) . ?
C77 H77A 0.9700 . ?
C77 H77B 0.9700 . ?
C78 Cl4 1.650(6) . ?
C78 Cl3 1.719(6) . ?
C78 H78A 0.9700 . ?
C78 H78B 0.9700 . ?
Co1 S1 2.1790(17) . ?
Co1 S2 2.2578(17) . ?
Co2 S3 2.1788(16) . ?
Co2 S4 2.2548(17) . ?

loop_
_geom_torsion_atom_site_label_1
_geom_torsion_atom_site_label_2
_geom_torsion_atom_site_label_3
_geom_torsion_atom_site_label_4
_geom_torsion
_geom_torsion_site_symmetry_1
_geom_torsion_site_symmetry_2
_geom_torsion_site_symmetry_3
_geom_torsion_site_symmetry_4
_geom_torsion_publ_flag
C2 B3 B4 C1 -36.6(4) . . . . ?
B8 B3 B4 C1 -99.4(5) . . . . ?
B9 B3 B4 C1 -137.8(5) . . . . ?
C2 B3 B4 B5 -2.0(6) . . . . ?
B8 B3 B4 B5 -64.9(6) . . . . ?
C1 B3 B4 B5 34.5(4) . . . . ?
B9 B3 B4 B5 -103.2(6) . . . . ?
C2 B3 B4 B10 61.8(6) . . . . ?
B8 B3 B4 B10 -1.1(6) . . . . ?
C1 B3 B4 B10 98.3(5) . . . . ?
B9 B3 B4 B10 -39.4(5) . . . . ?
C2 B3 B4 B9 101.2(5) . . . . ?
B8 B3 B4 B9 38.3(5) . . . . ?
C1 B3 B4 B9 137.8(5) . . . . ?
B10 B4 B5 C1 -133.4(5) . . . . ?
B9 B4 B5 C1 -95.8(5) . . . . ?
B3 B4 B5 C1 -34.0(4) . . . . ?
C1 B4 B5 B10 133.4(5) . . . . ?
B9 B4 B5 B10 37.6(5) . . . . ?
B3 B4 B5 B10 99.5(5) . . . . ?
C1 B4 B5 B6 34.2(5) . . . . ?
B10 B4 B5 B6 -99.2(6) . . . . ?
B9 B4 B5 B6 -61.6(6) . . . . ?
B3 B4 B5 B6 0.3(7) . . . . ?
C1 B4 B5 B11 96.5(5) . . . . ?
B10 B4 B5 B11 -36.9(5) . . . . ?
B9 B4 B5 B11 0.7(6) . . . . ?
B3 B4 B5 B11 62.6(6) . . . . ?
B4 B5 B6 C1 -33.8(5) . . . . ?
B10 B5 B6 C1 -97.0(5) . . . . ?
B11 B5 B6 C1 -134.1(5) . . . . ?
C1 B5 B6 C2 35.3(4) . . . . ?
B4 B5 B6 C2 1.5(6) . . . . ?
B10 B5 B6 C2 -61.6(6) . . . . ?
B11 B5 B6 C2 -98.7(5) . . . . ?
C1 B5 B6 B11 134.1(5) . . . . ?
B4 B5 B6 B11 100.2(5) . . . . ?
B10 B5 B6 B11 37.1(5) . . . . ?
C1 B5 B6 B7 95.4(5) . . . . ?
B4 B5 B6 B7 61.6(6) . . . . ?
B10 B5 B6 B7 -1.6(6) . . . . ?
B11 B5 B6 B7 -38.7(5) . . . . ?
C1 B6 B7 C2 -34.9(4) . . . . ?
B11 B6 B7 C2 -135.3(5) . . . . ?
B5 B6 B7 C2 -95.5(5) . . . . ?
C1 B6 B7 B12 62.0(6) . . . . ?
C2 B6 B7 B12 97.0(5) . . . . ?
B11 B6 B7 B12 -38.4(5) . . . . ?
B5 B6 B7 B12 1.5(6) . . . . ?
C1 B6 B7 B11 100.4(5) . . . . ?
C2 B6 B7 B11 135.3(5) . . . . ?
B5 B6 B7 B11 39.9(5) . . . . ?
C1 B6 B7 B8 -0.9(6) . . . . ?
C2 B6 B7 B8 34.1(4) . . . . ?
B11 B6 B7 B8 -101.3(5) . . . . ?
B5 B6 B7 B8 -61.4(6) . . . . ?
C1 B3 B8 C2 36.9(4) . . . . ?
B9 B3 B8 C2 136.9(5) . . . . ?
B4 B3 B8 C2 98.7(5) . . . . ?
C2 B3 B8 B9 -136.9(5) . . . . ?
C1 B3 B8 B9 -100.1(5) . . . . ?
B4 B3 B8 B9 -38.2(5) . . . . ?
C2 B3 B8 B12 -97.2(6) . . . . ?
C1 B3 B8 B12 -60.3(7) . . . . ?
B9 B3 B8 B12 39.7(5) . . . . ?
B4 B3 B8 B12 1.5(7) . . . . ?
C2 B3 B8 B7 -33.8(5) . . . . ?
C1 B3 B8 B7 3.0(7) . . . . ?
B9 B3 B8 B7 103.1(6) . . . . ?
B4 B3 B8 B7 64.9(6) . . . . ?
B12 B7 B8 C2 -136.1(6) . . . . ?
B11 B7 B8 C2 -96.4(5) . . . . ?
B6 B7 B8 C2 -34.9(4) . . . . ?
C2 B7 B8 B3 33.6(5) . . . . ?
B12 B7 B8 B3 -102.4(6) . . . . ?
B11 B7 B8 B3 -62.8(6) . . . . ?
B6 B7 B8 B3 -1.3(7) . . . . ?
C2 B7 B8 B9 98.9(6) . . . . ?
B12 B7 B8 B9 -37.1(5) . . . . ?
B11 B7 B8 B9 2.5(7) . . . . ?
B6 B7 B8 B9 64.0(6) . . . . ?
C2 B7 B8 B12 136.1(6) . . . . ?
B11 B7 B8 B12 39.6(5) . . . . ?
B6 B7 B8 B12 101.1(5) . . . . ?
C2 B8 B9 B3 -38.2(5) . . . . ?
B12 B8 B9 B3 -137.7(6) . . . . ?
B7 B8 B9 B3 -102.1(6) . . . . ?
C2 B8 B9 B4 0.5(7) . . . . ?
B3 B8 B9 B4 38.6(5) . . . . ?
B12 B8 B9 B4 -99.0(6) . . . . ?
B7 B8 B9 B4 -63.5(6) . . . . ?
C2 B8 B9 B10 62.4(6) . . . . ?
B3 B8 B9 B10 100.6(5) . . . . ?
B12 B8 B9 B10 -37.1(5) . . . . ?
B7 B8 B9 B10 -1.5(7) . . . . ?
C2 B8 B9 B12 99.5(6) . . . . ?
B3 B8 B9 B12 137.7(6) . . . . ?
B7 B8 B9 B12 35.6(5) . . . . ?
C2 B3 B9 B8 38.3(5) . . . . ?
C1 B3 B9 B8 100.5(5) . . . . ?
B4 B3 B9 B8 137.4(6) . . . . ?
C2 B3 B9 B4 -99.1(5) . . . . ?
B8 B3 B9 B4 -137.4(6) . . . . ?
C1 B3 B9 B4 -36.9(5) . . . . ?
C2 B3 B9 B10 -60.6(6) . . . . ?
B8 B3 B9 B10 -98.8(6) . . . . ?
C1 B3 B9 B10 1.7(7) . . . . ?
B4 B3 B9 B10 38.6(5) . . . . ?
C2 B3 B9 B12 1.1(7) . . . . ?
B8 B3 B9 B12 -37.2(5) . . . . ?
C1 B3 B9 B12 63.3(6) . . . . ?
B4 B3 B9 B12 100.2(6) . . . . ?
C1 B4 B9 B8 -1.2(7) . . . . ?
B5 B4 B9 B8 61.2(6) . . . . ?
B10 B4 B9 B8 98.6(6) . . . . ?
B3 B4 B9 B8 -37.4(5) . . . . ?
C1 B4 B9 B3 36.2(4) . . . . ?
B5 B4 B9 B3 98.6(5) . . . . ?
B10 B4 B9 B3 136.0(5) . . . . ?
C1 B4 B9 B10 -99.8(5) . . . . ?
B5 B4 B9 B10 -37.4(5) . . . . ?
B3 B4 B9 B10 -136.0(5) . . . . ?
C1 B4 B9 B12 -63.8(6) . . . . ?
B5 B4 B9 B12 -1.3(7) . . . . ?
B10 B4 B9 B12 36.1(5) . . . . ?
B3 B4 B9 B12 -99.9(5) . . . . ?
C1 B4 B10 B12 60.9(6) . . . . ?
B5 B4 B10 B12 101.4(6) . . . . ?
B9 B4 B10 B12 -37.7(5) . . . . ?
B3 B4 B10 B12 0.3(6) . . . . ?
C1 B4 B10 B5 -40.5(5) . . . . ?
B9 B4 B10 B5 -139.1(5) . . . . ?
B3 B4 B10 B5 -101.1(5) . . . . ?
C1 B4 B10 B9 98.7(5) . . . . ?
B5 B4 B10 B9 139.1(5) . . . . ?
B3 B4 B10 B9 38.0(5) . . . . ?
C1 B4 B10 B11 -3.0(7) . . . . ?
B5 B4 B10 B11 37.4(5) . . . . ?
B9 B4 B10 B11 -101.7(6) . . . . ?
B3 B4 B10 B11 -63.7(6) . . . . ?
C1 B5 B10 B4 40.0(4) . . . . ?
B6 B5 B10 B4 102.5(5) . . . . ?
B11 B5 B10 B4 139.0(5) . . . . ?
C1 B5 B10 B12 -61.4(6) . . . . ?
B4 B5 B10 B12 -101.4(6) . . . . ?
B6 B5 B10 B12 1.1(7) . . . . ?
B11 B5 B10 B12 37.6(5) . . . . ?
C1 B5 B10 B9 3.6(7) . . . . ?
B4 B5 B10 B9 -36.4(5) . . . . ?
B6 B5 B10 B9 66.1(6) . . . . ?
B11 B5 B10 B9 102.5(6) . . . . ?
C1 B5 B10 B11 -99.0(5) . . . . ?
B4 B5 B10 B11 -139.0(5) . . . . ?
B6 B5 B10 B11 -36.4(5) . . . . ?
B8 B9 B10 B4 -101.3(5) . . . . ?
B3 B9 B10 B4 -39.7(5) . . . . ?
B12 B9 B10 B4 -138.7(5) . . . . ?
B8 B9 B10 B12 37.4(5) . . . . ?
B3 B9 B10 B12 99.0(6) . . . . ?
B4 B9 B10 B12 138.7(5) . . . . ?
B8 B9 B10 B5 -64.9(6) . . . . ?
B3 B9 B10 B5 -3.3(7) . . . . ?
B4 B9 B10 B5 36.4(5) . . . . ?
B12 B9 B10 B5 -102.3(6) . . . . ?
B8 B9 B10 B11 -0.1(7) . . . . ?
B3 B9 B10 B11 61.5(7) . . . . ?
B4 B9 B10 B11 101.2(5) . . . . ?
B12 B9 B10 B11 -37.5(5) . . . . ?
C1 B6 B11 B7 -96.6(5) . . . . ?
C2 B6 B11 B7 -37.8(5) . . . . ?
B5 B6 B11 B7 -136.0(5) . . . . ?
C1 B6 B11 B12 -59.2(7) . . . . ?
C2 B6 B11 B12 -0.4(7) . . . . ?
B5 B6 B11 B12 -98.6(6) . . . . ?
B7 B6 B11 B12 37.4(5) . . . . ?
C1 B6 B11 B10 3.1(7) . . . . ?
C2 B6 B11 B10 61.9(6) . . . . ?
B5 B6 B11 B10 -36.3(5) . . . . ?
B7 B6 B11 B10 99.7(6) . . . . ?
C1 B6 B11 B5 39.4(4) . . . . ?
C2 B6 B11 B5 98.2(5) . . . . ?
B7 B6 B11 B5 136.0(5) . . . . ?
C2 B7 B11 B6 38.6(4) . . . . ?
B12 B7 B11 B6 137.4(5) . . . . ?
B8 B7 B11 B6 98.4(5) . . . . ?
C2 B7 B11 B12 -98.8(5) . . . . ?
B8 B7 B11 B12 -39.1(5) . . . . ?
B6 B7 B11 B12 -137.4(5) . . . . ?
C2 B7 B11 B10 -62.2(6) . . . . ?
B12 B7 B11 B10 36.6(5) . . . . ?
B8 B7 B11 B10 -2.4(6) . . . . ?
B6 B7 B11 B10 -100.8(5) . . . . ?
C2 B7 B11 B5 -0.5(7) . . . . ?
B12 B7 B11 B5 98.3(6) . . . . ?
B8 B7 B11 B5 59.2(6) . . . . ?
B6 B7 B11 B5 -39.1(5) . . . . ?
B4 B10 B11 B6 -0.1(7) . . . . ?
B12 B10 B11 B6 -101.6(6) . . . . ?
B5 B10 B11 B6 36.7(5) . . . . ?
B9 B10 B11 B6 -63.7(7) . . . . ?
B4 B10 B11 B7 65.2(6) . . . . ?
B12 B10 B11 B7 -36.4(5) . . . . ?
B5 B10 B11 B7 102.0(5) . . . . ?
B9 B10 B11 B7 1.6(7) . . . . ?
B4 B10 B11 B12 101.6(6) . . . . ?
B5 B10 B11 B12 138.3(5) . . . . ?
B9 B10 B11 B12 37.9(5) . . . . ?
B4 B10 B11 B5 -36.8(5) . . . . ?
B12 B10 B11 B5 -138.3(5) . . . . ?
B9 B10 B11 B5 -100.4(5) . . . . ?
C1 B5 B11 B6 -40.0(4) . . . . ?
B4 B5 B11 B6 -101.8(5) . . . . ?
B10 B5 B11 B6 -138.4(5) . . . . ?
C1 B5 B11 B7 0.3(6) . . . . ?
B4 B5 B11 B7 -61.4(6) . . . . ?
B10 B5 B11 B7 -98.1(6) . . . . ?
B6 B5 B11 B7 40.4(5) . . . . ?
C1 B5 B11 B12 61.9(6) . . . . ?
B4 B5 B11 B12 0.2(6) . . . . ?
B10 B5 B11 B12 -36.5(5) . . . . ?
B6 B5 B11 B12 101.9(5) . . . . ?
C1 B5 B11 B10 98.4(5) . . . . ?
B4 B5 B11 B10 36.7(5) . . . . ?
B6 B5 B11 B10 138.4(5) . . . . ?
C2 B7 B12 B8 -37.1(5) . . . . ?
B11 B7 B12 B8 -136.1(5) . . . . ?
B6 B7 B12 B8 -98.9(5) . . . . ?
C2 B7 B12 B10 61.0(6) . . . . ?
B11 B7 B12 B10 -38.0(5) . . . . ?
B8 B7 B12 B10 98.1(6) . . . . ?
B6 B7 B12 B10 -0.8(7) . . . . ?
C2 B7 B12 B11 99.0(5) . . . . ?
B8 B7 B12 B11 136.1(5) . . . . ?
B6 B7 B12 B11 37.2(5) . . . . ?
C2 B7 B12 B9 -2.6(7) . . . . ?
B11 B7 B12 B9 -101.6(6) . . . . ?
B8 B7 B12 B9 34.5(5) . . . . ?
B6 B7 B12 B9 -64.4(6) . . . . ?
C2 B8 B12 B7 38.8(5) . . . . ?
B3 B8 B12 B7 101.7(6) . . . . ?
B9 B8 B12 B7 140.6(6) . . . . ?
C2 B8 B12 B10 -64.3(6) . . . . ?
B3 B8 B12 B10 -1.3(7) . . . . ?
B9 B8 B12 B10 37.5(5) . . . . ?
B7 B8 B12 B10 -103.0(6) . . . . ?
C2 B8 B12 B11 -0.5(7) . . . . ?
B3 B8 B12 B11 62.4(7) . . . . ?
B9 B8 B12 B11 101.3(6) . . . . ?
B7 B8 B12 B11 -39.3(5) . . . . ?
C2 B8 B12 B9 -101.8(5) . . . . ?
B3 B8 B12 B9 -38.8(5) . . . . ?
B7 B8 B12 B9 -140.6(6) . . . . ?
B4 B10 B12 B7 -63.6(6) . . . . ?
B5 B10 B12 B7 -0.2(7) . . . . ?
B9 B10 B12 B7 -100.7(5) . . . . ?
B11 B10 B12 B7 37.8(5) . . . . ?
B4 B10 B12 B8 0.6(7) . . . . ?
B5 B10 B12 B8 64.0(7) . . . . ?
B9 B10 B12 B8 -36.5(5) . . . . ?
B11 B10 B12 B8 102.0(6) . . . . ?
B4 B10 B12 B11 -101.4(5) . . . . ?
B5 B10 B12 B11 -38.0(5) . . . . ?
B9 B10 B12 B11 -138.5(5) . . . . ?
B4 B10 B12 B9 37.1(5) . . . . ?
B5 B10 B12 B9 100.5(6) . . . . ?
B11 B10 B12 B9 138.5(5) . . . . ?
B6 B11 B12 B7 -39.1(5) . . . . ?
B10 B11 B12 B7 -138.1(5) . . . . ?
B5 B11 B12 B7 -101.8(5) . . . . ?
B6 B11 B12 B8 0.5(7) . . . . ?
B7 B11 B12 B8 39.6(5) . . . . ?
B10 B11 B12 B8 -98.4(6) . . . . ?
B5 B11 B12 B8 -62.2(6) . . . . ?
B6 B11 B12 B10 99.0(6) . . . . ?
B7 B11 B12 B10 138.1(5) . . . . ?
B5 B11 B12 B10 36.3(4) . . . . ?
B6 B11 B12 B9 61.7(7) . . . . ?
B7 B11 B12 B9 100.8(5) . . . . ?
B10 B11 B12 B9 -37.3(5) . . . . ?
B5 B11 B12 B9 -1.0(6) . . . . ?
B8 B9 B12 B7 -35.8(5) . . . . ?
B3 B9 B12 B7 1.0(7) . . . . ?
B4 B9 B12 B7 65.4(7) . . . . ?
B10 B9 B12 B7 101.6(6) . . . . ?
B3 B9 B12 B8 36.9(5) . . . . ?
B4 B9 B12 B8 101.2(6) . . . . ?
B10 B9 B12 B8 137.4(5) . . . . ?
B8 B9 B12 B10 -137.4(5) . . . . ?
B3 B9 B12 B10 -100.5(5) . . . . ?
B4 B9 B12 B10 -36.2(5) . . . . ?
B8 B9 B12 B11 -99.8(6) . . . . ?
B3 B9 B12 B11 -62.9(6) . . . . ?
B4 B9 B12 B11 1.4(7) . . . . ?
B10 B9 B12 B11 37.6(5) . . . . ?
C40 B13 B14 C39 -34.1(4) . . . . ?
B18 B13 B14 C39 -95.5(5) . . . . ?
B19 B13 B14 C39 -132.9(5) . . . . ?
C40 B13 B14 B19 98.8(5) . . . . ?
B18 B13 B14 B19 37.4(5) . . . . ?
C39 B13 B14 B19 132.9(5) . . . . ?
C40 B13 B14 B15 -0.8(6) . . . . ?
B18 B13 B14 B15 -62.2(6) . . . . ?
C39 B13 B14 B15 33.3(4) . . . . ?
B19 B13 B14 B15 -99.6(5) . . . . ?
C40 B13 B14 B20 62.6(6) . . . . ?
B18 B13 B14 B20 1.2(7) . . . . ?
C39 B13 B14 B20 96.7(5) . . . . ?
B19 B13 B14 B20 -36.2(5) . . . . ?
B19 B14 B15 C39 -98.0(5) . . . . ?
B13 B14 B15 C39 -33.8(5) . . . . ?
B20 B14 B15 C39 -133.1(5) . . . . ?
C39 B14 B15 B16 32.6(4) . . . . ?
B19 B14 B15 B16 -65.4(6) . . . . ?
B13 B14 B15 B16 -1.2(6) . . . . ?
B20 B14 B15 B16 -100.5(5) . . . . ?
C39 B14 B15 B20 133.1(5) . . . . ?
B19 B14 B15 B20 35.0(4) . . . . ?
B13 B14 B15 B20 99.3(5) . . . . ?
C39 B14 B15 B21 94.0(5) . . . . ?
B19 B14 B15 B21 -4.0(6) . . . . ?
B13 B14 B15 B21 60.2(6) . . . . ?
B20 B14 B15 B21 -39.1(4) . . . . ?
B14 B15 B16 C39 -33.1(4) . . . . ?
B20 B15 B16 C39 -96.4(5) . . . . ?
B21 B15 B16 C39 -132.9(5) . . . . ?
C39 B15 B16 C40 35.8(4) . . . . ?
B14 B15 B16 C40 2.7(6) . . . . ?
B20 B15 B16 C40 -60.6(6) . . . . ?
B21 B15 B16 C40 -97.1(5) . . . . ?
C39 B15 B16 B21 132.9(5) . . . . ?
B14 B15 B16 B21 99.7(5) . . . . ?
B20 B15 B16 B21 36.4(5) . . . . ?
C39 B15 B16 B17 96.4(5) . . . . ?
B14 B15 B16 B17 63.3(6) . . . . ?
B20 B15 B16 B17 0.0(7) . . . . ?
B21 B15 B16 B17 -36.5(5) . . . . ?
C39 B16 B17 C40 -36.2(4) . . . . ?
B21 B16 B17 C40 -136.7(5) . . . . ?
B15 B16 B17 C40 -98.6(5) . . . . ?
C39 B16 B17 B22 60.6(6) . . . . ?
C40 B16 B17 B22 96.8(5) . . . . ?
B21 B16 B17 B22 -39.8(5) . . . . ?
B15 B16 B17 B22 -1.8(7) . . . . ?
C39 B16 B17 B21 100.4(5) . . . . ?
C40 B16 B17 B21 136.7(5) . . . . ?
B15 B16 B17 B21 38.0(5) . . . . ?
C39 B16 B17 B18 -3.4(6) . . . . ?
C40 B16 B17 B18 32.9(4) . . . . ?
B21 B16 B17 B18 -103.8(5) . . . . ?
B15 B16 B17 B18 -65.7(6) . . . . ?
C39 B13 B18 C40 36.2(4) . . . . ?
B14 B13 B18 C40 97.1(6) . . . . ?
B19 B13 B18 C40 132.6(5) . . . . ?
C40 B13 B18 B17 -36.5(5) . . . . ?
C39 B13 B18 B17 -0.2(6) . . . . ?
B14 B13 B18 B17 60.6(6) . . . . ?
B19 B13 B18 B17 96.2(5) . . . . ?
C40 B13 B18 B22 -98.7(6) . . . . ?
C39 B13 B18 B22 -62.5(6) . . . . ?
B14 B13 B18 B22 -1.7(7) . . . . ?
B19 B13 B18 B22 33.9(5) . . . . ?
C40 B13 B18 B19 -132.6(5) . . . . ?
C39 B13 B18 B19 -96.4(5) . . . . ?
B14 B13 B18 B19 -35.6(5) . . . . ?
B22 B17 B18 C40 -134.6(5) . . . . ?
B21 B17 B18 C40 -97.2(5) . . . . ?
B16 B17 B18 C40 -34.1(4) . . . . ?
C40 B17 B18 B13 36.3(5) . . . . ?
B22 B17 B18 B13 -98.3(5) . . . . ?
B21 B17 B18 B13 -60.9(7) . . . . ?
B16 B17 B18 B13 2.2(7) . . . . ?
C40 B17 B18 B22 134.6(5) . . . . ?
B21 B17 B18 B22 37.5(5) . . . . ?
B16 B17 B18 B22 100.5(5) . . . . ?
C40 B17 B18 B19 99.5(5) . . . . ?
B22 B17 B18 B19 -35.2(5) . . . . ?
B21 B17 B18 B19 2.3(7) . . . . ?
B16 B17 B18 B19 65.3(6) . . . . ?
C39 B14 B19 B22 -56.4(7) . . . . ?
B13 B14 B19 B22 -97.6(6) . . . . ?
B15 B14 B19 B22 5.1(7) . . . . ?
B20 B14 B19 B22 40.9(5) . . . . ?
C39 B14 B19 B20 -97.3(5) . . . . ?
B13 B14 B19 B20 -138.5(5) . . . . ?
B15 B14 B19 B20 -35.8(5) . . . . ?
C39 B14 B19 B13 41.2(5) . . . . ?
B15 B14 B19 B13 102.7(5) . . . . ?
B20 B14 B19 B13 138.5(5) . . . . ?
C39 B14 B19 B18 7.3(7) . . . . ?
B13 B14 B19 B18 -34.0(5) . . . . ?
B15 B14 B19 B18 68.8(6) . . . . ?
B20 B14 B19 B18 104.5(6) . . . . ?
C40 B13 B19 B22 5.3(7) . . . . ?
B18 B13 B19 B22 -35.1(5) . . . . ?
C39 B13 B19 B22 65.8(6) . . . . ?
B14 B13 B19 B22 105.2(6) . . . . ?
C40 B13 B19 B20 -60.8(6) . . . . ?
B18 B13 B19 B20 -101.3(6) . . . . ?
C39 B13 B19 B20 -0.4(6) . . . . ?
B14 B13 B19 B20 39.0(5) . . . . ?
C40 B13 B19 B14 -99.9(5) . . . . ?
B18 B13 B19 B14 -140.3(6) . . . . ?
C39 B13 B19 B14 -39.4(5) . . . . ?
C40 B13 B19 B18 40.5(5) . . . . ?
C39 B13 B19 B18 100.9(5) . . . . ?
B14 B13 B19 B18 140.3(6) . . . . ?
C40 B18 B19 B22 99.0(6) . . . . ?
B13 B18 B19 B22 140.3(6) . . . . ?
B17 B18 B19 B22 36.1(5) . . . . ?
C40 B18 B19 B20 60.7(6) . . . . ?
B13 B18 B19 B20 102.1(6) . . . . ?
B17 B18 B19 B20 -2.1(7) . . . . ?
B22 B18 B19 B20 -38.2(5) . . . . ?
C40 B18 B19 B14 -5.8(7) . . . . ?
B13 B18 B19 B14 35.6(5) . . . . ?
B17 B18 B19 B14 -68.6(6) . . . . ?
B22 B18 B19 B14 -104.8(6) . . . . ?
C40 B18 B19 B13 -41.4(5) . . . . ?
B17 B18 B19 B13 -104.2(5) . . . . ?
B22 B18 B19 B13 -140.3(6) . . . . ?
B14 B19 B20 B22 136.4(5) . . . . ?
B13 B19 B20 B22 98.2(6) . . . . ?
B18 B19 B20 B22 37.1(5) . . . . ?
B22 B19 B20 B21 -36.0(5) . . . . ?
B14 B19 B20 B21 100.3(5) . . . . ?
B13 B19 B20 B21 62.2(6) . . . . ?
B18 B19 B20 B21 1.1(7) . . . . ?
B22 B19 B20 B15 -100.7(5) . . . . ?
B14 B19 B20 B15 35.7(5) . . . . ?
B13 B19 B20 B15 -2.5(7) . . . . ?
B18 B19 B20 B15 -63.6(6) . . . . ?
B22 B19 B20 B14 -136.4(5) . . . . ?
B13 B19 B20 B14 -38.2(5) . . . . ?
B18 B19 B20 B14 -99.2(5) . . . . ?
C39 B15 B20 B19 4.3(7) . . . . ?
B16 B15 B20 B19 63.4(6) . . . . ?
B14 B15 B20 B19 -35.5(5) . . . . ?
B21 B15 B20 B19 99.7(5) . . . . ?
C39 B15 B20 B22 -57.3(6) . . . . ?
B16 B15 B20 B22 1.8(7) . . . . ?
B14 B15 B20 B22 -97.1(5) . . . . ?
B21 B15 B20 B22 38.1(5) . . . . ?
C39 B15 B20 B21 -95.4(5) . . . . ?
B16 B15 B20 B21 -36.3(5) . . . . ?
B14 B15 B20 B21 -135.2(5) . . . . ?
C39 B15 B20 B14 39.8(4) . . . . ?
B16 B15 B20 B14 98.9(5) . . . . ?
B21 B15 B20 B14 135.2(5) . . . . ?
C39 B14 B20 B19 99.8(5) . . . . ?
B13 B14 B20 B19 37.2(5) . . . . ?
B15 B14 B20 B19 139.9(5) . . . . ?
C39 B14 B20 B22 62.3(6) . . . . ?
B19 B14 B20 B22 -37.4(5) . . . . ?
B13 B14 B20 B22 -0.2(6) . . . . ?
B15 B14 B20 B22 102.4(5) . . . . ?
C39 B14 B20 B21 0.3(6) . . . . ?
B19 B14 B20 B21 -99.5(5) . . . . ?
B13 B14 B20 B21 -62.3(6) . . . . ?
B15 B14 B20 B21 40.4(5) . . . . ?
C39 B14 B20 B15 -40.1(4) . . . . ?
B19 B14 B20 B15 -139.9(5) . . . . ?
B13 B14 B20 B15 -102.6(5) . . . . ?
C40 B17 B21 B22 -97.4(6) . . . . ?
B18 B17 B21 B22 -37.4(5) . . . . ?
B16 B17 B21 B22 -135.6(5) . . . . ?
C40 B17 B21 B16 38.2(5) . . . . ?
B22 B17 B21 B16 135.6(5) . . . . ?
B18 B17 B21 B16 98.2(6) . . . . ?
C40 B17 B21 B20 -61.7(6) . . . . ?
B22 B17 B21 B20 35.7(5) . . . . ?
B18 B17 B21 B20 -1.7(7) . . . . ?
B16 B17 B21 B20 -99.9(5) . . . . ?
C40 B17 B21 B15 1.4(7) . . . . ?
B22 B17 B21 B15 98.7(6) . . . . ?
B18 B17 B21 B15 61.3(7) . . . . ?
B16 B17 B21 B15 -36.8(5) . . . . ?
C39 B16 B21 B17 -97.5(5) . . . . ?
C40 B16 B21 B17 -36.6(4) . . . . ?
B15 B16 B21 B17 -138.7(5) . . . . ?
C39 B16 B21 B22 -58.5(6) . . . . ?
C40 B16 B21 B22 2.3(6) . . . . ?
B15 B16 B21 B22 -99.7(6) . . . . ?
B17 B16 B21 B22 38.9(5) . . . . ?
C39 B16 B21 B20 4.6(7) . . . . ?
C40 B16 B21 B20 65.5(6) . . . . ?
B15 B16 B21 B20 -36.6(5) . . . . ?
B17 B16 B21 B20 102.1(6) . . . . ?
C39 B16 B21 B15 41.2(5) . . . . ?
C40 B16 B21 B15 102.1(5) . . . . ?
B17 B16 B21 B15 138.7(5) . . . . ?
B19 B20 B21 B17 0.3(7) . . . . ?
B22 B20 B21 B17 -35.2(5) . . . . ?
B15 B20 B21 B17 101.8(5) . . . . ?
B14 B20 B21 B17 62.4(6) . . . . ?
B19 B20 B21 B22 35.6(5) . . . . ?
B15 B20 B21 B22 137.0(5) . . . . ?
B14 B20 B21 B22 97.6(5) . . . . ?
B19 B20 B21 B16 -65.0(6) . . . . ?
B22 B20 B21 B16 -100.6(6) . . . . ?
B15 B20 B21 B16 36.5(5) . . . . ?
B14 B20 B21 B16 -3.0(7) . . . . ?
B19 B20 B21 B15 -101.5(5) . . . . ?
B22 B20 B21 B15 -137.0(5) . . . . ?
B14 B20 B21 B15 -39.5(4) . . . . ?
C39 B15 B21 B17 -0.7(6) . . . . ?
B16 B15 B21 B17 38.1(5) . . . . ?
B14 B15 B21 B17 -60.7(6) . . . . ?
B20 B15 B21 B17 -100.4(6) . . . . ?
C39 B15 B21 B22 61.5(6) . . . . ?
B16 B15 B21 B22 100.4(5) . . . . ?
B14 B15 B21 B22 1.6(6) . . . . ?
B20 B15 B21 B22 -38.1(5) . . . . ?
C39 B15 B21 B16 -38.8(4) . . . . ?
B14 B15 B21 B16 -98.8(5) . . . . ?
B20 B15 B21 B16 -138.5(5) . . . . ?
C39 B15 B21 B20 99.7(5) . . . . ?
B16 B15 B21 B20 138.5(5) . . . . ?
B14 B15 B21 B20 39.7(4) . . . . ?
B20 B19 B22 B17 101.0(6) . . . . ?
B14 B19 B22 B17 59.9(7) . . . . ?
B13 B19 B22 B17 -4.3(7) . . . . ?
B18 B19 B22 B17 -38.2(5) . . . . ?
B20 B19 B22 B18 139.1(5) . . . . ?
B14 B19 B22 B18 98.1(5) . . . . ?
B13 B19 B22 B18 33.8(5) . . . . ?
B20 B19 B22 B21 36.9(5) . . . . ?
B14 B19 B22 B21 -4.1(7) . . . . ?
B13 B19 B22 B21 -68.4(6) . . . . ?
B18 B19 B22 B21 -102.2(5) . . . . ?
B14 B19 B22 B20 -41.0(5) . . . . ?
B13 B19 B22 B20 -105.3(5) . . . . ?
B18 B19 B22 B20 -139.1(5) . . . . ?
C40 B17 B22 B19 1.6(7) . . . . ?
B21 B17 B22 B19 -99.7(6) . . . . ?
B18 B17 B22 B19 39.5(5) . . . . ?
B16 B17 B22 B19 -60.6(7) . . . . ?
C40 B17 B22 B18 -37.9(4) . . . . ?
B21 B17 B22 B18 -139.2(5) . . . . ?
B16 B17 B22 B18 -100.0(5) . . . . ?
C40 B17 B22 B21 101.4(5) . . . . ?
B18 B17 B22 B21 139.2(5) . . . . ?
B16 B17 B22 B21 39.2(5) . . . . ?
C40 B17 B22 B20 65.1(7) . . . . ?
B21 B17 B22 B20 -36.2(5) . . . . ?
B18 B17 B22 B20 103.0(6) . . . . ?
B16 B17 B22 B20 3.0(7) . . . . ?
C40 B18 B22 B19 -98.2(5) . . . . ?
B13 B18 B22 B19 -35.4(5) . . . . ?
B17 B18 B22 B19 -138.3(5) . . . . ?
C40 B18 B22 B17 40.0(5) . . . . ?
B13 B18 B22 B17 102.9(6) . . . . ?
B19 B18 B22 B17 138.3(5) . . . . ?
C40 B18 B22 B21 3.3(7) . . . . ?
B13 B18 B22 B21 66.2(7) . . . . ?
B17 B18 B22 B21 -36.7(5) . . . . ?
B19 B18 B22 B21 101.6(6) . . . . ?
C40 B18 B22 B20 -61.3(6) . . . . ?
B13 B18 B22 B20 1.6(7) . . . . ?
B17 B18 B22 B20 -101.4(6) . . . . ?
B19 B18 B22 B20 36.9(5) . . . . ?
B17 B21 B22 B19 103.9(6) . . . . ?
B16 B21 B22 B19 63.6(6) . . . . ?
B20 B21 B22 B19 -36.4(5) . . . . ?
B15 B21 B22 B19 1.5(6) . . . . ?
B16 B21 B22 B17 -40.3(5) . . . . ?
B20 B21 B22 B17 -140.2(5) . . . . ?
B15 B21 B22 B17 -102.4(5) . . . . ?
B17 B21 B22 B18 36.8(5) . . . . ?
B16 B21 B22 B18 -3.6(7) . . . . ?
B20 B21 B22 B18 -103.5(6) . . . . ?
B15 B21 B22 B18 -65.7(6) . . . . ?
B17 B21 B22 B20 140.2(5) . . . . ?
B16 B21 B22 B20 99.9(6) . . . . ?
B15 B21 B22 B20 37.8(4) . . . . ?
B21 B20 B22 B19 139.1(5) . . . . ?
B15 B20 B22 B19 100.1(6) . . . . ?
B14 B20 B22 B19 37.8(5) . . . . ?
B19 B20 B22 B17 -103.1(6) . . . . ?
B21 B20 B22 B17 36.0(5) . . . . ?
B15 B20 B22 B17 -3.0(7) . . . . ?
B14 B20 B22 B17 -65.3(7) . . . . ?
B19 B20 B22 B18 -38.6(5) . . . . ?
B21 B20 B22 B18 100.5(6) . . . . ?
B15 B20 B22 B18 61.5(7) . . . . ?
B14 B20 B22 B18 -0.8(7) . . . . ?
B19 B20 B22 B21 -139.1(5) . . . . ?
B15 B20 B22 B21 -39.0(5) . . . . ?
B14 B20 B22 B21 -101.3(5) . . . . ?
B8 B3 C1 C2 -37.1(4) . . . . ?
B9 B3 C1 C2 -100.7(5) . . . . ?
B4 B3 C1 C2 -138.3(5) . . . . ?
C2 B3 C1 B4 138.3(5) . . . . ?
B8 B3 C1 B4 101.2(5) . . . . ?
B9 B3 C1 B4 37.6(5) . . . . ?
C2 B3 C1 B5 101.3(5) . . . . ?
B8 B3 C1 B5 64.2(6) . . . . ?
B9 B3 C1 B5 0.6(7) . . . . ?
B4 B3 C1 B5 -37.0(5) . . . . ?
C2 B3 C1 B6 33.4(4) . . . . ?
B8 B3 C1 B6 -3.7(6) . . . . ?
B9 B3 C1 B6 -67.3(6) . . . . ?
B4 B3 C1 B6 -104.9(5) . . . . ?
C2 B3 C1 S1 -105.7(4) . . . . ?
B8 B3 C1 S1 -142.8(4) . . . . ?
B9 B3 C1 S1 153.6(4) . . . . ?
B4 B3 C1 S1 116.0(5) . . . . ?
B5 B4 C1 C2 -103.2(5) . . . . ?
B10 B4 C1 C2 -62.1(6) . . . . ?
B9 B4 C1 C2 1.6(6) . . . . ?
B3 B4 C1 C2 37.9(4) . . . . ?
B5 B4 C1 B3 -141.1(5) . . . . ?
B10 B4 C1 B3 -100.0(5) . . . . ?
B9 B4 C1 B3 -36.3(5) . . . . ?
B10 B4 C1 B5 41.1(5) . . . . ?
B9 B4 C1 B5 104.8(6) . . . . ?
B3 B4 C1 B5 141.1(5) . . . . ?
B5 B4 C1 B6 -35.9(5) . . . . ?
B10 B4 C1 B6 5.2(7) . . . . ?
B9 B4 C1 B6 68.9(6) . . . . ?
B3 B4 C1 B6 105.2(5) . . . . ?
B5 B4 C1 S1 116.5(5) . . . . ?
B10 B4 C1 S1 157.6(4) . . . . ?
B9 B4 C1 S1 -138.7(5) . . . . ?
B3 B4 C1 S1 -102.4(5) . . . . ?
B4 B5 C1 C2 102.7(5) . . . . ?
B10 B5 C1 C2 62.4(6) . . . . ?
B6 B5 C1 C2 -39.4(5) . . . . ?
B11 B5 C1 C2 0.0(6) . . . . ?
B4 B5 C1 B3 37.7(5) . . . . ?
B10 B5 C1 B3 -2.7(6) . . . . ?
B6 B5 C1 B3 -104.5(5) . . . . ?
B11 B5 C1 B3 -65.1(6) . . . . ?
B10 B5 C1 B4 -40.3(5) . . . . ?
B6 B5 C1 B4 -142.2(5) . . . . ?
B11 B5 C1 B4 -102.8(5) . . . . ?
B4 B5 C1 B6 142.2(5) . . . . ?
B10 B5 C1 B6 101.8(5) . . . . ?
B11 B5 C1 B6 39.4(4) . . . . ?
B4 B5 C1 S1 -111.5(5) . . . . ?
B10 B5 C1 S1 -151.8(4) . . . . ?
B6 B5 C1 S1 106.3(5) . . . . ?
B11 B5 C1 S1 145.8(4) . . . . ?
B11 B6 C1 C2 96.7(5) . . . . ?
B5 B6 C1 C2 137.8(5) . . . . ?
B7 B6 C1 C2 35.4(4) . . . . ?
C2 B6 C1 B3 -32.6(4) . . . . ?
B11 B6 C1 B3 64.1(6) . . . . ?
B5 B6 C1 B3 105.2(5) . . . . ?
B7 B6 C1 B3 2.8(6) . . . . ?
C2 B6 C1 B4 -102.0(5) . . . . ?
B11 B6 C1 B4 -5.3(7) . . . . ?
B5 B6 C1 B4 35.8(5) . . . . ?
B7 B6 C1 B4 -66.6(6) . . . . ?
C2 B6 C1 B5 -137.8(5) . . . . ?
B11 B6 C1 B5 -41.1(5) . . . . ?
B7 B6 C1 B5 -102.4(5) . . . . ?
C2 B6 C1 S1 104.4(4) . . . . ?
B11 B6 C1 S1 -158.9(4) . . . . ?
B5 B6 C1 S1 -117.8(5) . . . . ?
B7 B6 C1 S1 139.8(4) . . . . ?
B4 C1 C2 B3 -39.4(5) . . . . ?
B5 C1 C2 B3 -105.7(5) . . . . ?
B6 C1 C2 B3 -145.0(5) . . . . ?
S1 C1 C2 B3 104.4(4) . . . . ?
B3 C1 C2 B8 38.0(5) . . . . ?
B4 C1 C2 B8 -1.4(6) . . . . ?
B5 C1 C2 B8 -67.7(6) . . . . ?
B6 C1 C2 B8 -107.0(5) . . . . ?
S1 C1 C2 B8 142.4(4) . . . . ?
B3 C1 C2 B7 105.4(5) . . . . ?
B4 C1 C2 B7 66.0(6) . . . . ?
B5 C1 C2 B7 -0.3(6) . . . . ?
B6 C1 C2 B7 -39.6(5) . . . . ?
S1 C1 C2 B7 -150.2(4) . . . . ?
B3 C1 C2 B6 145.0(5) . . . . ?
B4 C1 C2 B6 105.6(5) . . . . ?
B5 C1 C2 B6 39.3(4) . . . . ?
S1 C1 C2 B6 -110.6(4) . . . . ?
B3 C1 C2 S2 -107.6(5) . . . . ?
B4 C1 C2 S2 -147.0(4) . . . . ?
B5 C1 C2 S2 146.7(4) . . . . ?
B6 C1 C2 S2 107.4(5) . . . . ?
S1 C1 C2 S2 -3.2(6) . . . . ?
B8 B3 C2 C1 138.2(5) . . . . ?
B9 B3 C2 C1 99.6(5) . . . . ?
B4 B3 C2 C1 36.3(4) . . . . ?
C1 B3 C2 B8 -138.2(5) . . . . ?
B9 B3 C2 B8 -38.6(5) . . . . ?
B4 B3 C2 B8 -101.9(5) . . . . ?
B8 B3 C2 B7 35.7(5) . . . . ?
C1 B3 C2 B7 -102.5(5) . . . . ?
B9 B3 C2 B7 -2.9(7) . . . . ?
B4 B3 C2 B7 -66.2(6) . . . . ?
B8 B3 C2 B6 105.0(5) . . . . ?
C1 B3 C2 B6 -33.1(4) . . . . ?
B9 B3 C2 B6 66.5(6) . . . . ?
B4 B3 C2 B6 3.2(6) . . . . ?
B8 B3 C2 S2 -112.5(5) . . . . ?
C1 B3 C2 S2 109.4(4) . . . . ?
B9 B3 C2 S2 -151.1(4) . . . . ?
B4 B3 C2 S2 145.7(4) . . . . ?
B3 B8 C2 C1 -38.2(5) . . . . ?
B9 B8 C2 C1 0.5(6) . . . . ?
B12 B8 C2 C1 66.5(6) . . . . ?
B7 B8 C2 C1 104.7(5) . . . . ?
B9 B8 C2 B3 38.7(5) . . . . ?
B12 B8 C2 B3 104.6(6) . . . . ?
B7 B8 C2 B3 142.9(5) . . . . ?
B3 B8 C2 B7 -142.9(5) . . . . ?
B9 B8 C2 B7 -104.2(6) . . . . ?
B12 B8 C2 B7 -38.3(5) . . . . ?
B3 B8 C2 B6 -104.3(5) . . . . ?
B9 B8 C2 B6 -65.6(6) . . . . ?
B12 B8 C2 B6 0.3(7) . . . . ?
B7 B8 C2 B6 38.6(5) . . . . ?
B3 B8 C2 S2 106.4(5) . . . . ?
B9 B8 C2 S2 145.1(4) . . . . ?
B12 B8 C2 S2 -149.0(4) . . . . ?
B7 B8 C2 S2 -110.7(5) . . . . ?
B12 B7 C2 C1 -63.0(6) . . . . ?
B11 B7 C2 C1 0.5(6) . . . . ?
B8 B7 C2 C1 -101.4(5) . . . . ?
B6 B7 C2 C1 38.8(4) . . . . ?
B12 B7 C2 B3 3.5(7) . . . . ?
B11 B7 C2 B3 67.0(6) . . . . ?
B8 B7 C2 B3 -34.9(5) . . . . ?
B6 B7 C2 B3 105.3(5) . . . . ?
B12 B7 C2 B8 38.4(5) . . . . ?
B11 B7 C2 B8 101.9(5) . . . . ?
B6 B7 C2 B8 140.2(5) . . . . ?
B12 B7 C2 B6 -101.8(5) . . . . ?
B11 B7 C2 B6 -38.3(5) . . . . ?
B8 B7 C2 B6 -140.2(5) . . . . ?
B12 B7 C2 S2 150.7(5) . . . . ?
B11 B7 C2 S2 -145.9(4) . . . . ?
B8 B7 C2 S2 112.3(5) . . . . ?
B6 B7 C2 S2 -107.5(5) . . . . ?
B11 B6 C2 C1 -99.8(5) . . . . ?
B5 B6 C2 C1 -36.0(4) . . . . ?
B7 B6 C2 C1 -138.2(5) . . . . ?
C1 B6 C2 B3 33.1(4) . . . . ?
B11 B6 C2 B3 -66.7(6) . . . . ?
B5 B6 C2 B3 -3.0(6) . . . . ?
B7 B6 C2 B3 -105.2(5) . . . . ?
C1 B6 C2 B8 99.8(5) . . . . ?
B11 B6 C2 B8 0.0(7) . . . . ?
B5 B6 C2 B8 63.8(6) . . . . ?
B7 B6 C2 B8 -38.4(5) . . . . ?
C1 B6 C2 B7 138.2(5) . . . . ?
B11 B6 C2 B7 38.4(5) . . . . ?
B5 B6 C2 B7 102.2(5) . . . . ?
C1 B6 C2 S2 -109.5(4) . . . . ?
B11 B6 C2 S2 150.7(4) . . . . ?
B5 B6 C2 S2 -145.6(4) . . . . ?
B7 B6 C2 S2 112.2(5) . . . . ?
Co1 C4 C5 C6 6.3(9) . . . . ?
Co1 C4 C5 C3 179.8(4) . . . . ?
O1 C3 C5 C4 -137.2(5) . . . . ?
C9 C3 C5 C4 38.4(9) . . . . ?
O1 C3 C5 C6 36.7(7) . . . . ?
C9 C3 C5 C6 -147.7(6) . . . . ?
C4 C5 C6 C7 -18.6(10) . . . . ?
C3 C5 C6 C7 167.7(6) . . . . ?
C5 C6 C7 C8 177.7(6) . . . . ?
C5 C6 C7 S1 -2.8(10) . . . . ?
C6 C7 C8 O2 160.6(5) . . . . ?
S1 C7 C8 O2 -19.0(7) . . . . ?
C6 C7 C8 C19 -27.0(9) . . . . ?
S1 C7 C8 C19 153.5(4) . . . . ?
O1 C3 C9 C10 -161.9(5) . . . . ?
C5 C3 C9 C10 22.7(10) . . . . ?
O1 C3 C9 C13 9.3(10) . . . . ?
C5 C3 C9 C13 -166.2(6) . . . . ?
O1 C3 C9 Fe1 -77.1(6) . . . . ?
C5 C3 C9 Fe1 107.5(6) . . . . ?
C3 C9 C10 C11 171.0(6) . . . . ?
C13 C9 C10 C11 -1.7(7) . . . . ?
Fe1 C9 C10 C11 59.2(4) . . . . ?
C3 C9 C10 Fe1 111.9(6) . . . . ?
C13 C9 C10 Fe1 -60.9(4) . . . . ?
C9 C10 C11 C12 0.3(7) . . . . ?
Fe1 C10 C11 C12 58.6(4) . . . . ?
C9 C10 C11 Fe1 -58.3(4) . . . . ?
C10 C11 C12 C13 1.3(7) . . . . ?
Fe1 C11 C12 C13 60.2(5) . . . . ?
C10 C11 C12 Fe1 -58.9(4) . . . . ?
C11 C12 C13 C9 -2.3(7) . . . . ?
Fe1 C12 C13 C9 57.7(4) . . . . ?
C11 C12 C13 Fe1 -60.0(4) . . . . ?
C3 C9 C13 C12 -170.0(6) . . . . ?
C10 C9 C13 C12 2.5(7) . . . . ?
Fe1 C9 C13 C12 -58.4(4) . . . . ?
C3 C9 C13 Fe1 -111.6(7) . . . . ?
C10 C9 C13 Fe1 60.9(4) . . . . ?
C18 C14 C15 C16 -3.7(7) . . . . ?
Fe1 C14 C15 C16 -62.4(5) . . . . ?
C18 C14 C15 Fe1 58.6(4) . . . . ?
C14 C15 C16 C17 2.2(8) . . . . ?
Fe1 C15 C16 C17 -59.5(5) . . . . ?
C14 C15 C16 Fe1 61.7(5) . . . . ?
C15 C16 C17 C18 0.8(8) . . . . ?
Fe1 C16 C17 C18 -56.8(5) . . . . ?
C15 C16 C17 Fe1 57.6(4) . . . . ?
C16 C17 C18 C14 -3.3(8) . . . . ?
Fe1 C17 C18 C14 -62.4(4) . . . . ?
C16 C17 C18 Fe1 59.1(5) . . . . ?
C15 C14 C18 C17 4.3(7) . . . . ?
Fe1 C14 C18 C17 64.6(5) . . . . ?
C15 C14 C18 Fe1 -60.3(4) . . . . ?
O2 C8 C19 C20 159.6(6) . . . . ?
C7 C8 C19 C20 -12.9(10) . . . . ?
O2 C8 C19 C23 -21.7(8) . . . . ?
C7 C8 C19 C23 165.8(5) . . . . ?
O2 C8 C19 Fe2 -107.5(5) . . . . ?
C7 C8 C19 Fe2 79.9(7) . . . . ?
C23 C19 C20 C21 2.4(7) . . . . ?
C8 C19 C20 C21 -178.7(6) . . . . ?
Fe2 C19 C20 C21 61.5(4) . . . . ?
C23 C19 C20 Fe2 -59.1(4) . . . . ?
C8 C19 C20 Fe2 119.8(7) . . . . ?
C19 C20 C21 C22 -3.5(7) . . . . ?
Fe2 C20 C21 C22 56.8(4) . . . . ?
C19 C20 C21 Fe2 -60.3(4) . . . . ?
C20 C21 C22 C23 3.3(7) . . . . ?
Fe2 C21 C22 C23 59.5(5) . . . . ?
C20 C21 C22 Fe2 -56.3(4) . . . . ?
C21 C22 C23 C19 -1.8(7) . . . . ?
Fe2 C22 C23 C19 58.8(4) . . . . ?
C21 C22 C23 Fe2 -60.5(5) . . . . ?
C20 C19 C23 C22 -0.4(7) . . . . ?
C8 C19 C23 C22 -179.4(5) . . . . ?
Fe2 C19 C23 C22 -59.8(4) . . . . ?
C20 C19 C23 Fe2 59.4(4) . . . . ?
C8 C19 C23 Fe2 -119.6(6) . . . . ?
C28 C24 C25 C26 -2.7(7) . . . . ?
Fe2 C24 C25 C26 -61.1(4) . . . . ?
C28 C24 C25 Fe2 58.4(5) . . . . ?
C24 C25 C26 C27 1.9(7) . . . . ?
Fe2 C25 C26 C27 -59.4(4) . . . . ?
C24 C25 C26 Fe2 61.3(4) . . . . ?
C25 C26 C27 C28 -0.5(7) . . . . ?
Fe2 C26 C27 C28 -60.3(4) . . . . ?
C25 C26 C27 Fe2 59.8(4) . . . . ?
C26 C27 C28 C24 -1.1(7) . . . . ?
Fe2 C27 C28 C24 -60.0(4) . . . . ?
C26 C27 C28 Fe2 58.9(4) . . . . ?
C25 C24 C28 C27 2.5(7) . . . . ?
Fe2 C24 C28 C27 60.9(4) . . . . ?
C25 C24 C28 Fe2 -58.4(5) . . . . ?
C33 C29 C30 C31 4.8(7) . . . . ?
C38 C29 C30 C31 -179.9(6) . . . . ?
Co1 C29 C30 C31 -59.2(4) . . . . ?
C33 C29 C30 C34 -173.0(5) . . . . ?
C38 C29 C30 C34 2.3(9) . . . . ?
Co1 C29 C30 C34 123.1(6) . . . . ?
C33 C29 C30 Co1 64.0(4) . . . . ?
C38 C29 C30 Co1 -120.8(6) . . . . ?
C29 C30 C31 C32 -4.3(7) . . . . ?
C34 C30 C31 C32 173.2(6) . . . . ?
Co1 C30 C31 C32 -64.6(4) . . . . ?
C29 C30 C31 C35 -177.7(6) . . . . ?
C34 C30 C31 C35 -0.2(10) . . . . ?
Co1 C30 C31 C35 122.0(6) . . . . ?
C29 C30 C31 Co1 60.3(4) . . . . ?
C34 C30 C31 Co1 -122.2(7) . . . . ?
C30 C31 C32 C33 1.9(7) . . . . ?
C35 C31 C32 C33 175.1(6) . . . . ?
Co1 C31 C32 C33 -61.2(5) . . . . ?
C30 C31 C32 C36 -172.8(6) . . . . ?
C35 C31 C32 C36 0.3(10) . . . . ?
Co1 C31 C32 C36 124.0(6) . . . . ?
C30 C31 C32 Co1 63.2(4) . . . . ?
C35 C31 C32 Co1 -123.7(6) . . . . ?
C31 C32 C33 C29 1.0(7) . . . . ?
C36 C32 C33 C29 175.6(6) . . . . ?
Co1 C32 C33 C29 -56.3(4) . . . . ?
C31 C32 C33 C37 -177.9(5) . . . . ?
C36 C32 C33 C37 -3.3(10) . . . . ?
Co1 C32 C33 C37 124.7(6) . . . . ?
C31 C32 C33 Co1 57.3(4) . . . . ?
C36 C32 C33 Co1 -128.1(7) . . . . ?
C30 C29 C33 C32 -3.5(7) . . . . ?
C38 C29 C33 C32 -179.2(5) . . . . ?
Co1 C29 C33 C32 58.0(4) . . . . ?
C30 C29 C33 C37 175.4(5) . . . . ?
C38 C29 C33 C37 -0.3(9) . . . . ?
Co1 C29 C33 C37 -123.1(6) . . . . ?
C30 C29 C33 Co1 -61.6(4) . . . . ?
C38 C29 C33 Co1 122.8(6) . . . . ?
B21 B16 C39 C40 96.6(5) . . . . ?
B15 B16 C39 C40 139.0(5) . . . . ?
B17 B16 C39 C40 35.7(4) . . . . ?
C40 B16 C39 B14 -101.4(5) . . . . ?
B21 B16 C39 B14 -4.8(7) . . . . ?
B15 B16 C39 B14 37.6(5) . . . . ?
B17 B16 C39 B14 -65.7(6) . . . . ?
C40 B16 C39 B15 -139.0(5) . . . . ?
B21 B16 C39 B15 -42.4(5) . . . . ?
B17 B16 C39 B15 -103.3(5) . . . . ?
C40 B16 C39 B13 -32.3(4) . . . . ?
B21 B16 C39 B13 64.3(6) . . . . ?
B15 B16 C39 B13 106.8(5) . . . . ?
B17 B16 C39 B13 3.4(6) . . . . ?
C40 B16 C39 S3 107.1(4) . . . . ?
B21 B16 C39 S3 -156.3(4) . . . . ?
B15 B16 C39 S3 -113.8(5) . . . . ?
B17 B16 C39 S3 142.8(4) . . . . ?
B19 B14 C39 B16 63.3(7) . . . . ?
B13 B14 C39 B16 104.9(6) . . . . ?
B15 B14 C39 B16 -37.8(5) . . . . ?
B20 B14 C39 B16 2.9(7) . . . . ?
B19 B14 C39 C40 -6.3(7) . . . . ?
B13 B14 C39 C40 35.3(5) . . . . ?
B15 B14 C39 C40 -107.4(5) . . . . ?
B20 B14 C39 C40 -66.7(6) . . . . ?
B19 B14 C39 B15 101.1(6) . . . . ?
B13 B14 C39 B15 142.7(5) . . . . ?
B20 B14 C39 B15 40.7(5) . . . . ?
B19 B14 C39 B13 -41.6(5) . . . . ?
B15 B14 C39 B13 -142.7(5) . . . . ?
B20 B14 C39 B13 -102.0(5) . . . . ?
B19 B14 C39 S3 -149.4(5) . . . . ?
B13 B14 C39 S3 -107.9(5) . . . . ?
B15 B14 C39 S3 109.4(5) . . . . ?
B20 B14 C39 S3 150.1(4) . . . . ?
B14 B15 C39 B16 141.7(5) . . . . ?
B20 B15 C39 B16 100.7(5) . . . . ?
B21 B15 C39 B16 39.8(5) . . . . ?
B16 B15 C39 C40 -40.0(5) . . . . ?
B14 B15 C39 C40 101.7(5) . . . . ?
B20 B15 C39 C40 60.7(6) . . . . ?
B21 B15 C39 C40 -0.2(6) . . . . ?
B16 B15 C39 B14 -141.7(5) . . . . ?
B20 B15 C39 B14 -41.0(5) . . . . ?
B21 B15 C39 B14 -101.9(5) . . . . ?
B16 B15 C39 B13 -105.6(6) . . . . ?
B14 B15 C39 B13 36.1(5) . . . . ?
B20 B15 C39 B13 -4.9(7) . . . . ?
B21 B15 C39 B13 -65.7(6) . . . . ?
B16 B15 C39 S3 101.4(5) . . . . ?
B14 B15 C39 S3 -116.9(5) . . . . ?
B20 B15 C39 S3 -157.9(4) . . . . ?
B21 B15 C39 S3 141.3(4) . . . . ?
C40 B13 C39 B16 33.9(5) . . . . ?
B18 B13 C39 B16 -2.1(6) . . . . ?
B14 B13 C39 B16 -107.0(5) . . . . ?
B19 B13 C39 B16 -67.1(6) . . . . ?
B18 B13 C39 C40 -36.0(4) . . . . ?
B14 B13 C39 C40 -140.9(5) . . . . ?
B19 B13 C39 C40 -101.0(5) . . . . ?
C40 B13 C39 B14 140.9(5) . . . . ?
B18 B13 C39 B14 104.9(5) . . . . ?
B19 B13 C39 B14 39.9(5) . . . . ?
C40 B13 C39 B15 104.4(5) . . . . ?
B18 B13 C39 B15 68.4(6) . . . . ?
B14 B13 C39 B15 -36.5(5) . . . . ?
B19 B13 C39 B15 3.4(7) . . . . ?
C40 B13 C39 S3 -102.3(5) . . . . ?
B18 B13 C39 S3 -138.4(4) . . . . ?
B14 B13 C39 S3 116.8(5) . . . . ?
B19 B13 C39 S3 156.6(4) . . . . ?
B13 B18 C40 C39 -39.4(5) . . . . ?
B17 B18 C40 C39 100.5(5) . . . . ?
B22 B18 C40 C39 61.2(6) . . . . ?
B19 B18 C40 C39 2.0(7) . . . . ?
B17 B18 C40 B13 139.9(5) . . . . ?
B22 B18 C40 B13 100.6(5) . . . . ?
B19 B18 C40 B13 41.4(5) . . . . ?
B13 B18 C40 B17 -139.9(5) . . . . ?
B22 B18 C40 B17 -39.3(5) . . . . ?
B19 B18 C40 B17 -98.5(5) . . . . ?
B13 B18 C40 B16 -102.5(5) . . . . ?
B17 B18 C40 B16 37.4(5) . . . . ?
B22 B18 C40 B16 -1.9(7) . . . . ?
B19 B18 C40 B16 -61.1(6) . . . . ?
B13 B18 C40 S4 109.4(5) . . . . ?
B17 B18 C40 S4 -110.7(5) . . . . ?
B22 B18 C40 S4 -150.0(5) . . . . ?
B19 B18 C40 S4 150.9(4) . . . . ?
B16 C39 C40 B18 -106.1(5) . . . . ?
B14 C39 C40 B18 2.7(7) . . . . ?
B15 C39 C40 B18 -66.1(6) . . . . ?
B13 C39 C40 B18 39.2(5) . . . . ?
S3 C39 C40 B18 150.1(4) . . . . ?
B16 C39 C40 B13 -145.3(5) . . . . ?
B14 C39 C40 B13 -36.5(5) . . . . ?
B15 C39 C40 B13 -105.3(5) . . . . ?
S3 C39 C40 B13 110.9(5) . . . . ?
B16 C39 C40 B17 -38.9(5) . . . . ?
B14 C39 C40 B17 69.8(6) . . . . ?
B15 C39 C40 B17 1.1(7) . . . . ?
B13 C39 C40 B17 106.4(5) . . . . ?
S3 C39 C40 B17 -142.7(4) . . . . ?
B14 C39 C40 B16 108.8(5) . . . . ?
B15 C39 C40 B16 40.0(5) . . . . ?
B13 C39 C40 B16 145.3(5) . . . . ?
S3 C39 C40 B16 -103.8(5) . . . . ?
B16 C39 C40 S4 103.6(5) . . . . ?
B14 C39 C40 S4 -147.6(4) . . . . ?
B15 C39 C40 S4 143.6(4) . . . . ?
B13 C39 C40 S4 -111.1(5) . . . . ?
S3 C39 C40 S4 -0.2(6) . . . . ?
C39 B13 C40 B18 -138.0(5) . . . . ?
B14 B13 C40 B18 -104.2(5) . . . . ?
B19 B13 C40 B18 -42.9(5) . . . . ?
B18 B13 C40 C39 138.0(5) . . . . ?
B14 B13 C40 C39 33.8(4) . . . . ?
B19 B13 C40 C39 95.1(5) . . . . ?
B18 B13 C40 B17 38.3(5) . . . . ?
C39 B13 C40 B17 -99.7(5) . . . . ?
B14 B13 C40 B17 -65.9(6) . . . . ?
B19 B13 C40 B17 -4.6(7) . . . . ?
B18 B13 C40 B16 106.8(5) . . . . ?
C39 B13 C40 B16 -31.2(4) . . . . ?
B14 B13 C40 B16 2.6(6) . . . . ?
B19 B13 C40 B16 63.9(6) . . . . ?
B18 B13 C40 S4 -113.4(5) . . . . ?
C39 B13 C40 S4 108.6(5) . . . . ?
B14 B13 C40 S4 142.4(4) . . . . ?
B19 B13 C40 S4 -156.3(4) . . . . ?
B22 B17 C40 B18 39.9(5) . . . . ?
B21 B17 C40 B18 103.4(5) . . . . ?
B16 B17 C40 B18 141.5(5) . . . . ?
B22 B17 C40 C39 -65.0(6) . . . . ?
B21 B17 C40 C39 -1.5(6) . . . . ?
B18 B17 C40 C39 -104.9(5) . . . . ?
B16 B17 C40 C39 36.7(4) . . . . ?
B22 B17 C40 B13 2.0(7) . . . . ?
B21 B17 C40 B13 65.5(6) . . . . ?
B18 B17 C40 B13 -37.9(5) . . . . ?
B16 B17 C40 B13 103.6(5) . . . . ?
B22 B17 C40 B16 -101.7(5) . . . . ?
B21 B17 C40 B16 -38.1(5) . . . . ?
B18 B17 C40 B16 -141.5(5) . . . . ?
B22 B17 C40 S4 153.5(5) . . . . ?
B21 B17 C40 S4 -143.0(5) . . . . ?
B18 B17 C40 S4 113.6(5) . . . . ?
B16 B17 C40 S4 -104.8(5) . . . . ?
C39 B16 C40 B18 100.6(5) . . . . ?
B21 B16 C40 B18 -0.3(6) . . . . ?
B15 B16 C40 B18 64.3(6) . . . . ?
B17 B16 C40 B18 -37.4(5) . . . . ?
B21 B16 C40 C39 -100.9(5) . . . . ?
B15 B16 C40 C39 -36.2(4) . . . . ?
B17 B16 C40 C39 -137.9(5) . . . . ?
C39 B16 C40 B13 32.9(5) . . . . ?
B21 B16 C40 B13 -68.0(6) . . . . ?
B15 B16 C40 B13 -3.4(6) . . . . ?
B17 B16 C40 B13 -105.1(5) . . . . ?
C39 B16 C40 B17 137.9(5) . . . . ?
B21 B16 C40 B17 37.1(5) . . . . ?
B15 B16 C40 B17 101.7(5) . . . . ?
C39 B16 C40 S4 -108.9(5) . . . . ?
B21 B16 C40 S4 150.2(4) . . . . ?
B15 B16 C40 S4 -145.2(4) . . . . ?
B17 B16 C40 S4 113.1(5) . . . . ?
Co2 C42 C43 C44 -6.1(9) . . . . ?
Co2 C42 C43 C41 -175.8(4) . . . . ?
O3 C41 C43 C42 140.7(6) . . . . ?
C47 C41 C43 C42 -40.7(8) . . . . ?
O3 C41 C43 C44 -29.6(8) . . . . ?
C47 C41 C43 C44 149.0(5) . . . . ?
C42 C43 C44 C45 20.7(10) . . . . ?
C41 C43 C44 C45 -169.0(6) . . . . ?
C43 C44 C45 C46 -177.3(6) . . . . ?
C43 C44 C45 S3 0.0(10) . . . . ?
C44 C45 C46 O4 -161.2(6) . . . . ?
S3 C45 C46 O4 21.2(7) . . . . ?
C44 C45 C46 C57 19.4(9) . . . . ?
S3 C45 C46 C57 -158.1(4) . . . . ?
O3 C41 C47 C48 -12.7(9) . . . . ?
C43 C41 C47 C48 168.7(6) . . . . ?
O3 C41 C47 C51 162.8(6) . . . . ?
C43 C41 C47 C51 -15.8(10) . . . . ?
O3 C41 C47 Fe3 73.6(7) . . . . ?
C43 C41 C47 Fe3 -105.0(6) . . . . ?
C51 C47 C48 C49 -1.7(7) . . . . ?
C41 C47 C48 C49 174.6(6) . . . . ?
Fe3 C47 C48 C49 59.9(4) . . . . ?
C51 C47 C48 Fe3 -61.7(4) . . . . ?
C41 C47 C48 Fe3 114.7(6) . . . . ?
C47 C48 C49 C50 -0.5(7) . . . . ?
Fe3 C48 C49 C50 59.1(5) . . . . ?
C47 C48 C49 Fe3 -59.5(4) . . . . ?
C48 C49 C50 C51 2.5(7) . . . . ?
Fe3 C49 C50 C51 61.0(5) . . . . ?
C48 C49 C50 Fe3 -58.5(4) . . . . ?
C49 C50 C51 C47 -3.7(8) . . . . ?
Fe3 C50 C51 C47 57.3(5) . . . . ?
C49 C50 C51 Fe3 -61.0(5) . . . . ?
C48 C47 C51 C50 3.3(7) . . . . ?
C41 C47 C51 C50 -172.9(6) . . . . ?
Fe3 C47 C51 C50 -57.7(5) . . . . ?
C48 C47 C51 Fe3 61.0(4) . . . . ?
C41 C47 C51 Fe3 -115.2(6) . . . . ?
C56 C52 C53 C54 4.8(7) . . . . ?
Fe3 C52 C53 C54 -57.5(4) . . . . ?
C56 C52 C53 Fe3 62.3(5) . . . . ?
C52 C53 C54 C55 -2.0(7) . . . . ?
Fe3 C53 C54 C55 -59.8(5) . . . . ?
C52 C53 C54 Fe3 57.8(4) . . . . ?
C53 C54 C55 C56 -1.4(8) . . . . ?
Fe3 C54 C55 C56 -62.9(5) . . . . ?
C53 C54 C55 Fe3 61.5(5) . . . . ?
C53 C52 C56 C55 -5.9(8) . . . . ?
Fe3 C52 C56 C55 56.1(5) . . . . ?
C53 C52 C56 Fe3 -62.0(5) . . . . ?
C54 C55 C56 C52 4.6(8) . . . . ?
Fe3 C55 C56 C52 -57.0(5) . . . . ?
C54 C55 C56 Fe3 61.6(5) . . . . ?
O4 C46 C57 C58 -161.0(6) . . . . ?
C45 C46 C57 C58 18.3(9) . . . . ?
O4 C46 C57 C61 16.5(9) . . . . ?
C45 C46 C57 C61 -164.2(5) . . . . ?
O4 C46 C57 Fe4 103.6(6) . . . . ?
C45 C46 C57 Fe4 -77.1(7) . . . . ?
C61 C57 C58 C59 -2.5(7) . . . . ?
C46 C57 C58 C59 175.1(6) . . . . ?
Fe4 C57 C58 C59 -61.4(4) . . . . ?
C61 C57 C58 Fe4 58.9(4) . . . . ?
C46 C57 C58 Fe4 -123.4(6) . . . . ?
C57 C58 C59 C60 2.3(7) . . . . ?
Fe4 C58 C59 C60 -58.5(4) . . . . ?
C57 C58 C59 Fe4 60.8(4) . . . . ?
C58 C59 C60 C61 -1.2(7) . . . . ?
Fe4 C59 C60 C61 -58.4(4) . . . . ?
C58 C59 C60 Fe4 57.2(4) . . . . ?
C59 C60 C61 C57 -0.4(7) . . . . ?
Fe4 C60 C61 C57 -59.3(4) . . . . ?
C59 C60 C61 Fe4 58.9(4) . . . . ?
C58 C57 C61 C60 1.8(7) . . . . ?
C46 C57 C61 C60 -176.2(5) . . . . ?
Fe4 C57 C61 C60 60.4(4) . . . . ?
C58 C57 C61 Fe4 -58.6(4) . . . . ?
C46 C57 C61 Fe4 123.4(5) . . . . ?
C66 C62 C63 C64 -1.2(7) . . . . ?
Fe4 C62 C63 C64 57.8(4) . . . . ?
C66 C62 C63 Fe4 -59.0(4) . . . . ?
C62 C63 C64 C65 0.8(7) . . . . ?
Fe4 C63 C64 C65 59.6(4) . . . . ?
C62 C63 C64 Fe4 -58.8(4) . . . . ?
C63 C64 C65 C66 -0.1(7) . . . . ?
Fe4 C64 C65 C66 60.6(4) . . . . ?
C63 C64 C65 Fe4 -60.7(4) . . . . ?
C63 C62 C66 C65 1.1(7) . . . . ?
Fe4 C62 C66 C65 -58.4(4) . . . . ?
C63 C62 C66 Fe4 59.6(4) . . . . ?
C64 C65 C66 C62 -0.6(7) . . . . ?
Fe4 C65 C66 C62 59.9(4) . . . . ?
C64 C65 C66 Fe4 -60.5(4) . . . . ?
C71 C67 C68 C69 -6.7(6) . . . . ?
C72 C67 C68 C69 172.1(6) . . . . ?
Co2 C67 C68 C69 -66.2(4) . . . . ?
C71 C67 C68 C73 -176.1(5) . . . . ?
C72 C67 C68 C73 2.7(10) . . . . ?
Co2 C67 C68 C73 124.4(6) . . . . ?
C71 C67 C68 Co2 59.5(4) . . . . ?
C72 C67 C68 Co2 -121.8(6) . . . . ?
C67 C68 C69 C70 5.6(7) . . . . ?
C73 C68 C69 C70 174.6(5) . . . . ?
Co2 C68 C69 C70 -58.0(4) . . . . ?
C67 C68 C69 C74 -174.6(6) . . . . ?
C73 C68 C69 C74 -5.6(10) . . . . ?
Co2 C68 C69 C74 121.8(6) . . . . ?
C67 C68 C69 Co2 63.6(4) . . . . ?
C73 C68 C69 Co2 -127.4(6) . . . . ?
C68 C69 C70 C71 -2.0(7) . . . . ?
C74 C69 C70 C71 178.2(6) . . . . ?
Co2 C69 C70 C71 -57.0(4) . . . . ?
C68 C69 C70 C75 -179.7(6) . . . . ?
C74 C69 C70 C75 0.5(10) . . . . ?
Co2 C69 C70 C75 125.3(7) . . . . ?
C68 C69 C70 Co2 55.0(4) . . . . ?
C74 C69 C70 Co2 -124.9(6) . . . . ?
C69 C70 C71 C67 -2.3(7) . . . . ?
C75 C70 C71 C67 175.5(6) . . . . ?
Co2 C70 C71 C67 -61.4(4) . . . . ?
C69 C70 C71 C76 -176.9(6) . . . . ?
C75 C70 C71 C76 0.9(11) . . . . ?
Co2 C70 C71 C76 124.0(6) . . . . ?
C69 C70 C71 Co2 59.2(4) . . . . ?
C75 C70 C71 Co2 -123.1(7) . . . . ?
C68 C67 C71 C70 5.6(7) . . . . ?
C72 C67 C71 C70 -173.2(6) . . . . ?
Co2 C67 C71 C70 64.8(4) . . . . ?
C68 C67 C71 C76 -179.6(6) . . . . ?
C72 C67 C71 C76 1.6(10) . . . . ?
Co2 C67 C71 C76 -120.4(6) . . . . ?
C68 C67 C71 Co2 -59.2(4) . . . . ?
C72 C67 C71 Co2 122.0(6) . . . . ?
C5 C4 Co1 C31 -152.1(5) . . . . ?
C5 C4 Co1 C30 -114.9(6) . . . . ?
C5 C4 Co1 C29 -81.6(6) . . . . ?
C5 C4 Co1 C32 -160.1(5) . . . . ?
C5 C4 Co1 C33 -88.1(7) . . . . ?
C5 C4 Co1 S1 16.5(5) . . . . ?
C5 C4 Co1 S2 111.2(5) . . . . ?
C30 C31 Co1 C4 71.7(4) . . . . ?
C32 C31 Co1 C4 -172.6(4) . . . . ?
C35 C31 Co1 C4 -47.6(6) . . . . ?
C32 C31 Co1 C30 115.7(5) . . . . ?
C35 C31 Co1 C30 -119.3(7) . . . . ?
C30 C31 Co1 C29 -36.6(3) . . . . ?
C32 C31 Co1 C29 79.1(4) . . . . ?
C35 C31 Co1 C29 -156.0(6) . . . . ?
C30 C31 Co1 C32 -115.7(5) . . . . ?
C35 C31 Co1 C32 125.0(7) . . . . ?
C30 C31 Co1 C33 -80.8(4) . . . . ?
C32 C31 Co1 C33 34.9(3) . . . . ?
C35 C31 Co1 C33 159.8(6) . . . . ?
C30 C31 Co1 S1 -78.0(6) . . . . ?
C32 C31 Co1 S1 37.7(6) . . . . ?
C35 C31 Co1 S1 162.7(3) . . . . ?
C30 C31 Co1 S2 158.1(3) . . . . ?
C32 C31 Co1 S2 -86.2(3) . . . . ?
C35 C31 Co1 S2 38.7(6) . . . . ?
C31 C30 Co1 C4 -113.0(4) . . . . ?
C29 C30 Co1 C4 126.8(4) . . . . ?
C34 C30 Co1 C4 12.4(6) . . . . ?
C29 C30 Co1 C31 -120.2(5) . . . . ?
C34 C30 Co1 C31 125.4(7) . . . . ?
C31 C30 Co1 C29 120.2(5) . . . . ?
C34 C30 Co1 C29 -114.4(7) . . . . ?
C31 C30 Co1 C32 39.5(4) . . . . ?
C29 C30 Co1 C32 -80.7(4) . . . . ?
C34 C30 Co1 C32 164.9(7) . . . . ?
C31 C30 Co1 C33 80.3(4) . . . . ?
C29 C30 Co1 C33 -39.9(3) . . . . ?
C34 C30 Co1 C33 -154.3(6) . . . . ?
C31 C30 Co1 S1 149.6(3) . . . . ?
C29 C30 Co1 S1 29.4(4) . . . . ?
C34 C30 Co1 S1 -85.0(6) . . . . ?
C31 C30 Co1 S2 -30.7(4) . . . . ?
C29 C30 Co1 S2 -150.9(3) . . . . ?
C34 C30 Co1 S2 94.7(6) . . . . ?
C30 C29 Co1 C4 -59.9(4) . . . . ?
C33 C29 Co1 C4 -175.3(3) . . . . ?
C38 C29 Co1 C4 65.0(6) . . . . ?
C30 C29 Co1 C31 36.8(4) . . . . ?
C33 C29 Co1 C31 -78.7(4) . . . . ?
C38 C29 Co1 C31 161.6(6) . . . . ?
C33 C29 Co1 C30 -115.4(5) . . . . ?
C38 C29 Co1 C30 124.9(7) . . . . ?
C30 C29 Co1 C32 80.6(4) . . . . ?
C33 C29 Co1 C32 -34.8(4) . . . . ?
C38 C29 Co1 C32 -154.6(6) . . . . ?
C30 C29 Co1 C33 115.4(5) . . . . ?
C38 C29 Co1 C33 -119.7(7) . . . . ?
C30 C29 Co1 S1 -158.2(3) . . . . ?
C33 C29 Co1 S1 86.4(3) . . . . ?
C38 C29 Co1 S1 -33.4(6) . . . . ?
C30 C29 Co1 S2 81.7(6) . . . . ?
C33 C29 Co1 S2 -33.7(7) . . . . ?
C38 C29 Co1 S2 -153.4(4) . . . . ?
C33 C32 Co1 C4 132.5(4) . . . . ?
C31 C32 Co1 C4 12.2(6) . . . . ?
C36 C32 Co1 C4 -103.2(7) . . . . ?
C33 C32 Co1 C31 120.3(5) . . . . ?
C36 C32 Co1 C31 -115.4(7) . . . . ?
C33 C32 Co1 C30 81.3(4) . . . . ?
C31 C32 Co1 C30 -39.1(3) . . . . ?
C36 C32 Co1 C30 -154.4(7) . . . . ?
C33 C32 Co1 C29 37.8(4) . . . . ?
C31 C32 Co1 C29 -82.5(4) . . . . ?
C36 C32 Co1 C29 162.1(7) . . . . ?
C31 C32 Co1 C33 -120.3(5) . . . . ?
C36 C32 Co1 C33 124.3(8) . . . . ?
C33 C32 Co1 S1 -43.6(4) . . . . ?
C31 C32 Co1 S1 -163.9(3) . . . . ?
C36 C32 Co1 S1 80.7(6) . . . . ?
C33 C32 Co1 S2 -141.8(3) . . . . ?
C31 C32 Co1 S2 97.9(3) . . . . ?
C36 C32 Co1 S2 -17.5(6) . . . . ?
C32 C33 Co1 C4 -110.9(6) . . . . ?
C29 C33 Co1 C4 9.4(7) . . . . ?
C37 C33 Co1 C4 128.7(6) . . . . ?
C32 C33 Co1 C31 -37.6(4) . . . . ?
C29 C33 Co1 C31 82.7(4) . . . . ?
C37 C33 Co1 C31 -158.0(6) . . . . ?
C32 C33 Co1 C30 -81.2(4) . . . . ?
C29 C33 Co1 C30 39.0(3) . . . . ?
C37 C33 Co1 C30 158.4(6) . . . . ?
C32 C33 Co1 C29 -120.3(5) . . . . ?
C37 C33 Co1 C29 119.3(7) . . . . ?
C29 C33 Co1 C32 120.3(5) . . . . ?
C37 C33 Co1 C32 -120.4(7) . . . . ?
C32 C33 Co1 S1 143.5(4) . . . . ?
C29 C33 Co1 S1 -96.2(3) . . . . ?
C37 C33 Co1 S1 23.1(6) . . . . ?
C32 C33 Co1 S2 46.4(4) . . . . ?
C29 C33 Co1 S2 166.6(3) . . . . ?
C37 C33 Co1 S2 -74.0(6) . . . . ?
C43 C42 Co2 C68 79.2(6) . . . . ?
C43 C42 Co2 C71 151.9(6) . . . . ?
C43 C42 Co2 C67 113.6(6) . . . . ?
C43 C42 Co2 C69 84.5(8) . . . . ?
C43 C42 Co2 C70 159.5(5) . . . . ?
C43 C42 Co2 S3 -17.4(6) . . . . ?
C43 C42 Co2 S4 -112.1(6) . . . . ?
C69 C68 Co2 C42 176.0(3) . . . . ?
C67 C68 Co2 C42 60.5(4) . . . . ?
C73 C68 Co2 C42 -58.4(6) . . . . ?
C69 C68 Co2 C71 76.2(4) . . . . ?
C67 C68 Co2 C71 -39.2(4) . . . . ?
C73 C68 Co2 C71 -158.2(6) . . . . ?
C69 C68 Co2 C67 115.5(5) . . . . ?
C73 C68 Co2 C67 -119.0(7) . . . . ?
C67 C68 Co2 C69 -115.5(5) . . . . ?
C73 C68 Co2 C69 125.6(7) . . . . ?
C69 C68 Co2 C70 34.7(3) . . . . ?
C67 C68 Co2 C70 -80.7(4) . . . . ?
C73 C68 Co2 C70 160.3(6) . . . . ?
C69 C68 Co2 S3 -86.5(3) . . . . ?
C67 C68 Co2 S3 158.0(3) . . . . ?
C73 C68 Co2 S3 39.1(5) . . . . ?
C69 C68 Co2 S4 31.0(7) . . . . ?
C67 C68 Co2 S4 -84.4(6) . . . . ?
C73 C68 Co2 S4 156.6(4) . . . . ?
C70 C71 Co2 C42 172.9(4) . . . . ?
C67 C71 Co2 C42 -69.6(4) . . . . ?
C76 C71 Co2 C42 48.1(6) . . . . ?
C70 C71 Co2 C68 -79.2(4) . . . . ?
C67 C71 Co2 C68 38.3(3) . . . . ?
C76 C71 Co2 C68 156.1(6) . . . . ?
C70 C71 Co2 C67 -117.5(5) . . . . ?
C76 C71 Co2 C67 117.7(7) . . . . ?
C70 C71 Co2 C69 -36.5(4) . . . . ?
C67 C71 Co2 C69 81.0(4) . . . . ?
C76 C71 Co2 C69 -161.2(6) . . . . ?
C67 C71 Co2 C70 117.5(5) . . . . ?
C76 C71 Co2 C70 -124.8(7) . . . . ?
C70 C71 Co2 S3 -33.4(6) . . . . ?
C67 C71 Co2 S3 84.1(5) . . . . ?
C76 C71 Co2 S3 -158.2(4) . . . . ?
C70 C71 Co2 S4 86.8(3) . . . . ?
C67 C71 Co2 S4 -155.7(3) . . . . ?
C76 C71 Co2 S4 -38.0(6) . . . . ?
C68 C67 Co2 C42 -126.4(4) . . . . ?
C71 C67 Co2 C42 116.1(4) . . . . ?
C72 C67 Co2 C42 -3.4(6) . . . . ?
C71 C67 Co2 C68 -117.5(5) . . . . ?
C72 C67 Co2 C68 122.9(7) . . . . ?
C68 C67 Co2 C71 117.5(5) . . . . ?
C72 C67 Co2 C71 -119.6(7) . . . . ?
C68 C67 Co2 C69 38.8(3) . . . . ?
C71 C67 Co2 C69 -78.7(4) . . . . ?
C72 C67 Co2 C69 161.7(6) . . . . ?
C68 C67 Co2 C70 80.7(4) . . . . ?
C71 C67 Co2 C70 -36.7(4) . . . . ?
C72 C67 Co2 C70 -156.3(6) . . . . ?
C68 C67 Co2 S3 -29.5(4) . . . . ?
C71 C67 Co2 S3 -147.0(3) . . . . ?
C72 C67 Co2 S3 93.4(6) . . . . ?
C68 C67 Co2 S4 152.0(3) . . . . ?
C71 C67 Co2 S4 34.5(4) . . . . ?
C72 C67 Co2 S4 -85.1(6) . . . . ?
C68 C69 Co2 C42 -7.8(7) . . . . ?
C70 C69 Co2 C42 114.6(5) . . . . ?
C74 C69 Co2 C42 -125.5(6) . . . . ?
C70 C69 Co2 C68 122.4(5) . . . . ?
C74 C69 Co2 C68 -117.8(7) . . . . ?
C68 C69 Co2 C71 -86.0(4) . . . . ?
C70 C69 Co2 C71 36.4(4) . . . . ?
C74 C69 Co2 C71 156.3(6) . . . . ?
C68 C69 Co2 C67 -40.1(4) . . . . ?
C70 C69 Co2 C67 82.4(4) . . . . ?
C74 C69 Co2 C67 -157.8(6) . . . . ?
C68 C69 Co2 C70 -122.4(5) . . . . ?
C74 C69 Co2 C70 119.8(7) . . . . ?
C68 C69 Co2 S3 95.3(3) . . . . ?
C70 C69 Co2 S3 -142.3(3) . . . . ?
C74 C69 Co2 S3 -22.5(5) . . . . ?
C68 C69 Co2 S4 -167.9(3) . . . . ?
C70 C69 Co2 S4 -45.5(4) . . . . ?
C74 C69 Co2 S4 74.3(6) . . . . ?
C71 C70 Co2 C42 -11.8(6) . . . . ?
C69 C70 Co2 C42 -131.5(4) . . . . ?
C75 C70 Co2 C42 105.6(7) . . . . ?
C71 C70 Co2 C68 84.2(4) . . . . ?
C69 C70 Co2 C68 -35.6(3) . . . . ?
C75 C70 Co2 C68 -158.4(7) . . . . ?
C69 C70 Co2 C71 -119.7(5) . . . . ?
C75 C70 Co2 C71 117.4(7) . . . . ?
C71 C70 Co2 C67 39.8(4) . . . . ?
C69 C70 Co2 C67 -79.9(4) . . . . ?
C75 C70 Co2 C67 157.3(7) . . . . ?
C71 C70 Co2 C69 119.7(5) . . . . ?
C75 C70 Co2 C69 -122.9(8) . . . . ?
C71 C70 Co2 S3 164.7(3) . . . . ?
C69 C70 Co2 S3 45.0(4) . . . . ?
C75 C70 Co2 S3 -77.9(6) . . . . ?
C71 C70 Co2 S4 -97.1(3) . . . . ?
C69 C70 Co2 S4 143.2(3) . . . . ?
C75 C70 Co2 S4 20.3(6) . . . . ?
C17 C18 Fe1 C15 -78.7(5) . . . . ?
C14 C18 Fe1 C15 40.3(4) . . . . ?
C17 C18 Fe1 C14 -118.9(6) . . . . ?
C17 C18 Fe1 C9 162.8(4) . . . . ?
C14 C18 Fe1 C9 -78.2(4) . . . . ?
C14 C18 Fe1 C17 118.9(6) . . . . ?
C17 C18 Fe1 C12 78.1(5) . . . . ?
C14 C18 Fe1 C12 -162.9(4) . . . . ?
C17 C18 Fe1 C10 -164.6(7) . . . . ?
C14 C18 Fe1 C10 -45.7(9) . . . . ?
C17 C18 Fe1 C13 119.7(4) . . . . ?
C14 C18 Fe1 C13 -121.3(4) . . . . ?
C17 C18 Fe1 C11 45.1(8) . . . . ?
C14 C18 Fe1 C11 164.0(6) . . . . ?
C17 C18 Fe1 C16 -34.6(4) . . . . ?
C14 C18 Fe1 C16 84.3(4) . . . . ?
C14 C15 Fe1 C18 -43.0(4) . . . . ?
C16 C15 Fe1 C18 76.8(4) . . . . ?
C16 C15 Fe1 C14 119.8(6) . . . . ?
C14 C15 Fe1 C9 73.1(5) . . . . ?
C16 C15 Fe1 C9 -167.1(4) . . . . ?
C14 C15 Fe1 C17 -83.8(4) . . . . ?
C16 C15 Fe1 C17 36.0(4) . . . . ?
C14 C15 Fe1 C12 -161.6(6) . . . . ?
C16 C15 Fe1 C12 -41.8(9) . . . . ?
C14 C15 Fe1 C10 116.9(4) . . . . ?
C16 C15 Fe1 C10 -123.3(4) . . . . ?
C14 C15 Fe1 C13 34.4(11) . . . . ?
C16 C15 Fe1 C13 154.2(8) . . . . ?
C14 C15 Fe1 C11 159.4(4) . . . . ?
C16 C15 Fe1 C11 -80.8(4) . . . . ?
C14 C15 Fe1 C16 -119.8(6) . . . . ?
C15 C14 Fe1 C18 112.8(5) . . . . ?
C18 C14 Fe1 C15 -112.8(5) . . . . ?
C15 C14 Fe1 C9 -125.5(4) . . . . ?
C18 C14 Fe1 C9 121.7(4) . . . . ?
C15 C14 Fe1 C17 77.8(4) . . . . ?
C18 C14 Fe1 C17 -35.0(4) . . . . ?
C15 C14 Fe1 C12 159.5(6) . . . . ?
C18 C14 Fe1 C12 46.7(8) . . . . ?
C15 C14 Fe1 C10 -83.1(4) . . . . ?
C18 C14 Fe1 C10 164.1(3) . . . . ?
C15 C14 Fe1 C13 -167.9(4) . . . . ?
C18 C14 Fe1 C13 79.3(4) . . . . ?
C15 C14 Fe1 C11 -51.0(8) . . . . ?
C18 C14 Fe1 C11 -163.8(6) . . . . ?
C15 C14 Fe1 C16 37.1(4) . . . . ?
C18 C14 Fe1 C16 -75.7(4) . . . . ?
C3 C9 Fe1 C18 44.9(6) . . . . ?
C10 C9 Fe1 C18 164.7(3) . . . . ?
C13 C9 Fe1 C18 -78.5(4) . . . . ?
C3 C9 Fe1 C15 -39.8(6) . . . . ?
C10 C9 Fe1 C15 80.1(4) . . . . ?
C13 C9 Fe1 C15 -163.1(4) . . . . ?
C3 C9 Fe1 C14 0.6(6) . . . . ?
C10 C9 Fe1 C14 120.4(4) . . . . ?
C13 C9 Fe1 C14 -122.8(4) . . . . ?
C3 C9 Fe1 C17 72.5(9) . . . . ?
C10 C9 Fe1 C17 -167.6(6) . . . . ?
C13 C9 Fe1 C17 -50.9(8) . . . . ?
C3 C9 Fe1 C12 159.8(6) . . . . ?
C10 C9 Fe1 C12 -80.4(4) . . . . ?
C13 C9 Fe1 C12 36.4(4) . . . . ?
C3 C9 Fe1 C10 -119.8(6) . . . . ?
C13 C9 Fe1 C10 116.8(5) . . . . ?
C3 C9 Fe1 C13 123.4(6) . . . . ?
C10 C9 Fe1 C13 -116.8(5) . . . . ?
C3 C9 Fe1 C11 -156.4(6) . . . . ?
C10 C9 Fe1 C11 -36.6(3) . . . . ?
C13 C9 Fe1 C11 80.2(4) . . . . ?
C3 C9 Fe1 C16 -68.8(11) . . . . ?
C10 C9 Fe1 C16 51.0(10) . . . . ?
C13 C9 Fe1 C16 167.8(8) . . . . ?
C16 C17 Fe1 C18 -122.7(6) . . . . ?
C18 C17 Fe1 C15 84.4(5) . . . . ?
C16 C17 Fe1 C15 -38.3(4) . . . . ?
C18 C17 Fe1 C14 40.3(4) . . . . ?
C16 C17 Fe1 C14 -82.5(5) . . . . ?
C18 C17 Fe1 C9 -39.6(9) . . . . ?
C16 C17 Fe1 C9 -162.4(6) . . . . ?
C18 C17 Fe1 C12 -118.8(4) . . . . ?
C16 C17 Fe1 C12 118.5(4) . . . . ?
C18 C17 Fe1 C10 165.2(6) . . . . ?
C16 C17 Fe1 C10 42.5(9) . . . . ?
C18 C17 Fe1 C13 -77.0(5) . . . . ?
C16 C17 Fe1 C13 160.3(4) . . . . ?
C18 C17 Fe1 C11 -160.7(4) . . . . ?
C16 C17 Fe1 C11 76.5(5) . . . . ?
C18 C17 Fe1 C16 122.7(6) . . . . ?
C13 C12 Fe1 C18 79.7(4) . . . . ?
C11 C12 Fe1 C18 -161.3(3) . . . . ?
C13 C12 Fe1 C15 -172.4(6) . . . . ?
C11 C12 Fe1 C15 -53.5(8) . . . . ?
C13 C12 Fe1 C14 44.1(8) . . . . ?
C11 C12 Fe1 C14 163.0(6) . . . . ?
C13 C12 Fe1 C9 -37.8(4) . . . . ?
C11 C12 Fe1 C9 81.2(4) . . . . ?
C13 C12 Fe1 C17 118.3(4) . . . . ?
C11 C12 Fe1 C17 -122.7(4) . . . . ?
C13 C12 Fe1 C10 -82.2(4) . . . . ?
C11 C12 Fe1 C10 36.7(3) . . . . ?
C11 C12 Fe1 C13 118.9(5) . . . . ?
C13 C12 Fe1 C11 -118.9(5) . . . . ?
C13 C12 Fe1 C16 157.3(4) . . . . ?
C11 C12 Fe1 C16 -83.8(4) . . . . ?
C11 C10 Fe1 C18 -162.8(7) . . . . ?
C9 C10 Fe1 C18 -42.7(9) . . . . ?
C11 C10 Fe1 C15 118.6(4) . . . . ?
C9 C10 Fe1 C15 -121.3(4) . . . . ?
C11 C10 Fe1 C14 161.8(4) . . . . ?
C9 C10 Fe1 C14 -78.1(4) . . . . ?
C11 C10 Fe1 C9 -120.1(5) . . . . ?
C11 C10 Fe1 C17 45.7(9) . . . . ?
C9 C10 Fe1 C17 165.8(7) . . . . ?
C11 C10 Fe1 C12 -37.4(4) . . . . ?
C9 C10 Fe1 C12 82.7(4) . . . . ?
C11 C10 Fe1 C13 -80.5(4) . . . . ?
C9 C10 Fe1 C13 39.5(3) . . . . ?
C9 C10 Fe1 C11 120.1(5) . . . . ?
C11 C10 Fe1 C16 76.5(4) . . . . ?
C9 C10 Fe1 C16 -163.4(4) . . . . ?
C12 C13 Fe1 C18 -118.4(4) . . . . ?
C9 C13 Fe1 C18 121.1(4) . . . . ?
C12 C13 Fe1 C15 170.6(8) . . . . ?
C9 C13 Fe1 C15 50.1(10) . . . . ?
C12 C13 Fe1 C14 -163.2(4) . . . . ?
C9 C13 Fe1 C14 76.3(4) . . . . ?
C12 C13 Fe1 C9 120.5(5) . . . . ?
C12 C13 Fe1 C17 -80.1(4) . . . . ?
C9 C13 Fe1 C17 159.4(4) . . . . ?
C9 C13 Fe1 C12 -120.5(5) . . . . ?
C12 C13 Fe1 C10 81.2(4) . . . . ?
C9 C13 Fe1 C10 -39.2(3) . . . . ?
C12 C13 Fe1 C11 38.1(4) . . . . ?
C9 C13 Fe1 C11 -82.4(4) . . . . ?
C12 C13 Fe1 C16 -51.0(8) . . . . ?
C9 C13 Fe1 C16 -171.5(5) . . . . ?
C10 C11 Fe1 C18 165.6(6) . . . . ?
C12 C11 Fe1 C18 45.4(8) . . . . ?
C10 C11 Fe1 C15 -81.4(4) . . . . ?
C12 C11 Fe1 C15 158.4(4) . . . . ?
C10 C11 Fe1 C14 -44.4(8) . . . . ?
C12 C11 Fe1 C14 -164.5(6) . . . . ?
C10 C11 Fe1 C9 37.8(4) . . . . ?
C12 C11 Fe1 C9 -82.4(4) . . . . ?
C10 C11 Fe1 C17 -162.9(3) . . . . ?
C12 C11 Fe1 C17 76.9(4) . . . . ?
C10 C11 Fe1 C12 120.2(5) . . . . ?
C12 C11 Fe1 C10 -120.2(5) . . . . ?
C10 C11 Fe1 C13 82.8(4) . . . . ?
C12 C11 Fe1 C13 -37.4(4) . . . . ?
C10 C11 Fe1 C16 -123.9(4) . . . . ?
C12 C11 Fe1 C16 115.9(4) . . . . ?
C17 C16 Fe1 C18 34.4(4) . . . . ?
C15 C16 Fe1 C18 -84.5(5) . . . . ?
C17 C16 Fe1 C15 118.9(6) . . . . ?
C17 C16 Fe1 C14 81.5(5) . . . . ?
C15 C16 Fe1 C14 -37.3(4) . . . . ?
C17 C16 Fe1 C9 156.7(8) . . . . ?
C15 C16 Fe1 C9 37.9(10) . . . . ?
C15 C16 Fe1 C17 -118.9(6) . . . . ?
C17 C16 Fe1 C12 -78.5(5) . . . . ?
C15 C16 Fe1 C12 162.6(4) . . . . ?
C17 C16 Fe1 C10 -163.6(4) . . . . ?
C15 C16 Fe1 C10 77.6(5) . . . . ?
C17 C16 Fe1 C13 -42.6(8) . . . . ?
C15 C16 Fe1 C13 -161.5(6) . . . . ?
C17 C16 Fe1 C11 -122.1(4) . . . . ?
C15 C16 Fe1 C11 119.1(4) . . . . ?
C19 C20 Fe2 C24 -82.2(4) . . . . ?
C21 C20 Fe2 C24 159.2(4) . . . . ?
C21 C20 Fe2 C19 -118.6(5) . . . . ?
C19 C20 Fe2 C23 39.7(3) . . . . ?
C21 C20 Fe2 C23 -78.9(4) . . . . ?
C19 C20 Fe2 C26 -166.0(3) . . . . ?
C21 C20 Fe2 C26 75.4(5) . . . . ?
C19 C20 Fe2 C25 -123.4(4) . . . . ?
C21 C20 Fe2 C25 118.0(4) . . . . ?
C19 C20 Fe2 C22 82.6(4) . . . . ?
C21 C20 Fe2 C22 -36.0(4) . . . . ?
C19 C20 Fe2 C27 152.6(7) . . . . ?
C21 C20 Fe2 C27 34.0(10) . . . . ?
C19 C20 Fe2 C28 -41.1(9) . . . . ?
C21 C20 Fe2 C28 -159.7(6) . . . . ?
C19 C20 Fe2 C21 118.6(5) . . . . ?
C25 C24 Fe2 C20 -77.1(4) . . . . ?
C28 C24 Fe2 C20 159.2(4) . . . . ?
C25 C24 Fe2 C19 -121.6(4) . . . . ?
C28 C24 Fe2 C19 114.8(4) . . . . ?
C25 C24 Fe2 C23 -167.9(4) . . . . ?
C28 C24 Fe2 C23 68.4(4) . . . . ?
C25 C24 Fe2 C26 39.9(4) . . . . ?
C28 C24 Fe2 C26 -83.8(4) . . . . ?
C28 C24 Fe2 C25 -123.7(5) . . . . ?
C25 C24 Fe2 C22 148.6(7) . . . . ?
C28 C24 Fe2 C22 25.0(9) . . . . ?
C25 C24 Fe2 C27 86.2(4) . . . . ?
C28 C24 Fe2 C27 -37.4(4) . . . . ?
C25 C24 Fe2 C28 123.7(5) . . . . ?
C25 C24 Fe2 C21 -34.8(8) . . . . ?
C28 C24 Fe2 C21 -158.5(6) . . . . ?
C23 C19 Fe2 C20 117.8(5) . . . . ?
C8 C19 Fe2 C20 -126.7(6) . . . . ?
C20 C19 Fe2 C24 120.5(4) . . . . ?
C23 C19 Fe2 C24 -121.7(4) . . . . ?
C8 C19 Fe2 C24 -6.2(6) . . . . ?
C20 C19 Fe2 C23 -117.8(5) . . . . ?
C8 C19 Fe2 C23 115.5(7) . . . . ?
C20 C19 Fe2 C26 42.1(9) . . . . ?
C23 C19 Fe2 C26 159.9(8) . . . . ?
C8 C19 Fe2 C26 -84.6(10) . . . . ?
C20 C19 Fe2 C25 78.0(4) . . . . ?
C23 C19 Fe2 C25 -164.2(4) . . . . ?
C8 C19 Fe2 C25 -48.7(6) . . . . ?
C20 C19 Fe2 C22 -80.9(4) . . . . ?
C23 C19 Fe2 C22 36.9(4) . . . . ?
C8 C19 Fe2 C22 152.4(6) . . . . ?
C20 C19 Fe2 C27 -160.1(5) . . . . ?
C23 C19 Fe2 C27 -42.3(7) . . . . ?
C8 C19 Fe2 C27 73.2(7) . . . . ?
C20 C19 Fe2 C28 164.3(3) . . . . ?
C23 C19 Fe2 C28 -77.9(4) . . . . ?
C8 C19 Fe2 C28 37.6(6) . . . . ?
C20 C19 Fe2 C21 -37.9(4) . . . . ?
C23 C19 Fe2 C21 79.9(4) . . . . ?
C8 C19 Fe2 C21 -164.6(6) . . . . ?
C22 C23 Fe2 C20 80.8(4) . . . . ?
C19 C23 Fe2 C20 -38.2(3) . . . . ?
C22 C23 Fe2 C24 -158.6(4) . . . . ?
C19 C23 Fe2 C24 82.4(4) . . . . ?
C22 C23 Fe2 C19 119.0(5) . . . . ?
C22 C23 Fe2 C26 -48.1(8) . . . . ?
C19 C23 Fe2 C26 -167.0(5) . . . . ?
C22 C23 Fe2 C25 172.2(8) . . . . ?
C19 C23 Fe2 C25 53.3(11) . . . . ?
C19 C23 Fe2 C22 -119.0(5) . . . . ?
C22 C23 Fe2 C27 -80.0(4) . . . . ?
C19 C23 Fe2 C27 161.0(3) . . . . ?
C22 C23 Fe2 C28 -120.1(4) . . . . ?
C19 C23 Fe2 C28 120.9(4) . . . . ?
C22 C23 Fe2 C21 37.1(4) . . . . ?
C19 C23 Fe2 C21 -81.9(4) . . . . ?
C25 C26 Fe2 C20 79.3(4) . . . . ?
C27 C26 Fe2 C20 -161.6(3) . . . . ?
C25 C26 Fe2 C24 -39.0(4) . . . . ?
C27 C26 Fe2 C24 80.1(4) . . . . ?
C25 C26 Fe2 C19 46.7(10) . . . . ?
C27 C26 Fe2 C19 165.9(7) . . . . ?
C25 C26 Fe2 C23 -164.1(5) . . . . ?
C27 C26 Fe2 C23 -45.0(7) . . . . ?
C27 C26 Fe2 C25 119.2(5) . . . . ?
C25 C26 Fe2 C22 162.6(4) . . . . ?
C27 C26 Fe2 C22 -78.2(4) . . . . ?
C25 C26 Fe2 C27 -119.2(5) . . . . ?
C25 C26 Fe2 C28 -82.8(4) . . . . ?
C27 C26 Fe2 C28 36.4(4) . . . . ?
C25 C26 Fe2 C21 120.6(4) . . . . ?
C27 C26 Fe2 C21 -120.2(4) . . . . ?
C24 C25 Fe2 C20 123.2(4) . . . . ?
C26 C25 Fe2 C20 -121.4(4) . . . . ?
C26 C25 Fe2 C24 115.4(5) . . . . ?
C24 C25 Fe2 C19 80.2(4) . . . . ?
C26 C25 Fe2 C19 -164.4(4) . . . . ?
C24 C25 Fe2 C23 37.6(11) . . . . ?
C26 C25 Fe2 C23 153.0(9) . . . . ?
C24 C25 Fe2 C26 -115.4(5) . . . . ?
C24 C25 Fe2 C22 -154.5(6) . . . . ?
C26 C25 Fe2 C22 -39.1(8) . . . . ?
C24 C25 Fe2 C27 -76.7(4) . . . . ?
C26 C25 Fe2 C27 38.7(4) . . . . ?
C24 C25 Fe2 C28 -35.1(4) . . . . ?
C26 C25 Fe2 C28 80.3(4) . . . . ?
C24 C25 Fe2 C21 166.5(3) . . . . ?
C26 C25 Fe2 C21 -78.1(4) . . . . ?
C23 C22 Fe2 C20 -83.3(4) . . . . ?
C21 C22 Fe2 C20 36.5(4) . . . . ?
C23 C22 Fe2 C24 58.4(8) . . . . ?
C21 C22 Fe2 C24 178.2(6) . . . . ?
C23 C22 Fe2 C19 -39.3(4) . . . . ?
C21 C22 Fe2 C19 80.5(4) . . . . ?
C21 C22 Fe2 C23 119.8(5) . . . . ?
C23 C22 Fe2 C26 157.3(4) . . . . ?
C21 C22 Fe2 C26 -83.0(4) . . . . ?
C23 C22 Fe2 C25 -174.9(5) . . . . ?
C21 C22 Fe2 C25 -55.1(7) . . . . ?
C23 C22 Fe2 C27 114.8(4) . . . . ?
C21 C22 Fe2 C27 -125.5(4) . . . . ?
C23 C22 Fe2 C28 77.0(4) . . . . ?
C21 C22 Fe2 C28 -163.3(3) . . . . ?
C23 C22 Fe2 C21 -119.8(5) . . . . ?
C28 C27 Fe2 C20 172.4(7) . . . . ?
C26 C27 Fe2 C20 53.8(9) . . . . ?
C28 C27 Fe2 C24 38.7(4) . . . . ?
C26 C27 Fe2 C24 -79.9(4) . . . . ?
C28 C27 Fe2 C19 -51.8(7) . . . . ?
C26 C27 Fe2 C19 -170.4(5) . . . . ?
C28 C27 Fe2 C23 -82.4(4) . . . . ?
C26 C27 Fe2 C23 159.0(4) . . . . ?
C28 C27 Fe2 C26 118.6(5) . . . . ?
C28 C27 Fe2 C25 81.4(4) . . . . ?
C26 C27 Fe2 C25 -37.2(4) . . . . ?
C28 C27 Fe2 C22 -123.1(4) . . . . ?
C26 C27 Fe2 C22 118.3(4) . . . . ?
C26 C27 Fe2 C28 -118.6(5) . . . . ?
C28 C27 Fe2 C21 -161.8(4) . . . . ?
C26 C27 Fe2 C21 79.6(4) . . . . ?
C27 C28 Fe2 C20 -173.0(7) . . . . ?
C24 C28 Fe2 C20 -55.5(9) . . . . ?
C27 C28 Fe2 C24 -117.6(5) . . . . ?
C27 C28 Fe2 C19 156.3(4) . . . . ?
C24 C28 Fe2 C19 -86.2(4) . . . . ?
C27 C28 Fe2 C23 112.8(4) . . . . ?
C24 C28 Fe2 C23 -129.7(4) . . . . ?
C27 C28 Fe2 C26 -39.4(4) . . . . ?
C24 C28 Fe2 C26 78.1(4) . . . . ?
C27 C28 Fe2 C25 -83.0(4) . . . . ?
C24 C28 Fe2 C25 34.6(4) . . . . ?
C27 C28 Fe2 C22 72.1(4) . . . . ?
C24 C28 Fe2 C22 -170.3(4) . . . . ?
C24 C28 Fe2 C27 117.6(5) . . . . ?
C27 C28 Fe2 C21 43.2(8) . . . . ?
C24 C28 Fe2 C21 160.7(6) . . . . ?
C22 C21 Fe2 C20 -121.5(5) . . . . ?
C22 C21 Fe2 C24 -178.2(6) . . . . ?
C20 C21 Fe2 C24 -56.6(8) . . . . ?
C22 C21 Fe2 C19 -83.3(4) . . . . ?
C20 C21 Fe2 C19 38.3(4) . . . . ?
C22 C21 Fe2 C23 -37.1(4) . . . . ?
C20 C21 Fe2 C23 84.4(4) . . . . ?
C22 C21 Fe2 C26 114.5(4) . . . . ?
C20 C21 Fe2 C26 -123.9(4) . . . . ?
C22 C21 Fe2 C25 156.2(4) . . . . ?
C20 C21 Fe2 C25 -82.3(4) . . . . ?
C20 C21 Fe2 C22 121.5(6) . . . . ?
C22 C21 Fe2 C27 70.8(4) . . . . ?
C20 C21 Fe2 C27 -167.7(4) . . . . ?
C22 C21 Fe2 C28 40.1(8) . . . . ?
C20 C21 Fe2 C28 161.6(6) . . . . ?
C56 C55 Fe3 C54 117.1(6) . . . . ?
C56 C55 Fe3 C52 34.9(4) . . . . ?
C54 C55 Fe3 C52 -82.1(4) . . . . ?
C56 C55 Fe3 C48 166.5(5) . . . . ?
C54 C55 Fe3 C48 49.4(8) . . . . ?
C56 C55 Fe3 C47 -44.3(11) . . . . ?
C54 C55 Fe3 C47 -161.4(9) . . . . ?
C56 C55 Fe3 C50 -118.8(4) . . . . ?
C54 C55 Fe3 C50 124.2(4) . . . . ?
C54 C55 Fe3 C56 -117.1(6) . . . . ?
C56 C55 Fe3 C49 -160.6(4) . . . . ?
C54 C55 Fe3 C49 82.3(5) . . . . ?
C56 C55 Fe3 C51 -79.0(5) . . . . ?
C54 C55 Fe3 C51 164.0(4) . . . . ?
C56 C55 Fe3 C53 79.4(4) . . . . ?
C54 C55 Fe3 C53 -37.7(4) . . . . ?
C53 C54 Fe3 C55 -119.2(6) . . . . ?
C55 C54 Fe3 C52 80.6(4) . . . . ?
C53 C54 Fe3 C52 -38.7(4) . . . . ?
C55 C54 Fe3 C48 -157.5(4) . . . . ?
C53 C54 Fe3 C48 83.3(4) . . . . ?
C55 C54 Fe3 C47 168.2(5) . . . . ?
C53 C54 Fe3 C47 48.9(7) . . . . ?
C55 C54 Fe3 C50 -75.0(5) . . . . ?
C53 C54 Fe3 C50 165.8(4) . . . . ?
C55 C54 Fe3 C56 38.4(4) . . . . ?
C53 C54 Fe3 C56 -80.9(4) . . . . ?
C55 C54 Fe3 C49 -115.3(4) . . . . ?
C53 C54 Fe3 C49 125.5(4) . . . . ?
C55 C54 Fe3 C51 -48.1(11) . . . . ?
C53 C54 Fe3 C51 -167.4(8) . . . . ?
C55 C54 Fe3 C53 119.2(6) . . . . ?
C56 C52 Fe3 C55 -35.8(4) . . . . ?
C53 C52 Fe3 C55 82.0(4) . . . . ?
C56 C52 Fe3 C54 -79.6(4) . . . . ?
C53 C52 Fe3 C54 38.2(4) . . . . ?
C56 C52 Fe3 C48 168.6(4) . . . . ?
C53 C52 Fe3 C48 -73.6(4) . . . . ?
C56 C52 Fe3 C47 127.5(4) . . . . ?
C53 C52 Fe3 C47 -114.7(4) . . . . ?
C56 C52 Fe3 C50 47.7(7) . . . . ?
C53 C52 Fe3 C50 165.5(5) . . . . ?
C53 C52 Fe3 C56 117.8(5) . . . . ?
C56 C52 Fe3 C49 -155.5(8) . . . . ?
C53 C52 Fe3 C49 -37.7(11) . . . . ?
C56 C52 Fe3 C51 84.6(4) . . . . ?
C53 C52 Fe3 C51 -157.6(4) . . . . ?
C56 C52 Fe3 C53 -117.8(5) . . . . ?
C47 C48 Fe3 C55 167.4(5) . . . . ?
C49 C48 Fe3 C55 46.9(7) . . . . ?
C47 C48 Fe3 C54 -158.0(4) . . . . ?
C49 C48 Fe3 C54 81.5(4) . . . . ?
C47 C48 Fe3 C52 -73.6(5) . . . . ?
C49 C48 Fe3 C52 165.9(4) . . . . ?
C49 C48 Fe3 C47 -120.5(5) . . . . ?
C47 C48 Fe3 C50 83.2(4) . . . . ?
C49 C48 Fe3 C50 -37.3(4) . . . . ?
C47 C48 Fe3 C56 -46.3(11) . . . . ?
C49 C48 Fe3 C56 -166.8(9) . . . . ?
C47 C48 Fe3 C49 120.5(5) . . . . ?
C47 C48 Fe3 C51 39.8(4) . . . . ?
C49 C48 Fe3 C51 -80.7(4) . . . . ?
C47 C48 Fe3 C53 -115.1(4) . . . . ?
C49 C48 Fe3 C53 124.4(4) . . . . ?
C48 C47 Fe3 C55 -159.9(9) . . . . ?
C51 C47 Fe3 C55 -44.2(11) . . . . ?
C41 C47 Fe3 C55 79.7(11) . . . . ?
C48 C47 Fe3 C54 48.7(7) . . . . ?
C51 C47 Fe3 C54 164.4(6) . . . . ?
C41 C47 Fe3 C54 -71.7(8) . . . . ?
C48 C47 Fe3 C52 126.8(4) . . . . ?
C51 C47 Fe3 C52 -117.6(4) . . . . ?
C41 C47 Fe3 C52 6.4(6) . . . . ?
C51 C47 Fe3 C48 115.6(5) . . . . ?
C41 C47 Fe3 C48 -120.4(6) . . . . ?
C48 C47 Fe3 C50 -79.9(4) . . . . ?
C51 C47 Fe3 C50 35.8(4) . . . . ?
C41 C47 Fe3 C50 159.7(5) . . . . ?
C48 C47 Fe3 C56 165.7(4) . . . . ?
C51 C47 Fe3 C56 -78.7(5) . . . . ?
C41 C47 Fe3 C56 45.3(6) . . . . ?
C48 C47 Fe3 C49 -36.9(4) . . . . ?
C51 C47 Fe3 C49 78.8(4) . . . . ?
C41 C47 Fe3 C49 -157.3(5) . . . . ?
C48 C47 Fe3 C51 -115.6(5) . . . . ?
C41 C47 Fe3 C51 124.0(6) . . . . ?
C48 C47 Fe3 C53 83.2(4) . . . . ?
C51 C47 Fe3 C53 -161.2(4) . . . . ?
C41 C47 Fe3 C53 -37.2(6) . . . . ?
C51 C50 Fe3 C55 126.9(4) . . . . ?
C49 C50 Fe3 C55 -115.2(4) . . . . ?
C51 C50 Fe3 C54 167.9(4) . . . . ?
C49 C50 Fe3 C54 -74.1(5) . . . . ?
C51 C50 Fe3 C52 52.6(7) . . . . ?
C49 C50 Fe3 C52 170.5(5) . . . . ?
C51 C50 Fe3 C48 -80.2(4) . . . . ?
C49 C50 Fe3 C48 37.7(4) . . . . ?
C51 C50 Fe3 C47 -36.5(4) . . . . ?
C49 C50 Fe3 C47 81.4(4) . . . . ?
C51 C50 Fe3 C56 85.6(4) . . . . ?
C49 C50 Fe3 C56 -156.5(4) . . . . ?
C51 C50 Fe3 C49 -117.9(6) . . . . ?
C49 C50 Fe3 C51 117.9(6) . . . . ?
C51 C50 Fe3 C53 -160.3(8) . . . . ?
C49 C50 Fe3 C53 -42.3(10) . . . . ?
C52 C56 Fe3 C55 122.5(6) . . . . ?
C52 C56 Fe3 C54 83.5(4) . . . . ?
C55 C56 Fe3 C54 -39.0(4) . . . . ?
C55 C56 Fe3 C52 -122.5(6) . . . . ?
C52 C56 Fe3 C48 -35.3(11) . . . . ?
C55 C56 Fe3 C48 -157.8(9) . . . . ?
C52 C56 Fe3 C47 -71.7(5) . . . . ?
C55 C56 Fe3 C47 165.8(4) . . . . ?
C52 C56 Fe3 C50 -158.3(4) . . . . ?
C55 C56 Fe3 C50 79.2(5) . . . . ?
C52 C56 Fe3 C49 164.9(5) . . . . ?
C55 C56 Fe3 C49 42.5(8) . . . . ?
C52 C56 Fe3 C51 -115.0(4) . . . . ?
C55 C56 Fe3 C51 122.5(4) . . . . ?
C52 C56 Fe3 C53 39.2(4) . . . . ?
C55 C56 Fe3 C53 -83.3(4) . . . . ?
C50 C49 Fe3 C55 82.3(4) . . . . ?
C48 C49 Fe3 C55 -158.5(4) . . . . ?
C50 C49 Fe3 C54 124.6(4) . . . . ?
C48 C49 Fe3 C54 -116.2(4) . . . . ?
C50 C49 Fe3 C52 -164.8(8) . . . . ?
C48 C49 Fe3 C52 -45.7(11) . . . . ?
C50 C49 Fe3 C48 -119.2(5) . . . . ?
C50 C49 Fe3 C47 -82.2(4) . . . . ?
C48 C49 Fe3 C47 36.9(4) . . . . ?
C48 C49 Fe3 C50 119.2(5) . . . . ?
C50 C49 Fe3 C56 52.5(7) . . . . ?
C48 C49 Fe3 C56 171.7(5) . . . . ?
C50 C49 Fe3 C51 -38.1(4) . . . . ?
C48 C49 Fe3 C51 81.1(4) . . . . ?
C50 C49 Fe3 C53 165.4(4) . . . . ?
C48 C49 Fe3 C53 -75.4(4) . . . . ?
C50 C51 Fe3 C55 -72.2(5) . . . . ?
C47 C51 Fe3 C55 166.0(4) . . . . ?
C50 C51 Fe3 C54 -35.1(11) . . . . ?
C47 C51 Fe3 C54 -156.9(8) . . . . ?
C50 C51 Fe3 C52 -156.6(4) . . . . ?
C47 C51 Fe3 C52 81.7(4) . . . . ?
C50 C51 Fe3 C48 82.3(4) . . . . ?
C47 C51 Fe3 C48 -39.5(4) . . . . ?
C50 C51 Fe3 C47 121.8(6) . . . . ?
C47 C51 Fe3 C50 -121.8(6) . . . . ?
C50 C51 Fe3 C56 -114.5(4) . . . . ?
C47 C51 Fe3 C56 123.7(4) . . . . ?
C50 C51 Fe3 C49 38.1(4) . . . . ?
C47 C51 Fe3 C49 -83.7(4) . . . . ?
C50 C51 Fe3 C53 165.4(6) . . . . ?
C47 C51 Fe3 C53 43.6(8) . . . . ?
C54 C53 Fe3 C55 37.6(4) . . . . ?
C52 C53 Fe3 C55 -80.4(4) . . . . ?
C52 C53 Fe3 C54 -117.9(5) . . . . ?
C54 C53 Fe3 C52 117.9(5) . . . . ?
C54 C53 Fe3 C48 -115.1(4) . . . . ?
C52 C53 Fe3 C48 126.9(4) . . . . ?
C54 C53 Fe3 C47 -157.9(4) . . . . ?
C52 C53 Fe3 C47 84.2(4) . . . . ?
C54 C53 Fe3 C50 -41.5(10) . . . . ?
C52 C53 Fe3 C50 -159.4(8) . . . . ?
C54 C53 Fe3 C56 80.8(4) . . . . ?
C52 C53 Fe3 C56 -37.1(4) . . . . ?
C54 C53 Fe3 C49 -73.8(4) . . . . ?
C52 C53 Fe3 C49 168.3(4) . . . . ?
C54 C53 Fe3 C51 170.8(6) . . . . ?
C52 C53 Fe3 C51 52.8(8) . . . . ?
C57 C58 Fe4 C65 -154.6(7) . . . . ?
C59 C58 Fe4 C65 -36.5(9) . . . . ?
C59 C58 Fe4 C57 118.1(5) . . . . ?
C57 C58 Fe4 C64 166.1(4) . . . . ?
C59 C58 Fe4 C64 -75.8(4) . . . . ?
C57 C58 Fe4 C61 -37.4(3) . . . . ?
C59 C58 Fe4 C61 80.7(4) . . . . ?
C57 C58 Fe4 C66 43.0(7) . . . . ?
C59 C58 Fe4 C66 161.1(6) . . . . ?
C57 C58 Fe4 C62 80.7(4) . . . . ?
C59 C58 Fe4 C62 -161.2(4) . . . . ?
C57 C58 Fe4 C60 -81.3(4) . . . . ?
C59 C58 Fe4 C60 36.9(4) . . . . ?
C57 C58 Fe4 C59 -118.1(5) . . . . ?
C57 C58 Fe4 C63 122.9(4) . . . . ?
C59 C58 Fe4 C63 -119.0(4) . . . . ?
C64 C65 Fe4 C58 -52.0(9) . . . . ?
C66 C65 Fe4 C58 -169.8(7) . . . . ?
C64 C65 Fe4 C57 170.6(5) . . . . ?
C66 C65 Fe4 C57 52.9(8) . . . . ?
C66 C65 Fe4 C64 -117.7(5) . . . . ?
C64 C65 Fe4 C61 -161.2(4) . . . . ?
C66 C65 Fe4 C61 81.1(4) . . . . ?
C64 C65 Fe4 C66 117.7(5) . . . . ?
C64 C65 Fe4 C62 80.5(4) . . . . ?
C66 C65 Fe4 C62 -37.2(4) . . . . ?
C64 C65 Fe4 C60 -119.5(4) . . . . ?
C66 C65 Fe4 C60 122.8(4) . . . . ?
C64 C65 Fe4 C59 -79.7(5) . . . . ?
C66 C65 Fe4 C59 162.6(4) . . . . ?
C64 C65 Fe4 C63 37.9(4) . . . . ?
C66 C65 Fe4 C63 -79.8(4) . . . . ?
C61 C57 Fe4 C58 -120.9(5) . . . . ?
C46 C57 Fe4 C58 126.4(7) . . . . ?
C58 C57 Fe4 C65 159.9(6) . . . . ?
C61 C57 Fe4 C65 39.0(7) . . . . ?
C46 C57 Fe4 C65 -73.7(8) . . . . ?
C58 C57 Fe4 C64 -41.1(9) . . . . ?
C61 C57 Fe4 C64 -162.0(8) . . . . ?
C46 C57 Fe4 C64 85.3(9) . . . . ?
C58 C57 Fe4 C61 120.9(5) . . . . ?
C46 C57 Fe4 C61 -112.6(6) . . . . ?
C58 C57 Fe4 C66 -161.8(3) . . . . ?
C61 C57 Fe4 C66 77.3(4) . . . . ?
C46 C57 Fe4 C66 -35.4(6) . . . . ?
C58 C57 Fe4 C62 -119.2(4) . . . . ?
C61 C57 Fe4 C62 119.9(4) . . . . ?
C46 C57 Fe4 C62 7.2(6) . . . . ?
C58 C57 Fe4 C60 82.3(4) . . . . ?
C61 C57 Fe4 C60 -38.7(4) . . . . ?
C46 C57 Fe4 C60 -151.3(6) . . . . ?
C58 C57 Fe4 C59 38.7(3) . . . . ?
C61 C57 Fe4 C59 -82.2(4) . . . . ?
C46 C57 Fe4 C59 165.1(6) . . . . ?
C58 C57 Fe4 C63 -78.2(4) . . . . ?
C61 C57 Fe4 C63 160.8(3) . . . . ?
C46 C57 Fe4 C63 48.2(6) . . . . ?
C65 C64 Fe4 C58 161.5(4) . . . . ?
C63 C64 Fe4 C58 -79.6(4) . . . . ?
C63 C64 Fe4 C65 118.9(5) . . . . ?
C65 C64 Fe4 C57 -167.0(7) . . . . ?
C63 C64 Fe4 C57 -48.1(9) . . . . ?
C65 C64 Fe4 C61 41.3(8) . . . . ?
C63 C64 Fe4 C61 160.2(5) . . . . ?
C65 C64 Fe4 C66 -39.2(4) . . . . ?
C63 C64 Fe4 C66 79.7(4) . . . . ?
C65 C64 Fe4 C62 -82.3(4) . . . . ?
C63 C64 Fe4 C62 36.6(4) . . . . ?
C65 C64 Fe4 C60 77.0(5) . . . . ?
C63 C64 Fe4 C60 -164.1(4) . . . . ?
C65 C64 Fe4 C59 119.4(4) . . . . ?
C63 C64 Fe4 C59 -121.7(4) . . . . ?
C65 C64 Fe4 C63 -118.9(5) . . . . ?
C60 C61 Fe4 C58 -81.1(4) . . . . ?
C57 C61 Fe4 C58 36.2(3) . . . . ?
C60 C61 Fe4 C65 79.7(4) . . . . ?
C57 C61 Fe4 C65 -163.0(3) . . . . ?
C60 C61 Fe4 C57 -117.3(5) . . . . ?
C60 C61 Fe4 C64 50.4(7) . . . . ?
C57 C61 Fe4 C64 167.7(5) . . . . ?
C60 C61 Fe4 C66 122.6(4) . . . . ?
C57 C61 Fe4 C66 -120.2(3) . . . . ?
C60 C61 Fe4 C62 161.7(4) . . . . ?
C57 C61 Fe4 C62 -81.0(4) . . . . ?
C57 C61 Fe4 C60 117.3(5) . . . . ?
C60 C61 Fe4 C59 -36.9(4) . . . . ?
C57 C61 Fe4 C59 80.4(3) . . . . ?
C60 C61 Fe4 C63 -173.7(7) . . . . ?
C57 C61 Fe4 C63 -56.4(9) . . . . ?
C62 C66 Fe4 C58 52.7(7) . . . . ?
C65 C66 Fe4 C58 171.5(6) . . . . ?
C62 C66 Fe4 C65 -118.8(5) . . . . ?
C62 C66 Fe4 C57 83.6(4) . . . . ?
C65 C66 Fe4 C57 -157.6(4) . . . . ?
C62 C66 Fe4 C64 -80.5(4) . . . . ?
C65 C66 Fe4 C64 38.3(4) . . . . ?
C62 C66 Fe4 C61 125.6(4) . . . . ?
C65 C66 Fe4 C61 -115.6(4) . . . . ?
C65 C66 Fe4 C62 118.8(5) . . . . ?
C62 C66 Fe4 C60 166.5(4) . . . . ?
C65 C66 Fe4 C60 -74.7(4) . . . . ?
C62 C66 Fe4 C59 -165.0(6) . . . . ?
C65 C66 Fe4 C59 -46.2(8) . . . . ?
C62 C66 Fe4 C63 -36.4(4) . . . . ?
C65 C66 Fe4 C63 82.4(4) . . . . ?
C63 C62 Fe4 C58 81.5(4) . . . . ?
C66 C62 Fe4 C58 -158.0(3) . . . . ?
C63 C62 Fe4 C65 -81.7(4) . . . . ?
C66 C62 Fe4 C65 38.8(4) . . . . ?
C63 C62 Fe4 C57 124.0(4) . . . . ?
C66 C62 Fe4 C57 -115.5(4) . . . . ?
C63 C62 Fe4 C64 -37.7(4) . . . . ?
C66 C62 Fe4 C64 82.8(4) . . . . ?
C63 C62 Fe4 C61 168.0(4) . . . . ?
C66 C62 Fe4 C61 -71.5(4) . . . . ?
C63 C62 Fe4 C66 -120.5(5) . . . . ?
C63 C62 Fe4 C60 -155.3(7) . . . . ?
C66 C62 Fe4 C60 -34.9(9) . . . . ?
C63 C62 Fe4 C59 44.8(8) . . . . ?
C66 C62 Fe4 C59 165.3(6) . . . . ?
C66 C62 Fe4 C63 120.5(5) . . . . ?
C59 C60 Fe4 C58 -37.5(3) . . . . ?
C61 C60 Fe4 C58 82.5(4) . . . . ?
C59 C60 Fe4 C65 123.6(4) . . . . ?
C61 C60 Fe4 C65 -116.4(4) . . . . ?
C59 C60 Fe4 C57 -80.8(4) . . . . ?
C61 C60 Fe4 C57 39.3(3) . . . . ?
C59 C60 Fe4 C64 82.5(4) . . . . ?
C61 C60 Fe4 C64 -157.4(3) . . . . ?
C59 C60 Fe4 C61 -120.1(5) . . . . ?
C59 C60 Fe4 C66 165.1(3) . . . . ?
C61 C60 Fe4 C66 -74.8(4) . . . . ?
C59 C60 Fe4 C62 -169.1(7) . . . . ?
C61 C60 Fe4 C62 -49.0(9) . . . . ?
C61 C60 Fe4 C59 120.1(5) . . . . ?
C59 C60 Fe4 C63 54.7(8) . . . . ?
C61 C60 Fe4 C63 174.8(6) . . . . ?
C60 C59 Fe4 C58 120.1(5) . . . . ?
C60 C59 Fe4 C65 -73.2(4) . . . . ?
C58 C59 Fe4 C65 166.6(3) . . . . ?
C60 C59 Fe4 C57 82.3(4) . . . . ?
C58 C59 Fe4 C57 -37.9(3) . . . . ?
C60 C59 Fe4 C64 -115.7(4) . . . . ?
C58 C59 Fe4 C64 124.2(4) . . . . ?
C60 C59 Fe4 C61 37.4(4) . . . . ?
C58 C59 Fe4 C61 -82.7(4) . . . . ?
C60 C59 Fe4 C66 -38.5(8) . . . . ?
C58 C59 Fe4 C66 -158.6(6) . . . . ?
C60 C59 Fe4 C62 169.4(6) . . . . ?
C58 C59 Fe4 C62 49.3(8) . . . . ?
C58 C59 Fe4 C60 -120.1(5) . . . . ?
C60 C59 Fe4 C63 -157.8(4) . . . . ?
C58 C59 Fe4 C63 82.1(4) . . . . ?
C62 C63 Fe4 C58 -118.5(4) . . . . ?
C64 C63 Fe4 C58 121.7(4) . . . . ?
C62 C63 Fe4 C65 82.0(4) . . . . ?
C64 C63 Fe4 C65 -37.9(4) . . . . ?
C62 C63 Fe4 C57 -76.1(4) . . . . ?
C64 C63 Fe4 C57 164.0(3) . . . . ?
C62 C63 Fe4 C64 119.8(5) . . . . ?
C62 C63 Fe4 C61 -32.8(9) . . . . ?
C64 C63 Fe4 C61 -152.6(7) . . . . ?
C62 C63 Fe4 C66 36.8(4) . . . . ?
C64 C63 Fe4 C66 -83.0(4) . . . . ?
C64 C63 Fe4 C62 -119.8(5) . . . . ?
C62 C63 Fe4 C60 158.0(6) . . . . ?
C64 C63 Fe4 C60 38.1(8) . . . . ?
C62 C63 Fe4 C59 -162.4(4) . . . . ?
C64 C63 Fe4 C59 77.8(4) . . . . ?
C6 C7 S1 C1 -87.5(5) . . . . ?
C8 C7 S1 C1 92.1(4) . . . . ?
C6 C7 S1 Co1 27.5(5) . . . . ?
C8 C7 S1 Co1 -152.9(4) . . . . ?
C2 C1 S1 C7 118.3(4) . . . . ?
B3 C1 S1 C7 -175.4(4) . . . . ?
B4 C1 S1 C7 -102.9(5) . . . . ?
B5 C1 S1 C7 -26.4(5) . . . . ?
B6 C1 S1 C7 48.0(5) . . . . ?
C2 C1 S1 Co1 2.2(4) . . . . ?
B3 C1 S1 Co1 68.5(4) . . . . ?
B4 C1 S1 Co1 141.0(4) . . . . ?
B5 C1 S1 Co1 -142.5(4) . . . . ?
B6 C1 S1 Co1 -68.1(4) . . . . ?
C4 Co1 S1 C7 -28.6(3) . . . . ?
C31 Co1 S1 C7 122.0(5) . . . . ?
C30 Co1 S1 C7 66.2(3) . . . . ?
C29 Co1 S1 C7 84.4(3) . . . . ?
C32 Co1 S1 C7 149.2(3) . . . . ?
C33 Co1 S1 C7 124.6(3) . . . . ?
S2 Co1 S1 C7 -113.6(2) . . . . ?
C4 Co1 S1 C1 84.5(2) . . . . ?
C31 Co1 S1 C1 -124.9(5) . . . . ?
C30 Co1 S1 C1 179.2(3) . . . . ?
C29 Co1 S1 C1 -162.6(2) . . . . ?
C32 Co1 S1 C1 -97.8(3) . . . . ?
C33 Co1 S1 C1 -122.4(2) . . . . ?
S2 Co1 S1 C1 -0.60(18) . . . . ?
C1 C2 S2 Co1 2.5(4) . . . . ?
B3 C2 S2 Co1 -67.9(4) . . . . ?
B8 C2 S2 Co1 -138.8(4) . . . . ?
B7 C2 S2 Co1 146.4(4) . . . . ?
B6 C2 S2 Co1 73.0(4) . . . . ?
C4 Co1 S2 C2 -96.2(3) . . . . ?
C31 Co1 S2 C2 160.1(3) . . . . ?
C30 Co1 S2 C2 179.3(3) . . . . ?
C29 Co1 S2 C2 119.1(5) . . . . ?
C32 Co1 S2 C2 120.2(3) . . . . ?
C33 Co1 S2 C2 94.3(3) . . . . ?
S1 Co1 S2 C2 -0.9(2) . . . . ?
C44 C45 S3 C39 89.1(5) . . . . ?
C46 C45 S3 C39 -93.2(4) . . . . ?
C44 C45 S3 Co2 -26.2(6) . . . . ?
C46 C45 S3 Co2 151.5(4) . . . . ?
B16 C39 S3 C45 173.7(4) . . . . ?
C40 C39 S3 C45 -116.3(4) . . . . ?
B14 C39 S3 C45 25.6(5) . . . . ?
B15 C39 S3 C45 102.3(4) . . . . ?
B13 C39 S3 C45 -49.4(5) . . . . ?
B16 C39 S3 Co2 -69.9(4) . . . . ?
C40 C39 S3 Co2 0.1(4) . . . . ?
B14 C39 S3 Co2 142.0(5) . . . . ?
B15 C39 S3 Co2 -141.3(4) . . . . ?
B13 C39 S3 Co2 67.0(5) . . . . ?
C42 Co2 S3 C45 28.9(3) . . . . ?
C68 Co2 S3 C45 -84.1(3) . . . . ?
C71 Co2 S3 C45 -125.9(5) . . . . ?
C67 Co2 S3 C45 -65.4(3) . . . . ?
C69 Co2 S3 C45 -123.2(3) . . . . ?
C70 Co2 S3 C45 -149.1(3) . . . . ?
S4 Co2 S3 C45 113.5(2) . . . . ?
C42 Co2 S3 C39 -84.6(2) . . . . ?
C68 Co2 S3 C39 162.4(2) . . . . ?
C71 Co2 S3 C39 120.6(4) . . . . ?
C67 Co2 S3 C39 -178.9(2) . . . . ?
C69 Co2 S3 C39 123.3(2) . . . . ?
C70 Co2 S3 C39 97.4(2) . . . . ?
S4 Co2 S3 C39 0.0(2) . . . . ?
B18 C40 S4 Co2 -146.5(4) . . . . ?
C39 C40 S4 Co2 0.2(5) . . . . ?
B13 C40 S4 Co2 -72.6(5) . . . . ?
B17 C40 S4 Co2 138.0(4) . . . . ?
B16 C40 S4 Co2 65.7(4) . . . . ?
C42 Co2 S4 C40 94.8(2) . . . . ?
C68 Co2 S4 C40 -117.5(5) . . . . ?
C71 Co2 S4 C40 -159.1(2) . . . . ?
C67 Co2 S4 C40 178.7(2) . . . . ?
C69 Co2 S4 C40 -94.6(2) . . . . ?
C70 Co2 S4 C40 -120.9(2) . . . . ?
S3 Co2 S4 C40 -0.1(2) . . . . ?
